data_7133814
loop_
_publ_author_name
'Lockyer, Selena J.'
'Whitehead, George F. S.'
'Timco, Grigore A.'
'McInnes, Eric J. L.'
'Winpenny, Richard E. P.'

_publ_section_title
;
 One-, two- and three-dimensional interlocked polymers based on hybrid
 inorganic-organic rotaxanes.
;
_journal_issue 74
_journal_name_full 'Chemical communications (Cambridge, England)'
_journal_page_first 10124
_journal_page_last 10127
_journal_paper_doi 10.1039/d4cc03566f
_journal_volume 60
_journal_year 2024
_chemical_formula_moiety '2(C80 H144 Cr7 F8 Ni1 O32), C83 H119 Cu4 N6 O20 S2, 5.5(C7 H8), C7 H7, C5 H10 O2, [+ solvents]'
_chemical_formula_sum 'C325 H504 Cr14 Cu4 F16 N6 Ni2 O86 S2'
_chemical_formula_weight 7339.01
_chemical_name_common '[Cr7Ni(O2CBu)16][Cu2(O2CBu)4](N3O2SC21H22)'
_space_group_crystal_system triclinic
_space_group_IT_number 2
_space_group_name_Hall '-P 1'
_space_group_name_H-M_alt 'P -1'
_atom_sites_solution_hydrogens mixed
_atom_sites_solution_primary dual
_audit_creation_date 2024-04-11
_audit_creation_method
;
Olex2 1.5
(compiled 2024.02.16 svn.r378c4104 for OlexSys, GUI svn.r6928)
;
_audit_update_record
;
2024-07-01 deposited with the CCDC.	2024-08-07 downloaded from the CCDC.
;
_cell_angle_alpha 80.444(2)
_cell_angle_beta 88.909(2)
_cell_angle_gamma 85.438(2)
_cell_formula_units_Z 2
_cell_length_a 16.5060(4)
_cell_length_b 34.2036(11)
_cell_length_c 35.1533(10)
_cell_measurement_reflns_used 18513
_cell_measurement_temperature 100.00(10)
_cell_measurement_theta_max 21.6140
_cell_measurement_theta_min 1.7310
_cell_volume 19508.6(10)
_computing_cell_refinement 'CrysAlisPro 1.171.43.108a (Rigaku OD, 2024)'
_computing_data_collection 'GDA - generic data acquisition software'
_computing_data_reduction 'CrysAlisPro 1.171.43.108a (Rigaku OD, 2024)'
_computing_molecular_graphics 'Olex2 1.5 (Dolomanov et al., 2009)'
_computing_publication_material 'Olex2 1.5 (Dolomanov et al., 2009)'
_computing_structure_refinement 'SHELXL 2019/3 (Sheldrick, 2015)'
_computing_structure_solution 'SHELXT 2018/2 (Sheldrick, 2018)'
_diffrn_ambient_temperature 100.00(10)
_diffrn_detector 'Photon counting pixel array'
_diffrn_detector_area_resol_mean 5.8140
_diffrn_detector_type 'Dectris PILATUS 2M'
_diffrn_measured_fraction_theta_full 0.997
_diffrn_measured_fraction_theta_max 0.997
_diffrn_measurement_details
;
List of Runs (angles in degrees, time in seconds):

  # Type    Start    End  Width  t~exp~   \w     \q     \k     \f   Frames
#--------------------------------------------------------------------------
  1  \f      0.00 179.00   1.00    0.20   0.00   0.00   0.00    --   179
  2  \w   -145.00 -65.00   1.00    0.20    --   30.00   0.00   0.00   80
  3  \f      0.00 179.00   1.00    0.20   0.00   0.00   0.00    --   179
;
_diffrn_measurement_device 'Fixed \c 3-circle diffractometer'
_diffrn_measurement_device_type 'Fluid Film Devices'
_diffrn_measurement_method 'shutterless scans'
_diffrn_measurement_specimen_support 'MiTeGen MicroMount'
_diffrn_orient_matrix_type 'CrysAlisPro convention (1999,Acta A55,543-557)'
_diffrn_orient_matrix_UB_11 -0.0086480000
_diffrn_orient_matrix_UB_12 -0.0170944000
_diffrn_orient_matrix_UB_13 -0.0065541000
_diffrn_orient_matrix_UB_21 -0.0038902000
_diffrn_orient_matrix_UB_22 0.0104566000
_diffrn_orient_matrix_UB_23 -0.0184736000
_diffrn_orient_matrix_UB_31 0.0407816000
_diffrn_orient_matrix_UB_32 -0.0042569000
_diffrn_orient_matrix_UB_33 -0.0032731000
_diffrn_radiation_monochromator 'Silicon 111'
_diffrn_radiation_probe x-ray
_diffrn_radiation_type synchrotron
_diffrn_radiation_wavelength 0.6889
_diffrn_reflns_av_R_equivalents 0.0929
_diffrn_reflns_av_unetI/netI 0.0880
_diffrn_reflns_Laue_measured_fraction_full 0.997
_diffrn_reflns_Laue_measured_fraction_max 0.997
_diffrn_reflns_limit_h_max 16
_diffrn_reflns_limit_h_min -16
_diffrn_reflns_limit_k_max 34
_diffrn_reflns_limit_k_min -34
_diffrn_reflns_limit_l_max 34
_diffrn_reflns_limit_l_min -35
_diffrn_reflns_number 136794
_diffrn_reflns_point_group_measured_fraction_full 0.997
_diffrn_reflns_point_group_measured_fraction_max 0.997
_diffrn_reflns_theta_full 20.148
_diffrn_reflns_theta_max 20.148
_diffrn_reflns_theta_min 1.454
_diffrn_source Synchrotron
_diffrn_source_details 'Allan et al. (2017)'
_diffrn_source_type 'Diamond Light Source Beamline I19-1'
_exptl_absorpt_coefficient_mu 0.709
_exptl_absorpt_correction_T_max 1.00000
_exptl_absorpt_correction_T_min 0.79362
_exptl_absorpt_correction_type multi-scan
_exptl_absorpt_process_details
;
CrysAlisPro 1.171.43.108a (Rigaku Oxford Diffraction, 2024)
Empirical absorption correction using spherical harmonics,
implemented in SCALE3 ABSPACK scaling algorithm.
;
_exptl_crystal_colour 'clear green'
_exptl_crystal_colour_lustre clear
_exptl_crystal_colour_primary green
_exptl_crystal_density_diffrn 1.249
_exptl_crystal_description block
_exptl_crystal_F_000 7736
_exptl_crystal_recrystallization_method 'Re-crystallisation from solvent: Acetone, Toluene'
_exptl_crystal_size_max 0.089
_exptl_crystal_size_mid 0.072
_exptl_crystal_size_min 0.056
_refine_diff_density_max 0.640
_refine_diff_density_min -0.427
_refine_diff_density_rms 0.084
_refine_ls_extinction_method none
_refine_ls_goodness_of_fit_ref 1.036
_refine_ls_hydrogen_treatment constr
_refine_ls_matrix_type full
_refine_ls_number_parameters 3828
_refine_ls_number_reflns 40744
_refine_ls_number_restraints 20612
_refine_ls_restrained_S_all 0.980
_refine_ls_R_factor_all 0.1366
_refine_ls_R_factor_gt 0.1014
_refine_ls_shift/su_max 0.004
_refine_ls_shift/su_mean 0.000
_refine_ls_structure_factor_coef Fsqd
_refine_ls_weighting_details 'w=1/[\s^2^(Fo^2^)+(0.1725P)^2^+29.1357P] where P=(Fo^2^+2Fc^2^)/3'
_refine_ls_weighting_scheme calc
_refine_ls_wR_factor_gt 0.2826
_refine_ls_wR_factor_ref 0.3093
_reflns_Friedel_coverage 0.000
_reflns_number_gt 25618
_reflns_number_total 40744
_reflns_threshold_expression 'I > 2\s(I)'
_cod_data_source_file d4cc03566f2.cif
_cod_data_source_block merge2
_cod_database_code 7133814
_shelx_shelxl_version_number 2019/3
_chemical_oxdiff_formula 'C11 H10 N O'
_shelx_space_group_comment
;
The symmetry employed for this shelxl refinement is uniquely defined
by the following loop, which should always be used as a source of
symmetry information in preference to the above space-group names.
They are only intended as comments.
;
_shelx_estimated_absorpt_t_max 0.961
_shelx_estimated_absorpt_t_min 0.940
_olex2_refinement_description
;
1. Shared sites
{Cr2A, Ni2A}
{Cr3A, Ni3A}
{Cr4A, Ni4A}
{Cr5A, Ni5A}
{Cr6A, Ni6A}
{Cr2C, Ni2C}
{Cr3C, Ni3C}
{Cr4C, Ni4C}
{Cr5C, Ni5C}
{Cr6C, Ni6C}
{Cr7C, Ni7C}
2. Restrained distances
 C189-C0AP
 1.54 with sigma of 0.02
 C0AQ-C080
 1.54 with sigma of 0.02
 C7-C084
 1.54 with sigma of 0.02
 C183-C0B0
 1.54 with sigma of 0.02
 C38-C0BK
 1.54 with sigma of 0.02
 C3-C0AR
 1.54 with sigma of 0.02
 C9-C12
 1.54 with sigma of 0.02
 C30-C189 \\sim C189-C77
 with sigma of 0.02
 O1E-C6F \\sim O1E-C6E
 with sigma of 0.02
 S21F-C79 \\sim S21F-C18F \\sim S21E-C18 \\sim S21E-C18E
 with sigma of 0.02
 S21E-C18 \\sim S21E-C18E \\sim S21F-C18F \\sim S21F-C79 \\sim S42E-C313 \\sim
S42F-C93
 with sigma of 0.02
 C18E-C18 \\sim C79-C18F
 with sigma of 0.02
 C93-C39F \\sim C313-C39E \\sim C18E-C18 \\sim C18F-C79
 with sigma of 0.02
 C076-C0AQ \\sim C0AQ-C0BJ
 with sigma of 0.02
 C07W-C7 \\sim C7-C08L
 with sigma of 0.02
 C0AK-C0B0 \\sim C0B0-C0A4
 with sigma of 0.02
 C0BL-C38 \\sim C38-C09Q
 with sigma of 0.02
 C4-C0AR \\sim C0AR-C8
 with sigma of 0.02
 C10-C12 \\sim C12-C11
 with sigma of 0.02
3. Restrained planarity
 C0AP, C30, C77, C189, C0A1, C0BB, C2
 with sigma of 0.1
 C12E, C8E, C10E, C9E, C7E, C11E, C6E, O1E
 with sigma of 0.01
 C12F, C9F, C6F, C7F, C8F, C10F, C11F, O1E
 with sigma of 0.01
 C14E, C16E, C17E, C18E, C19E, C20E, C15E, S21E
 with sigma of 0.01
 O3E, C27F, C28F, C29F, C30F, C32F, C31F, C33F
 with sigma of 0.01
 C27E, C28E, C29E, C32E, C30E, C31E, C33E, O3E
 with sigma of 0.01
 C36E, C37E, C38E, C39E, C40E, C41E, C35E, S42E
 with sigma of 0.01
 C080, C0AQ, C0BJ, C076, C06Z, C092, C08S
 with sigma of 0.1
 C084, C07W, C08L, C7, C07V, C0AY, C09W
 with sigma of 0.1
 C0B0, C0AK, C0A4, C160, C170, C0B3, C183
 with sigma of 0.1
 C0BK, C09Q, C38, C0BL, C098, C09R, C0
 with sigma of 0.1
 C14F, C15F, C16F, C17F, C18F, C19F, C20F, S21F
 with sigma of 0.01
 C35F, C36F, C37F, C38F, C40F, C41F, C39F, S42F
 with sigma of 0.01
 C3, C4, C8, C0AR, C5, C6, C08T
 with sigma of 0.1
 C12, C9, C10, C11, C13, C0BC, C14
 with sigma of 0.1
4. Uiso/Uaniso restraints and constraints
All non-hydrogen atoms have similar U: within 2A with sigma of 0.04 and sigma
for terminal atoms of 0.08 within 2A
Uanis(Cr2A) = Uanis(Ni2A)
Uanis(Cr3A) = Uanis(Ni3A)
Uanis(Cr4A) = Uanis(Ni4A)
Uanis(Cr5A) = Uanis(Ni5A)
Uanis(Cr6A) = Uanis(Ni6A)
Uanis(Cr2C) = Uanis(Ni2C)
Uanis(Cr3C) = Uanis(Ni3C)
Uanis(Cr4C) = Uanis(Ni4C)
Uanis(Cr5C) = Uanis(Ni5C)
Uanis(Cr6C) = Uanis(Ni6C)
Uanis(Cr7C) = Uanis(Ni7C)
5. Rigid body (RIGU) restrains
 All non-hydrogen atoms
 with sigma for 1-2 distances of 0.004 and sigma for 1-3 distances of 0.004
6. Same fragment restrains
{O1A, O2A, C1A, C2A, C3A, C4A, C5A} sigma for 1-2: 0.02, 1-3: 0.04
as in
{O3A, O4A, C6A, C7A, C8A, C9A, C10A}
{O1A, O2A, C1A, C2A, C3A, C4A, C5A} sigma for 1-2: 0.02, 1-3: 0.04
as in
{O7A, O8A, C16A, C17A, C18A, C19A, C20A}
{O1A, O2A, C1A, C2A, C3A, C4A, C5A} sigma for 1-2: 0.02, 1-3: 0.04
as in
{O19A, O20A, C46A, C47A, C48A, C49A, C50A}
{O1A, O2A, C1A, C2A, C3A, C4A, C5A} sigma for 1-2: 0.02, 1-3: 0.04
as in
{O5A, O6A, C11A, C12A, C13A, C14A, C15A}
{O1A, O2A, C1A, C2A, C3A, C4A, C5A} sigma for 1-2: 0.02, 1-3: 0.04
as in
{O13A, O14A, C31A, C32A, C33A, C34A, C35A}
{O1A, O2A, C1A, C2A, C3A, C4A, C5A} sigma for 1-2: 0.02, 1-3: 0.04
as in
{O9A, O10A, C21A, C22A, C23A, C24A, C25A}
{O1A, O2A, C1A, C2A, C3A, C4A, C5A} sigma for 1-2: 0.02, 1-3: 0.04
as in
{O31A, O32A, C76A, C77A, C78A, C79A, C80A}
{O1A, O2A, C1A, C2A, C3A, C4A, C5A} sigma for 1-2: 0.02, 1-3: 0.04
as in
{O11A, O12A, C26A, C27A, C28A, C29A, C30A}
{C6E, C7E, C8E, C9E, C10E, C11E, C12E, C13E, N3E, C14E, C15E, C16E, C17E, C18E,
C19E, C20E, S21E} sigma for 1-2: 0.02, 1-3: 0.04
as in
{C6F, C7F, C8F, C9F, C10F, C11F, C12F, C13F, N3F, C14F, C15F, C16F, C17F, C18F,
C19F, C20F, S21F}
{O1A, O2A, C1A, C2A, C3A, C4A, C5A} sigma for 1-2: 0.02, 1-3: 0.04
as in
{O15A, O16A, C36A, C37A, C38A, C39A, C40A}
{O1A, O2A, C1A, C2A, C3A, C4A, C5A} sigma for 1-2: 0.02, 1-3: 0.04
as in
{O25A, O26A, C61A, C62A, C63A, C64A, C65A}
{O1A, O2A, C1A, C2A, C3A, C4A, C5A} sigma for 1-2: 0.02, 1-3: 0.04
as in
{O17A, O18A, C41A, C42A, C43A, C44A, C45A}
{O1A, O2A, C1A, C2A, C3A, C4A, C5A} sigma for 1-2: 0.02, 1-3: 0.04
as in
{O5E, O6E, C43E, C44E, C45E, C46E, C47E}
{O1A, O2A, C1A, C2A, C3A, C4A, C5A} sigma for 1-2: 0.02, 1-3: 0.04
as in
{O21A, O22A, C51A, C52A, C53A, C54A, C55A}
{C6E, C7E, C8E, C9E, C10E, C11E, C12E, C13E, N3E, C14E, C15E, C16E, C17E, C18E,
C19E, C20E, S21E} sigma for 1-2: 0.02, 1-3: 0.04
as in
{C27F, C28F, C29F, C30F, C31F, C32F, C33F, C34F, N6F, C35F, C36F, C37F, C38F,
C39F, C40F, C41F, S42F}
{O1A, O2A, C1A, C2A, C3A, C4A, C5A} sigma for 1-2: 0.02, 1-3: 0.04
as in
{O1S, O2S, C1S, C2S, C3S, C4S, C5S}
{O1A, O2A, C1A, C2A, C3A, C4A, C5A} sigma for 1-2: 0.02, 1-3: 0.04
as in
{O5C, O6C, C11C, C12C, C13C, C14C, C15C}
{O1A, O2A, C1A, C2A, C3A, C4A, C5A} sigma for 1-2: 0.02, 1-3: 0.04
as in
{O27A, O28A, C66A, C67A, C68A, C69A, C70A}
{O1A, O2A, C1A, C2A, C3A, C4A, C5A} sigma for 1-2: 0.02, 1-3: 0.04
as in
{O23C, O24C, C56C, C57C, C58C, C59C, C60C}
{O1A, O2A, C1A, C2A, C3A, C4A, C5A} sigma for 1-2: 0.02, 1-3: 0.04
as in
{O29A, O30A, C71A, C72A, C73A, C74A, C75A}
{O1A, O2A, C1A, C2A, C3A, C4A, C5A} sigma for 1-2: 0.02, 1-3: 0.04
as in
{O17E, O18E, C73E, C74E, C75E, C76E, C77E}
{O1A, O2A, C1A, C2A, C3A, C4A, C5A} sigma for 1-2: 0.02, 1-3: 0.04
as in
{O1C, O2C, C1C, C2C, C3C, C4C, C5C}
{O1A, O2A, C1A, C2A, C3A, C4A, C5A} sigma for 1-2: 0.02, 1-3: 0.04
as in
{O17C, O18C, C41C, C42C, C43C, C44C, C45C}
{O1A, O2A, C1A, C2A, C3A, C4A, C5A} sigma for 1-2: 0.02, 1-3: 0.04
as in
{O3C, O4C, C6C, C7C, C8C, C9C, C10C}
{O1A, O2A, C1A, C2A, C3A, C4A, C5A} sigma for 1-2: 0.02, 1-3: 0.04
as in
{O9E, O10E, C53E, C54E, C55E, C56E, C57E}
{O1A, O2A, C1A, C2A, C3A, C4A, C5A} sigma for 1-2: 0.02, 1-3: 0.04
as in
{O7C, O8C, C16C, C17C, C18C, C19C, C20C}
{O1A, O2A, C1A, C2A, C3A, C4A, C5A} sigma for 1-2: 0.02, 1-3: 0.04
as in
{O13E, O14E, C63E, C64E, C65E, C66E, C67E}
{O1A, O2A, C1A, C2A, C3A, C4A, C5A} sigma for 1-2: 0.02, 1-3: 0.04
as in
{O9C, O10C, C21C, C22C, C23C, C24C, C25C}
{O1A, O2A, C1A, C2A, C3A, C4A, C5A} sigma for 1-2: 0.02, 1-3: 0.04
as in
{O29C, O30C, C71C, C72C, C73C, C74C, C75C}
{O1A, O2A, C1A, C2A, C3A, C4A, C5A} sigma for 1-2: 0.02, 1-3: 0.04
as in
{O13C, O14C, C31C, C32C, C33C, C34C, C35C}
{O1E, O2E, N1E, N2E, C1E, C2E, C3E, C4E, C5E, C6E, C7E, C8E, C9E, C10E, C11E,
C12E, C13E, N3E, C14E, C15E, C16E, C17E, C18E, C19E, C20E, S21E} sigma for 1-2:
0.02, 1-3: 0.04
as in
{O3E, O4E, N4E, N5E, C22E, C23E, C24E, C25E, C26E, C27E, C28E, C29E, C30E,
C31E, C32E, C33E, C34E, N6E, C35E, C36E, C37E, C38E, C39E, C40E, C41E, S42E}
{O1A, O2A, C1A, C2A, C3A, C4A, C5A} sigma for 1-2: 0.02, 1-3: 0.04
as in
{O15C, O16C, C36C, C37C, C38C, C39C, C40C}
{O1A, O2A, C1A, C2A, C3A, C4A, C5A} sigma for 1-2: 0.02, 1-3: 0.04
as in
{O7E, O8E, C48E, C49E, C50E, C51E, C52E}
{O1A, O2A, C1A, C2A, C3A, C4A, C5A} sigma for 1-2: 0.02, 1-3: 0.04
as in
{O19C, O20C, C46C, C47C, C48C, C49C, C50C}
{O1A, O2A, C1A, C2A, C3A, C4A, C5A} sigma for 1-2: 0.02, 1-3: 0.04
as in
{O11E, O12E, C58E, C59E, C60E, C61E, C62E}
{O1A, O2A, C1A, C2A, C3A, C4A, C5A} sigma for 1-2: 0.02, 1-3: 0.04
as in
{O21C, O22C, C51C, C52C, C53C, C54C, C55C}
{O1A, O2A, C1A, C2A, C3A, C4A, C5A} sigma for 1-2: 0.02, 1-3: 0.04
as in
{O15E, O16E, C68E, C69E, C70E, C71E, C72E}
{O1A, O2A, C1A, C2A, C3A, C4A, C5A} sigma for 1-2: 0.02, 1-3: 0.04
as in
{O25C, O26C, C61C, C62C, C63C, C64C, C65C}
{O1A, O2A, C1A, C2A, C3A, C4A, C5A} sigma for 1-2: 0.02, 1-3: 0.04
as in
{O19E, O20E, C78E, C79E, C80E, C81E, C82E}
{O1A, O2A, C1A, C2A, C3A, C4A, C5A} sigma for 1-2: 0.02, 1-3: 0.04
as in
{O27C, O28C, C66C, C67C, C68C, C69C, C70C}
{O1A, O2A, C1A, C2A, C3A, C4A, C5A} sigma for 1-2: 0.02, 1-3: 0.04
as in
{O31C, O32C, C76C, C77C, C78C, C79C, C80C}
{O1A, O2A, C1A, C2A, C3A, C4A, C5A} sigma for 1-2: 0.02, 1-3: 0.04
as in
{O11C, O12C, C26C, C27C, C28C, C29C, C30C}
{O1A, O2A, C1A, C2A, C3A, C4A, C5A} sigma for 1-2: 0.02, 1-3: 0.04
as in
{O23A, O24A, C56A, C57A, C58A, C59A, C60A}
7. Others
 1*[Sof(Cr2A)+Sof(Ni2A)]+1*[Sof(Cr3A)+Sof(Ni3A)]+1*[Sof(Cr4A)+Sof(Ni4A)]+1*
 [Sof(Cr5A)+Sof(Ni5A)]+1*[Sof(Cr6A)+Sof(Ni6A)]=4 with esd of 0
 1*[Sof(Cr2C)+Sof(Ni2C)]+1*[Sof(Cr3C)+Sof(Ni3C)]+1*[Sof(Cr4C)+Sof(Ni4C)]+1*
 [Sof(Cr5C)+Sof(Ni5C)]+1*[Sof(Cr6C)+Sof(Ni6C)]+1*[Sof(Cr7C)+Sof(Ni7C)]=5 with
 esd of 0
 Sof(C6F)=Sof(C7F)=Sof(H7F)=Sof(C8F)=Sof(H8F)=Sof(C9F)=Sof(C10F)=Sof(H10F)=
 Sof(C11F)=Sof(H11F)=Sof(C12F)=Sof(H12C)=Sof(H12D)=Sof(C13F)=Sof(H13C)=
 Sof(H13D)=Sof(N3F)=Sof(H3FA)=Sof(H3FB)=Sof(C14F)=Sof(H14C)=Sof(H14D)=Sof(C15F)=
 Sof(C16F)=Sof(H16F)=Sof(C17F)=Sof(H17F)=Sof(C18F)=Sof(C19F)=Sof(H19F)=
 Sof(C20F)=Sof(H20F)=Sof(S21F)=Sof(C18)=Sof(H18A)=Sof(H18B)=Sof(H18C)=1-FVAR(1)
 Sof(C6E)=Sof(C7E)=Sof(H7E)=Sof(C8E)=Sof(H8E)=Sof(C9E)=Sof(C10E)=Sof(H10E)=
 Sof(C11E)=Sof(H11E)=Sof(C12E)=Sof(H12A)=Sof(H12B)=Sof(C13E)=Sof(H13A)=
 Sof(H13B)=Sof(N3E)=Sof(H3EA)=Sof(H3EB)=Sof(C14E)=Sof(H14A)=Sof(H14B)=Sof(C15E)=
 Sof(C16E)=Sof(H16E)=Sof(C17E)=Sof(H17E)=Sof(C18E)=Sof(C19E)=Sof(H19E)=
 Sof(C20E)=Sof(H20E)=Sof(S21E)=Sof(C79)=Sof(H79A)=Sof(H79B)=Sof(H79C)=FVAR(1)
 Sof(C27F)=Sof(C28F)=Sof(H28F)=Sof(C29F)=Sof(H29F)=Sof(C30F)=Sof(C31F)=
 Sof(H31F)=Sof(C32F)=Sof(H32F)=Sof(C33F)=Sof(H33C)=Sof(H33D)=Sof(C34F)=
 Sof(H34C)=Sof(H34D)=Sof(N6F)=Sof(H6FA)=Sof(H6FB)=Sof(C35F)=Sof(H35C)=Sof(H35D)=
 Sof(C36F)=Sof(C37F)=Sof(H37F)=Sof(C38F)=Sof(H38F)=Sof(C39F)=Sof(C40F)=
 Sof(H40F)=Sof(C41F)=Sof(H41F)=Sof(S42F)=1-FVAR(2)
 Sof(C27E)=Sof(C28E)=Sof(H28E)=Sof(C29E)=Sof(H29E)=Sof(C30E)=Sof(C31E)=
 Sof(H31E)=Sof(C32E)=Sof(H32E)=Sof(C33E)=Sof(H33A)=Sof(H33B)=Sof(C34E)=
 Sof(H34A)=Sof(H34B)=Sof(N6E)=Sof(H6EA)=Sof(H6EB)=Sof(C35E)=Sof(H35A)=Sof(H35B)=
 Sof(C36E)=Sof(C37E)=Sof(H37E)=Sof(C38E)=Sof(H38E)=Sof(C39E)=Sof(C40E)=
 Sof(H40E)=Sof(C41E)=Sof(H41E)=Sof(S42E)=FVAR(2)
 Sof(C0B6)=Sof(H0BD)=Sof(H0BE)=Sof(H0BF)=1-FVAR(3)
 Sof(C1)=Sof(H1A)=Sof(H1B)=Sof(H1C)=FVAR(3)
 Sof(C3)=Sof(C8)=Sof(H8)=Sof(C6)=Sof(H6)=Sof(C08T)=Sof(H08T)=Sof(C5)=Sof(H5)=
 Sof(C4)=Sof(H4)=Sof(C0AR)=Sof(H0AD)=Sof(H0AE)=Sof(H0AF)=1-FVAR(4)
 Sof(C0AQ)=Sof(H0AA)=Sof(H0AB)=Sof(H0AC)=Sof(C080)=Sof(C0BJ)=Sof(H0BJ)=
 Sof(C06Z)=Sof(H06Z)=Sof(C08S)=Sof(H08S)=Sof(C092)=Sof(H092)=Sof(C076)=
 Sof(H076)=FVAR(4)
 Sof(H81)=Sof(C84)=Sof(H84A)=Sof(H84B)=Sof(H84C)=1-FVAR(5)
 Sof(C0B5)=Sof(H0BA)=Sof(H0BB)=Sof(H0BC)=Sof(H83)=FVAR(5)
 Sof(C9)=Sof(C10)=Sof(H10)=Sof(C13)=Sof(H13)=Sof(C14)=Sof(H14)=Sof(C0BC)=
 Sof(H0BM)=Sof(C11)=Sof(H11)=Sof(C12)=Sof(H12E)=Sof(H12F)=Sof(H12G)=1-FVAR(6)
 Sof(C0AP)=Sof(C30)=Sof(H30)=Sof(C0A1)=Sof(H0A1)=Sof(C2)=Sof(H2)=Sof(C0BB)=
 Sof(H0BG)=Sof(C77)=Sof(H77)=Sof(C189)=Sof(H18J)=Sof(H18K)=Sof(H18L)=FVAR(6)
 Sof(Ni2A)=1-FVAR(7)
 Sof(Cr2A)=FVAR(7)
 Sof(Ni3A)=1-FVAR(8)
 Sof(Cr3A)=FVAR(8)
 Sof(Ni4A)=1-FVAR(9)
 Sof(Cr4A)=FVAR(9)
 Sof(Ni5A)=1-FVAR(10)
 Sof(Cr5A)=FVAR(10)
 Sof(Ni6A)=1-FVAR(11)
 Sof(Cr6A)=FVAR(11)
 Sof(Ni2C)=1-FVAR(12)
 Sof(Cr2C)=FVAR(12)
 Sof(Ni3C)=1-FVAR(13)
 Sof(Cr3C)=FVAR(13)
 Sof(Ni4C)=1-FVAR(14)
 Sof(Cr4C)=FVAR(14)
 Sof(Ni5C)=1-FVAR(15)
 Sof(Cr5C)=FVAR(15)
 Sof(Ni6C)=1-FVAR(16)
 Sof(Cr6C)=FVAR(16)
 Sof(Ni7C)=1-FVAR(17)
 Sof(Cr7C)=FVAR(17)
 Fixed Sof: C0BK(0.5) C09Q(0.5) H09Q(0.5) C098(0.5) H098(0.5) C0(0.5) H0(0.5)
 C09R(0.5) H09R(0.5) C0BL(0.5) H0BL(0.5) C38(0.5) H38I(0.5) H38J(0.5) H38K(0.5)
8.a Riding coordinates:
 O1S(H1S)
8.b Secondary CH2 refined with riding coordinates:
 C12E(H12A,H12B), C13E(H13A,H13B), N3E(H3EA,H3EB), C14E(H14A,H14B), C33E(H33A,
 H33B), C34E(H34A,H34B), N6E(H6EA,H6EB), C35E(H35A,H35B), C12F(H12C,H12D),
 C13F(H13C,H13D), N3F(H3FA,H3FB), C14F(H14C,H14D), C33F(H33C,H33D), C34F(H34C,
 H34D), N6F(H6FA,H6FB), C35F(H35C,H35D)
8.c Me refined with riding coordinates:
 C3A(H3AA,H3AB,H3AC), C4A(H4AA,H4AB,H4AC), C5A(H5AA,H5AB,H5AC), C8A(H8AA,H8AB,
 H8AC), C9A(H9AA,H9AB,H9AC), C10A(H10D,H10G,H10H), C13A(H13H,H13I,H13J),
 C14A(H14H,H14I,H14J), C15A(H15D,H15E,H15F), C18A(H18G,H18H,H18I), C19A(H19D,
 H19G,H19H), C20A(H20D,H20G,H20H), C23A(H23D,H23F,H23G), C24A(H24D,H24E,H24F),
 C25A(H25D,H25F,H25G), C28A(H28D,H28G,H28H), C29A(H29D,H29G,H29H), C30A(H30D,
 H30E,H30F), C33A(H33H,H33I,H33J), C34A(H34H,H34I,H34J), C35A(H35H,H35I,H35J),
 C38A(H38D,H38G,H38H), C39A(H39D,H39E,H39F), C40A(H40D,H40G,H40H), C43A(H43D,
 H43E,H43F), C44A(H44D,H44E,H44F), C45A(H45G,H45H,H45I), C48A(H48D,H48E,H48F),
 C49A(H49D,H49E,H49F), C50A(H50G,H50H,H50I), C53A(H53D,H53E,H53F), C54A(H54D,
 H54E,H54F), C55A(H55G,H55H,H55I), C58A(H58D,H58E,H58F), C59A(H59D,H59E,H59F),
 C60A(H60G,H60H,H60I), C63A(H63D,H63E,H63F), C64A(H64D,H64E,H64F), C65A(H65G,
 H65H,H65I), C68A(H68D,H68E,H68F), C69A(H69D,H69E,H69F), C70A(H70G,H70H,H70I),
 C73A(H73D,H73E,H73F), C74A(H74D,H74E,H74F), C75A(H75G,H75H,H75I), C78A(H78D,
 H78E,H78F), C79A(H79G,H79H,H79I), C80A(H80G,H80H,H80I), C3C(H3CA,H3CB,H3CC),
 C4C(H4CA,H4CB,H4CC), C5C(H5CA,H5CB,H5CC), C8C(H8CA,H8CB,H8CC), C9C(H9CA,H9CB,
 H9CC), C10C(H10A,H10B,H10C), C13C(H13E,H13F,H13G), C14C(H14E,H14F,H14G),
 C15C(H15A,H15B,H15C), C18C(H18D,H18E,H18F), C19C(H19A,H19B,H19C), C20C(H20A,
 H20B,H20C), C23C(H23A,H23B,H23C), C24C(H24A,H24B,H24C), C25C(H25A,H25B,H25C),
 C28C(H28A,H28B,H28C), C29C(H29A,H29B,H29C), C30C(H30A,H30B,H30C), C33C(H33E,
 H33F,H33G), C34C(H34E,H34F,H34G), C35C(H35E,H35F,H35G), C38C(H38A,H38B,H38C),
 C39C(H39A,H39B,H39C), C40C(H40A,H40B,H40C), C43C(H43A,H43B,H43C), C44C(H44A,
 H44B,H44C), C45C(H45D,H45E,H45F), C48C(H48A,H48B,H48C), C49C(H49A,H49B,H49C),
 C50C(H50D,H50E,H50F), C53C(H53A,H53B,H53C), C54C(H54A,H54B,H54C), C55C(H55D,
 H55E,H55F), C58C(H58A,H58B,H58C), C59C(H59A,H59B,H59C), C60C(H60D,H60E,H60F),
 C63C(H63A,H63B,H63C), C64C(H64A,H64B,H64C), C65C(H65D,H65E,H65F), C68C(H68A,
 H68B,H68C), C69C(H69A,H69B,H69C), C70C(H70D,H70E,H70F), C73C(H73A,H73B,H73C),
 C74C(H74A,H74B,H74C), C75C(H75D,H75E,H75F), C78C(H78A,H78B,H78C), C79C(H79D,
 H79E,H79F), C80C(H80D,H80E,H80F), C45E(H45A,H45B,H45C), C46E(H46A,H46B,H46C),
 C47E(H47A,H47B,H47C), C50E(H50A,H50B,H50C), C51E(H51A,H51B,H51C), C52E(H52A,
 H52B,H52C), C55E(H55A,H55B,H55C), C56E(H56A,H56B,H56C), C57E(H57A,H57B,H57C),
 C60E(H60A,H60B,H60C), C61E(H61A,H61B,H61C), C62E(H62A,H62B,H62C), C65E(H65A,
 H65B,H65C), C66E(H66A,H66B,H66C), C67E(H67A,H67B,H67C), C70E(H70A,H70B,H70C),
 C71E(H71A,H71B,H71C), C72E(H72A,H72B,H72C), C75E(H75A,H75B,H75C), C76E(H76A,
 H76B,H76C), C77E(H77A,H77B,H77C), C80E(H80A,H80B,H80C), C81E(H81A,H81B,H81C),
 C82E(H82A,H82B,H82C), C0AQ(H0AA,H0AB,H0AC), C0B0(H0BH,H0BI,H0BK), C0B5(H0BA,
 H0BB,H0BC), C84(H84A,H84B,H84C), C0B6(H0BD,H0BE,H0BF), C1(H1A,H1B,H1C), C7(H7A,
 H7B,H7C), C189(H18J,H18K,H18L), C38(H38I,H38J,H38K), C18(H18A,H18B,H18C),
 C79(H79A,H79B,H79C), C93(H93A,H93B,H93C), C313(H31A,H31B,H31C), C3S(H3SA,H3SB,
 H3SC), C4S(H4SA,H4SB,H4SC), C5S(H5SA,H5SB,H5SC), C0AR(H0AD,H0AE,H0AF),
 C12(H12E,H12F,H12G)
8.d Aromatic/amide H refined with riding coordinates:
 C30(H30), C0A1(H0A1), C2(H2), C0BB(H0BG), C77(H77), C1E(H1E), C2E(H2E),
 C4E(H4E), C7E(H7E), C8E(H8E), C10E(H10E), C11E(H11E), C16E(H16E), C17E(H17E),
 C19E(H19E), C20E(H20E), C22E(H22E), C23E(H23E), C25E(H25E), C28E(H28E),
 C29E(H29E), C31E(H31E), C32E(H32E), C37E(H37E), C38E(H38E), C40E(H40E),
 C41E(H41E), C0BJ(H0BJ), C06Z(H06Z), C08S(H08S), C092(H092), C076(H076),
 C07W(H07W), C07V(H07V), C09W(H09W), C0AY(H0AY), C08L(H08L), C04Y(H04Y),
 C05B(H05B), C058(H058), C81(H81), C82(H82), C83(H83), C05X(H05X), C06M(H06M),
 C06O(H06O), C06R(H06R), C09Q(H09Q), C098(H098), C0(H0), C09R(H09R), C0BL(H0BL),
  C7F(H7F), C8F(H8F), C10F(H10F), C11F(H11F), C16F(H16F), C17F(H17F),
 C19F(H19F), C20F(H20F), C28F(H28F), C29F(H29F), C31F(H31F), C32F(H32F),
 C37F(H37F), C38F(H38F), C40F(H40F), C41F(H41F), C0AK(H0AK), C160(H160),
 C0B3(H0B3), C170(H170), C0A4(H0A4), C8(H8), C6(H6), C08T(H08T), C5(H5), C4(H4),
  C10(H10), C13(H13), C14(H14), C0BC(H0BM), C11(H11)
8.e Fitted hexagon refined as free rotating group:
 C0AP(C30,C0A1,C2,C0BB,C77), C15E(C16E,C17E,C18E,C19E,C20E), C36E(C37E,C38E,
 C39E,C40E,C41E), C080(C0BJ,C06Z,C08S,C092,C076), C084(C07W,C07V,C09W,C0AY,
 C08L), C0BK(C09Q,C098,C0,C09R,C0BL), C15F(C16F,C17F,C18F,C19F,C20F), C36F(C37F,
 C38F,C39F,C40F,C41F), C183(C0AK,C160,C0B3,C170,C0A4), C3(C8,C6,C08T,C5,C4),
 C9(C10,C13,C14,C0BC,C11)
;
_smtbx_masks_special_details
;
A solvent mask was calculated and 524 electrons were 
found in a volume of 3009\%A^3^ in 10 voids per unit cell. 
This is consistent with the presence of 
[+ solvents] per Unit Cell 
which account for 450 electrons 
per unit cell.
;
_smtbx_masks_void_probe_radius 1.2
_smtbx_masks_void_truncation_radius 1.2
_olex2_submission_special_instructions 'No special instructions were received'
_oxdiff_exptl_absorpt_empirical_details
;
Empirical correction (ABSPACK) includes:
- Absorption correction using spherical harmonics
- Frame scaling
;
_oxdiff_exptl_absorpt_empirical_full_max 1.904
_oxdiff_exptl_absorpt_empirical_full_min 0.523

loop_
_space_group_symop_operation_xyz
'x, y, z'
'-x, -y, -z'

loop_
_atom_site_label
_atom_site_type_symbol
_atom_site_fract_x
_atom_site_fract_y
_atom_site_fract_z
_atom_site_U_iso_or_equiv
_atom_site_adp_type
_atom_site_occupancy
_atom_site_site_symmetry_order
_atom_site_calc_flag
_atom_site_refinement_flags_posn
_atom_site_refinement_flags_adp
_atom_site_refinement_flags_occupancy
_atom_site_disorder_assembly
_atom_site_disorder_group
Cr1A Cr 0.78018(11) -0.01212(5) 0.24333(5) 0.1013(6) Uani 1 1 d . U . . .
Cr2A Cr 0.95101(12) 0.00949(6) 0.19330(7) 0.1313(8) Uani 0.918(4) 1 d . U P . .
Cr3A Cr 1.00622(10) 0.09056(5) 0.13365(5) 0.1013(6) Uani 0.840(4) 1 d . U P . .
Cr4A Cr 0.90804(9) 0.17789(5) 0.09368(4) 0.0903(5) Uani 0.609(4) 1 d . U P . .
Cr5A Cr 0.72970(9) 0.23079(5) 0.10898(5) 0.0992(5) Uani 0.708(4) 1 d . U P . .
Cr6A Cr 0.56588(10) 0.21255(5) 0.16690(5) 0.0916(5) Uani 0.926(4) 1 d . U P . .
Cr7A Cr 0.52862(10) 0.13626(5) 0.23841(5) 0.0920(5) Uani 1 1 d . U . . .
Cr8A Cr 0.61218(11) 0.04295(5) 0.26636(5) 0.1012(6) Uani 1 1 d . U . . .
Ni2A Ni 0.95101(12) 0.00949(6) 0.19330(7) 0.1313(8) Uani 0.082(4) 1 d . U P . .
Ni3A Ni 1.00622(10) 0.09056(5) 0.13365(5) 0.1013(6) Uani 0.160(4) 1 d . U P . .
Ni4A Ni 0.90804(9) 0.17789(5) 0.09368(4) 0.0903(5) Uani 0.391(4) 1 d . U P . .
Ni5A Ni 0.72970(9) 0.23079(5) 0.10898(5) 0.0992(5) Uani 0.292(4) 1 d . U P . .
Ni6A Ni 0.56588(10) 0.21255(5) 0.16690(5) 0.0916(5) Uani 0.074(4) 1 d . U P . .
F1A F 0.8575(3) 0.02427(16) 0.22259(17) 0.1018(17) Uani 1 1 d . U . . .
F2A F 0.9264(3) 0.05491(16) 0.15562(16) 0.0904(14) Uani 1 1 d . U . . .
F3A F 0.9275(3) 0.13418(15) 0.13673(15) 0.0884(14) Uani 1 1 d . U . . .
F4A F 0.7930(3) 0.17989(16) 0.10755(14) 0.0867(14) Uani 1 1 d . U . . .
F5A F 0.6786(3) 0.20623(16) 0.15597(14) 0.0875(14) Uani 1 1 d . U . . .
F6A F 0.5714(3) 0.15654(16) 0.18805(15) 0.0884(14) Uani 1 1 d . U . . .
F7A F 0.6213(3) 0.09841(15) 0.24681(14) 0.0860(14) Uani 1 1 d . U . . .
F8A F 0.6970(3) 0.03006(16) 0.23076(16) 0.0945(15) Uani 1 1 d . U . . .
O1A O 0.8617(5) -0.0552(2) 0.2578(2) 0.123(3) Uani 1 1 d D U . . .
O2A O 0.9784(5) -0.0382(3) 0.2311(4) 0.183(4) Uani 1 1 d D U . . .
C1A C 0.9371(6) -0.0599(3) 0.2538(4) 0.134(4) Uani 1 1 d D U . . .
C2A C 0.9814(8) -0.0951(3) 0.2782(4) 0.164(6) Uani 1 1 d D U . . .
C3A C 0.9318(9) -0.1274(4) 0.2902(6) 0.242(10) Uani 1 1 d D U . . .
H3AA H 0.882670 -0.117839 0.303002 0.363 Uiso 1 1 calc R U . . .
H3AB H 0.916608 -0.138568 0.267679 0.363 Uiso 1 1 calc R U . . .
H3AC H 0.962313 -0.148069 0.308293 0.363 Uiso 1 1 calc R U . . .
C4A C 1.0560(12) -0.1086(6) 0.2589(7) 0.333(15) Uani 1 1 d D U . . .
H4AA H 1.089063 -0.086084 0.250864 0.500 Uiso 1 1 calc R U . . .
H4AB H 1.087110 -0.129153 0.276762 0.500 Uiso 1 1 calc R U . . .
H4AC H 1.041406 -0.119653 0.236147 0.500 Uiso 1 1 calc R U . . .
C5A C 1.0119(19) -0.0796(6) 0.3122(7) 0.406(18) Uani 1 1 d D U . . .
H5AA H 1.045579 -0.057511 0.303199 0.609 Uiso 1 1 calc R U . . .
H5AB H 0.965630 -0.070226 0.327038 0.609 Uiso 1 1 calc R U . . .
H5AC H 1.044389 -0.100903 0.328527 0.609 Uiso 1 1 calc R U . . .
O3A O 0.7686(5) -0.0270(2) 0.1926(3) 0.120(2) Uani 1 1 d D U . . .
O4A O 0.8874(6) -0.0198(3) 0.1652(3) 0.151(3) Uani 1 1 d D U . . .
C6A C 0.8183(7) -0.0305(3) 0.1663(3) 0.113(3) Uani 1 1 d D U . . .
C7A C 0.7918(10) -0.0494(4) 0.1329(3) 0.173(5) Uani 1 1 d D U . . .
C8A C 0.8539(15) -0.0799(7) 0.1247(7) 0.344(14) Uani 1 1 d D U . . .
H8AA H 0.862421 -0.100221 0.147732 0.516 Uiso 1 1 calc R U . . .
H8AB H 0.835915 -0.092194 0.103392 0.516 Uiso 1 1 calc R U . . .
H8AC H 0.904910 -0.067663 0.117553 0.516 Uiso 1 1 calc R U . . .
C9A C 0.7778(17) -0.0182(6) 0.0984(5) 0.305(13) Uani 1 1 d D U . . .
H9AA H 0.736111 0.001948 0.104367 0.457 Uiso 1 1 calc R U . . .
H9AB H 0.828519 -0.005766 0.091168 0.457 Uiso 1 1 calc R U . . .
H9AC H 0.759524 -0.030298 0.077007 0.457 Uiso 1 1 calc R U . . .
C10A C 0.7125(13) -0.0672(7) 0.1412(6) 0.285(11) Uani 1 1 d D U . . .
H10D H 0.671105 -0.046695 0.146655 0.428 Uiso 1 1 calc R U . . .
H10G H 0.696042 -0.078278 0.118791 0.428 Uiso 1 1 calc R U . . .
H10H H 0.718218 -0.088474 0.163647 0.428 Uiso 1 1 calc R U . . .
O5A O 1.0441(6) -0.0068(3) 0.1646(4) 0.182(4) Uani 1 1 d D U . . .
O6A O 1.0870(5) 0.0470(3) 0.1307(2) 0.126(3) Uani 1 1 d D U . . .
C11A C 1.0896(7) 0.0104(3) 0.1398(4) 0.118(3) Uani 1 1 d D U . . .
C12A C 1.1585(8) -0.0142(4) 0.1234(4) 0.157(5) Uani 1 1 d D U . . .
C13A C 1.1255(10) -0.0370(6) 0.0964(6) 0.239(10) Uani 1 1 d D U . . .
H13H H 1.095243 -0.018769 0.076174 0.359 Uiso 1 1 calc R U . . .
H13I H 1.170103 -0.051617 0.084768 0.359 Uiso 1 1 calc R U . . .
H13J H 1.088933 -0.055762 0.110270 0.359 Uiso 1 1 calc R U . . .
C14A C 1.2053(12) -0.0381(7) 0.1553(5) 0.290(12) Uani 1 1 d D U . . .
H14H H 1.225053 -0.020575 0.171916 0.435 Uiso 1 1 calc R U . . .
H14I H 1.170491 -0.056923 0.170420 0.435 Uiso 1 1 calc R U . . .
H14J H 1.251661 -0.052778 0.144919 0.435 Uiso 1 1 calc R U . . .
C15A C 1.2176(12) 0.0133(6) 0.1018(7) 0.281(11) Uani 1 1 d D U . . .
H15D H 1.240228 0.028761 0.119607 0.421 Uiso 1 1 calc R U . . .
H15E H 1.261641 -0.002519 0.091041 0.421 Uiso 1 1 calc R U . . .
H15F H 1.189110 0.031356 0.080920 0.421 Uiso 1 1 calc R U . . .
O7A O 1.0168(5) 0.0376(3) 0.2225(3) 0.142(3) Uani 1 1 d D U . . .
O8A O 1.0448(4) 0.0934(2) 0.1854(2) 0.104(2) Uani 1 1 d D U . . .
C16A C 1.0449(6) 0.0707(3) 0.2165(3) 0.104(3) Uani 1 1 d D U . . .
C17A C 1.0830(7) 0.0815(5) 0.2518(3) 0.171(5) Uani 1 1 d D U . . .
C18A C 1.0232(8) 0.0823(6) 0.2841(4) 0.183(7) Uani 1 1 d D U . . .
H18G H 1.001078 0.056235 0.290626 0.275 Uiso 1 1 calc R U . . .
H18H H 1.050326 0.088442 0.306718 0.275 Uiso 1 1 calc R U . . .
H18I H 0.978890 0.102673 0.276209 0.275 Uiso 1 1 calc R U . . .
C19A C 1.1507(10) 0.0504(7) 0.2646(6) 0.303(12) Uani 1 1 d D U . . .
H19D H 1.128794 0.024297 0.270756 0.454 Uiso 1 1 calc R U . . .
H19G H 1.191209 0.050079 0.243905 0.454 Uiso 1 1 calc R U . . .
H19H H 1.176420 0.056569 0.287623 0.454 Uiso 1 1 calc R U . . .
C20A C 1.1153(13) 0.1208(6) 0.2426(6) 0.275(10) Uani 1 1 d D U . . .
H20D H 1.154718 0.120802 0.221366 0.412 Uiso 1 1 calc R U . . .
H20G H 1.070622 0.141053 0.234821 0.412 Uiso 1 1 calc R U . . .
H20H H 1.142058 0.126822 0.265330 0.412 Uiso 1 1 calc R U . . .
O9A O 1.0885(4) 0.1252(3) 0.1133(3) 0.136(3) Uani 1 1 d D U . . .
O10A O 1.0235(4) 0.1774(2) 0.0792(2) 0.115(2) Uani 1 1 d D U . . .
C21A C 1.0854(5) 0.1570(3) 0.0902(3) 0.101(3) Uani 1 1 d D U . . .
C22A C 1.1654(6) 0.1720(4) 0.0749(4) 0.129(4) Uani 1 1 d D U . . .
C23A C 1.2338(7) 0.1473(5) 0.0946(6) 0.255(11) Uani 1 1 d D U . . .
H23D H 1.230361 0.148215 0.122341 0.382 Uiso 1 1 calc R U . . .
H23F H 1.231790 0.119811 0.090418 0.382 Uiso 1 1 calc R U . . .
H23G H 1.285077 0.157481 0.084324 0.382 Uiso 1 1 calc R U . . .
C24A C 1.1683(8) 0.2140(4) 0.0811(5) 0.177(6) Uani 1 1 d D U . . .
H24D H 1.122453 0.230338 0.067832 0.265 Uiso 1 1 calc R U . . .
H24E H 1.164789 0.215043 0.108748 0.265 Uiso 1 1 calc R U . . .
H24F H 1.219410 0.224188 0.070684 0.265 Uiso 1 1 calc R U . . .
C25A C 1.1679(10) 0.1716(7) 0.0328(4) 0.235(9) Uani 1 1 d D U . . .
H25D H 1.121551 0.188334 0.020493 0.352 Uiso 1 1 calc R U . . .
H25F H 1.218622 0.181986 0.021945 0.352 Uiso 1 1 calc R U . . .
H25G H 1.165335 0.144316 0.028039 0.352 Uiso 1 1 calc R U . . .
O11A O 0.9725(5) 0.0862(2) 0.0823(2) 0.127(3) Uani 1 1 d D U . . .
O12A O 0.8914(4) 0.1385(2) 0.0589(2) 0.104(2) Uani 1 1 d D U . . .
C26A C 0.9265(7) 0.1057(3) 0.0563(3) 0.106(3) Uani 1 1 d D U . . .
C27A C 0.9253(8) 0.0894(3) 0.0193(3) 0.130(4) Uani 1 1 d D U . . .
C28A C 1.0090(9) 0.0889(5) 0.0017(4) 0.184(6) Uani 1 1 d D U . . .
H28D H 1.026338 0.116036 -0.003471 0.276 Uiso 1 1 calc R U . . .
H28G H 1.047147 0.072078 0.019630 0.276 Uiso 1 1 calc R U . . .
H28H H 1.008222 0.078271 -0.022496 0.276 Uiso 1 1 calc R U . . .
C29A C 0.8669(10) 0.1140(5) -0.0088(4) 0.189(7) Uani 1 1 d D U . . .
H29D H 0.881181 0.141625 -0.013365 0.283 Uiso 1 1 calc R U . . .
H29G H 0.869707 0.103609 -0.033247 0.283 Uiso 1 1 calc R U . . .
H29H H 0.811562 0.112730 0.001685 0.283 Uiso 1 1 calc R U . . .
C30A C 0.9037(13) 0.0473(4) 0.0263(5) 0.223(9) Uani 1 1 d D U . . .
H30D H 0.903385 0.037438 0.001640 0.334 Uiso 1 1 calc R U . . .
H30E H 0.943873 0.030999 0.043443 0.334 Uiso 1 1 calc R U . . .
H30F H 0.849721 0.045851 0.038233 0.334 Uiso 1 1 calc R U . . .
O13A O 0.8893(4) 0.2212(2) 0.0500(2) 0.114(2) Uani 1 1 d D U . . .
O14A O 0.7777(5) 0.2557(3) 0.0612(3) 0.152(3) Uani 1 1 d D U . . .
C31A C 0.8365(6) 0.2487(3) 0.0410(3) 0.103(3) Uani 1 1 d D U . . .
C32A C 0.8461(6) 0.2753(3) 0.0021(3) 0.116(3) Uani 1 1 d D U . . .
C33A C 0.9339(6) 0.2789(5) -0.0069(4) 0.182(7) Uani 1 1 d D U . . .
H33H H 0.958322 0.291739 0.012574 0.273 Uiso 1 1 calc R U . . .
H33I H 0.961320 0.252372 -0.006627 0.273 Uiso 1 1 calc R U . . .
H33J H 0.939876 0.294964 -0.032414 0.273 Uiso 1 1 calc R U . . .
C34A C 0.8035(8) 0.3158(3) 0.0029(4) 0.147(5) Uani 1 1 d D U . . .
H34H H 0.745708 0.313122 0.008857 0.221 Uiso 1 1 calc R U . . .
H34I H 0.827889 0.328090 0.022790 0.221 Uiso 1 1 calc R U . . .
H34J H 0.809066 0.332599 -0.022285 0.221 Uiso 1 1 calc R U . . .
C35A C 0.8052(7) 0.2557(4) -0.0268(3) 0.127(4) Uani 1 1 d D U . . .
H35H H 0.747611 0.253894 -0.019898 0.190 Uiso 1 1 calc R U . . .
H35I H 0.809852 0.271563 -0.052541 0.190 Uiso 1 1 calc R U . . .
H35J H 0.831297 0.228970 -0.026754 0.190 Uiso 1 1 calc R U . . .
O15A O 0.9287(4) 0.2162(2) 0.1267(2) 0.110(2) Uani 1 1 d D U . . .
O16A O 0.8143(5) 0.2486(2) 0.1387(3) 0.127(3) Uani 1 1 d D U . . .
C36A C 0.8899(6) 0.2434(3) 0.1390(3) 0.099(3) Uani 1 1 d D U . . .
C37A C 0.9340(6) 0.2745(3) 0.1543(4) 0.127(4) Uani 1 1 d D U . . .
C38A C 1.0168(6) 0.2586(4) 0.1680(4) 0.147(5) Uani 1 1 d D U . . .
H38D H 1.047521 0.248776 0.146964 0.220 Uiso 1 1 calc R U . . .
H38G H 1.044972 0.279837 0.176442 0.220 Uiso 1 1 calc R U . . .
H38H H 1.012432 0.236801 0.189706 0.220 Uiso 1 1 calc R U . . .
C39A C 0.9373(12) 0.3083(4) 0.1207(5) 0.240(10) Uani 1 1 d D U . . .
H39D H 0.881908 0.318047 0.112473 0.360 Uiso 1 1 calc R U . . .
H39E H 0.964810 0.329976 0.128721 0.360 Uiso 1 1 calc R U . . .
H39F H 0.967308 0.298873 0.099285 0.360 Uiso 1 1 calc R U . . .
C40A C 0.8874(9) 0.2895(5) 0.1866(5) 0.192(7) Uani 1 1 d D U . . .
H40D H 0.832846 0.299950 0.177771 0.288 Uiso 1 1 calc R U . . .
H40G H 0.883244 0.267605 0.208299 0.288 Uiso 1 1 calc R U . . .
H40H H 0.915784 0.310642 0.195035 0.288 Uiso 1 1 calc R U . . .
O17A O 0.6659(5) 0.2814(2) 0.1113(3) 0.141(3) Uani 1 1 d D U . . .
O18A O 0.5588(5) 0.2683(2) 0.1467(2) 0.116(2) Uani 1 1 d D U . . .
C41A C 0.6019(6) 0.2915(3) 0.1262(3) 0.109(3) Uani 1 1 d D U . . .
C42A C 0.5726(8) 0.3356(3) 0.1188(4) 0.150(5) Uani 1 1 d D U . . .
C43A C 0.6406(11) 0.3599(5) 0.1065(7) 0.276(12) Uani 1 1 d D U . . .
H43D H 0.666956 0.351277 0.083780 0.414 Uiso 1 1 calc R U . . .
H43E H 0.620268 0.387937 0.100054 0.414 Uiso 1 1 calc R U . . .
H43F H 0.680094 0.356901 0.127477 0.414 Uiso 1 1 calc R U . . .
C44A C 0.5125(15) 0.3402(6) 0.0860(6) 0.324(14) Uani 1 1 d D U . . .
H44D H 0.466826 0.324042 0.094032 0.486 Uiso 1 1 calc R U . . .
H44E H 0.492338 0.368223 0.079364 0.486 Uiso 1 1 calc R U . . .
H44F H 0.539459 0.331414 0.063514 0.486 Uiso 1 1 calc R U . . .
C45A C 0.5300(13) 0.3472(5) 0.1532(5) 0.244(10) Uani 1 1 d D U . . .
H45G H 0.485154 0.330216 0.160388 0.366 Uiso 1 1 calc R U . . .
H45H H 0.568181 0.343997 0.174697 0.366 Uiso 1 1 calc R U . . .
H45I H 0.508355 0.375033 0.147273 0.366 Uiso 1 1 calc R U . . .
O19A O 0.6417(4) 0.2149(3) 0.0786(2) 0.121(2) Uani 1 1 d D U . . .
O20A O 0.5377(4) 0.2013(2) 0.1170(2) 0.110(2) Uani 1 1 d D U . . .
C46A C 0.5709(6) 0.2065(4) 0.0851(3) 0.109(3) Uani 1 1 d D U . . .
C47A C 0.5184(7) 0.2095(5) 0.0500(3) 0.184(6) Uani 1 1 d D U . . .
C48A C 0.5669(10) 0.2013(8) 0.0162(4) 0.287(12) Uani 1 1 d D U . . .
H48D H 0.609814 0.219744 0.011374 0.430 Uiso 1 1 calc R U . . .
H48E H 0.591547 0.173895 0.021231 0.430 Uiso 1 1 calc R U . . .
H48F H 0.531688 0.204701 -0.006401 0.430 Uiso 1 1 calc R U . . .
C49A C 0.4777(14) 0.2509(6) 0.0428(6) 0.334(13) Uani 1 1 d D U . . .
H49D H 0.518901 0.270102 0.036555 0.501 Uiso 1 1 calc R U . . .
H49E H 0.440036 0.253450 0.021114 0.501 Uiso 1 1 calc R U . . .
H49F H 0.447526 0.256129 0.065914 0.501 Uiso 1 1 calc R U . . .
C50A C 0.4527(11) 0.1829(8) 0.0590(5) 0.292(12) Uani 1 1 d D U . . .
H50G H 0.422317 0.189482 0.081627 0.437 Uiso 1 1 calc R U . . .
H50H H 0.416098 0.186074 0.036937 0.437 Uiso 1 1 calc R U . . .
H50I H 0.475957 0.155267 0.064568 0.437 Uiso 1 1 calc R U . . .
O21A O 0.4494(4) 0.2184(3) 0.1796(2) 0.120(3) Uani 1 1 d D U . . .
O22A O 0.4345(4) 0.1737(2) 0.2323(2) 0.115(2) Uani 1 1 d D U . . .
C51A C 0.4093(5) 0.2020(3) 0.2067(3) 0.108(3) Uani 1 1 d D U . . .
C52A C 0.3250(6) 0.2202(4) 0.2130(4) 0.134(4) Uani 1 1 d D U . . .
C53A C 0.3278(10) 0.2592(5) 0.2238(7) 0.247(10) Uani 1 1 d D U . . .
H53D H 0.357359 0.256689 0.248137 0.371 Uiso 1 1 calc R U . . .
H53E H 0.355647 0.276487 0.203561 0.371 Uiso 1 1 calc R U . . .
H53F H 0.272325 0.270669 0.227096 0.371 Uiso 1 1 calc R U . . .
C54A C 0.2811(10) 0.2229(9) 0.1767(5) 0.343(14) Uani 1 1 d D U . . .
H54D H 0.279909 0.196280 0.169930 0.515 Uiso 1 1 calc R U . . .
H54E H 0.225362 0.234196 0.179708 0.515 Uiso 1 1 calc R U . . .
H54F H 0.308684 0.240014 0.156173 0.515 Uiso 1 1 calc R U . . .
C55A C 0.2797(9) 0.1952(6) 0.2439(7) 0.295(13) Uani 1 1 d D U . . .
H55G H 0.276905 0.168632 0.237233 0.443 Uiso 1 1 calc R U . . .
H55H H 0.307869 0.193069 0.268486 0.443 Uiso 1 1 calc R U . . .
H55I H 0.224527 0.207555 0.246089 0.443 Uiso 1 1 calc R U . . .
O23A O 0.5925(5) 0.2261(2) 0.21736(19) 0.103(2) Uani 1 1 d D U . . .
O24A O 0.5870(4) 0.1730(2) 0.26172(18) 0.0940(19) Uani 1 1 d D U . . .
C56A C 0.5992(6) 0.2087(3) 0.2512(2) 0.085(2) Uani 1 1 d D U . . .
C57A C 0.6227(5) 0.2337(3) 0.2809(2) 0.089(2) Uani 1 1 d D U . . .
C58A C 0.6315(7) 0.2082(3) 0.3193(3) 0.113(4) Uani 1 1 d D U . . .
H58D H 0.675477 0.187375 0.318288 0.169 Uiso 1 1 calc R U . . .
H58E H 0.644306 0.224434 0.338554 0.169 Uiso 1 1 calc R U . . .
H58F H 0.580525 0.195906 0.326419 0.169 Uiso 1 1 calc R U . . .
C59A C 0.7021(6) 0.2513(3) 0.2673(3) 0.111(4) Uani 1 1 d D U . . .
H59D H 0.694175 0.267910 0.241912 0.166 Uiso 1 1 calc R U . . .
H59E H 0.719177 0.267473 0.285751 0.166 Uiso 1 1 calc R U . . .
H59F H 0.744012 0.229711 0.265374 0.166 Uiso 1 1 calc R U . . .
C60A C 0.5553(6) 0.2663(3) 0.2811(3) 0.098(3) Uani 1 1 d D U . . .
H60G H 0.550935 0.282678 0.255466 0.147 Uiso 1 1 calc R U . . .
H60H H 0.503791 0.254482 0.287973 0.147 Uiso 1 1 calc R U . . .
H60I H 0.567572 0.283009 0.300108 0.147 Uiso 1 1 calc R U . . .
O25A O 0.4834(5) 0.1171(2) 0.2890(2) 0.122(2) Uani 1 1 d D U . . .
O26A O 0.5275(6) 0.0543(3) 0.3024(3) 0.134(3) Uani 1 1 d D U . . .
C61A C 0.4878(7) 0.0839(3) 0.3101(3) 0.115(3) Uani 1 1 d D U . . .
C62A C 0.4344(9) 0.0807(4) 0.3462(4) 0.163(5) Uani 1 1 d D U . . .
C63A C 0.3557(10) 0.1037(7) 0.3385(5) 0.283(12) Uani 1 1 d D U . . .
H63D H 0.326314 0.092997 0.319102 0.424 Uiso 1 1 calc R U . . .
H63E H 0.323601 0.101827 0.362429 0.424 Uiso 1 1 calc R U . . .
H63F H 0.364761 0.131594 0.329007 0.424 Uiso 1 1 calc R U . . .
C64A C 0.4781(12) 0.0973(6) 0.3758(4) 0.240(9) Uani 1 1 d D U . . .
H64D H 0.530776 0.082165 0.381144 0.361 Uiso 1 1 calc R U . . .
H64E H 0.486810 0.125226 0.366126 0.361 Uiso 1 1 calc R U . . .
H64F H 0.445650 0.095459 0.399549 0.361 Uiso 1 1 calc R U . . .
C65A C 0.4227(15) 0.0379(4) 0.3608(6) 0.292(12) Uani 1 1 d D U . . .
H65G H 0.475825 0.023085 0.365671 0.437 Uiso 1 1 calc R U . . .
H65H H 0.390925 0.035612 0.384745 0.437 Uiso 1 1 calc R U . . .
H65I H 0.393729 0.026861 0.341390 0.437 Uiso 1 1 calc R U . . .
O27A O 0.4669(4) 0.0996(2) 0.2164(2) 0.110(2) Uani 1 1 d D U . . .
O28A O 0.5315(5) 0.0398(2) 0.2275(3) 0.114(2) Uani 1 1 d D U . . .
C66A C 0.4755(6) 0.0635(3) 0.2130(4) 0.113(3) Uani 1 1 d D U . . .
C67A C 0.4048(7) 0.0438(4) 0.2000(4) 0.162(5) Uani 1 1 d D U . . .
C68A C 0.3522(11) 0.0733(4) 0.1756(6) 0.263(11) Uani 1 1 d D U . . .
H68D H 0.334205 0.094841 0.189756 0.394 Uiso 1 1 calc R U . . .
H68E H 0.382050 0.084075 0.152374 0.394 Uiso 1 1 calc R U . . .
H68F H 0.304707 0.060809 0.168233 0.394 Uiso 1 1 calc R U . . .
C69A C 0.4335(10) 0.0103(4) 0.1792(6) 0.205(8) Uani 1 1 d D U . . .
H69D H 0.468866 -0.009222 0.196156 0.307 Uiso 1 1 calc R U . . .
H69E H 0.386524 -0.002570 0.171824 0.307 Uiso 1 1 calc R U . . .
H69F H 0.463867 0.020696 0.155965 0.307 Uiso 1 1 calc R U . . .
C70A C 0.3604(12) 0.0252(7) 0.2353(6) 0.279(11) Uani 1 1 d D U . . .
H70G H 0.397442 0.005483 0.251194 0.418 Uiso 1 1 calc R U . . .
H70H H 0.340756 0.045816 0.250307 0.418 Uiso 1 1 calc R U . . .
H70I H 0.314190 0.012102 0.227565 0.418 Uiso 1 1 calc R U . . .
O29A O 0.6004(5) -0.0130(2) 0.2865(3) 0.142(3) Uani 1 1 d D U . . .
O30A O 0.7008(5) -0.0486(2) 0.2631(3) 0.132(3) Uani 1 1 d D U . . .
C71A C 0.6380(7) -0.0449(3) 0.2822(4) 0.123(4) Uani 1 1 d D U . . .
C72A C 0.6028(8) -0.0830(3) 0.3013(4) 0.153(5) Uani 1 1 d D U . . .
C73A C 0.5312(13) -0.0742(5) 0.3242(7) 0.305(14) Uani 1 1 d D U . . .
H73D H 0.490395 -0.057687 0.307547 0.457 Uiso 1 1 calc R U . . .
H73E H 0.508557 -0.099145 0.335760 0.457 Uiso 1 1 calc R U . . .
H73F H 0.546479 -0.059992 0.344612 0.457 Uiso 1 1 calc R U . . .
C74A C 0.6673(12) -0.1080(6) 0.3245(8) 0.350(15) Uani 1 1 d D U . . .
H74D H 0.713926 -0.113101 0.307869 0.525 Uiso 1 1 calc R U . . .
H74E H 0.684259 -0.094199 0.344940 0.525 Uiso 1 1 calc R U . . .
H74F H 0.646338 -0.133352 0.336089 0.525 Uiso 1 1 calc R U . . .
C75A C 0.5834(14) -0.1045(6) 0.2698(6) 0.270(11) Uani 1 1 d D U . . .
H75G H 0.632905 -0.109863 0.255124 0.406 Uiso 1 1 calc R U . . .
H75H H 0.561155 -0.129697 0.280796 0.406 Uiso 1 1 calc R U . . .
H75I H 0.543156 -0.088175 0.252663 0.406 Uiso 1 1 calc R U . . .
O31A O 0.6930(5) 0.0452(2) 0.3065(2) 0.120(2) Uani 1 1 d D U . . .
O32A O 0.7934(5) 0.0012(3) 0.2949(2) 0.117(2) Uani 1 1 d D U . . .
C76A C 0.7558(7) 0.0228(3) 0.3155(3) 0.105(3) Uani 1 1 d D U . . .
C77A C 0.7896(7) 0.0209(3) 0.3558(3) 0.123(4) Uani 1 1 d D U . . .
C78A C 0.7424(8) 0.0504(4) 0.3767(4) 0.149(5) Uani 1 1 d D U . . .
H78D H 0.684927 0.044862 0.378045 0.223 Uiso 1 1 calc R U . . .
H78E H 0.763689 0.048073 0.402864 0.223 Uiso 1 1 calc R U . . .
H78F H 0.747718 0.077354 0.362786 0.223 Uiso 1 1 calc R U . . .
C79A C 0.7806(10) -0.0206(4) 0.3768(4) 0.170(6) Uani 1 1 d D U . . .
H79G H 0.722996 -0.025860 0.378002 0.255 Uiso 1 1 calc R U . . .
H79H H 0.811045 -0.039756 0.362981 0.255 Uiso 1 1 calc R U . . .
H79I H 0.801839 -0.023274 0.402996 0.255 Uiso 1 1 calc R U . . .
C80A C 0.8770(7) 0.0293(4) 0.3537(4) 0.138(4) Uani 1 1 d D U . . .
H80G H 0.907759 0.010093 0.340121 0.207 Uiso 1 1 calc R U . . .
H80H H 0.882349 0.056280 0.339834 0.207 Uiso 1 1 calc R U . . .
H80I H 0.898321 0.026999 0.379912 0.207 Uiso 1 1 calc R U . . .
Cr1C Cr 0.37620(11) 0.31864(5) 0.86730(5) 0.1025(6) Uani 1 1 d . U . . .
Cr2C Cr 0.43535(11) 0.41023(5) 0.83017(6) 0.1061(6) Uani 0.923(4) 1 d . U P . .
Cr3C Cr 0.33614(10) 0.49281(5) 0.78024(5) 0.1006(6) Uani 0.800(4) 1 d . U P . .
Cr4C Cr 0.16834(11) 0.51502(5) 0.72460(6) 0.1148(7) Uani 0.931(4) 1 d . U P . .
Cr5C Cr 0.00590(11) 0.46582(6) 0.70803(6) 0.1145(6) Uani 0.791(4) 1 d . U P . .
Cr6C Cr -0.02917(10) 0.36880(6) 0.72941(5) 0.1019(6) Uani 0.984(4) 1 d . U P . .
Cr7C Cr 0.04575(9) 0.29231(5) 0.79569(5) 0.1013(5) Uani 0.570(4) 1 d . U P . .
Cr8C Cr 0.20459(12) 0.27314(5) 0.85738(5) 0.1011(6) Uani 1 1 d . U . . .
Ni2C Ni 0.43535(11) 0.41023(5) 0.83017(6) 0.1061(6) Uani 0.077(4) 1 d . U P . .
Ni3C Ni 0.33614(10) 0.49281(5) 0.78024(5) 0.1006(6) Uani 0.200(4) 1 d . U P . .
Ni4C Ni 0.16834(11) 0.51502(5) 0.72460(6) 0.1148(7) Uani 0.069(4) 1 d . U P . .
Ni5C Ni 0.00590(11) 0.46582(6) 0.70803(6) 0.1145(6) Uani 0.209(4) 1 d . U P . .
Ni6C Ni -0.02917(10) 0.36880(6) 0.72941(5) 0.1019(6) Uani 0.016(4) 1 d . U P . .
Ni7C Ni 0.04575(9) 0.29231(5) 0.79569(5) 0.1013(5) Uani 0.430(4) 1 d . U P . .
F1C F 0.3537(3) 0.37434(16) 0.85000(16) 0.0979(16) Uani 1 1 d . U . . .
F2C F 0.3606(3) 0.43572(15) 0.79064(16) 0.0956(16) Uani 1 1 d . U . . .
F3C F 0.2247(3) 0.48530(16) 0.76955(17) 0.0978(16) Uani 1 1 d . U . . .
F4C F 0.1175(3) 0.46757(15) 0.71866(17) 0.0965(16) Uani 1 1 d . U . . .
F5C F 0.0093(3) 0.41709(17) 0.74318(17) 0.1020(16) Uani 1 1 d . U . . .
F6C F 0.0600(3) 0.33970(16) 0.75823(16) 0.0945(15) Uani 1 1 d . U . . .
F7C F 0.1256(3) 0.30965(16) 0.82849(16) 0.0983(16) Uani 1 1 d . U . . .
F8C F 0.2867(3) 0.30850(16) 0.83837(16) 0.1006(16) Uani 1 1 d . U . . .
O1C O 0.4655(5) 0.3285(2) 0.8989(2) 0.120(3) Uani 1 1 d D U . . .
O2C O 0.5090(5) 0.3856(2) 0.8708(3) 0.129(3) Uani 1 1 d D U . . .
C1C C 0.5079(6) 0.3569(3) 0.8975(3) 0.106(3) Uani 1 1 d D U . . .
C2C C 0.5695(7) 0.3530(4) 0.9299(3) 0.143(4) Uani 1 1 d D U . . .
C3C C 0.6155(13) 0.3139(5) 0.9328(7) 0.299(12) Uani 1 1 d D U . . .
H3CA H 0.643517 0.311832 0.908264 0.448 Uiso 1 1 calc R U . . .
H3CB H 0.655636 0.310976 0.953462 0.448 Uiso 1 1 calc R U . . .
H3CC H 0.578077 0.292800 0.938537 0.448 Uiso 1 1 calc R U . . .
C4C C 0.6301(8) 0.3837(5) 0.9211(4) 0.174(6) Uani 1 1 d D U . . .
H4CA H 0.601966 0.410340 0.918879 0.261 Uiso 1 1 calc R U . . .
H4CB H 0.670045 0.380048 0.941876 0.261 Uiso 1 1 calc R U . . .
H4CC H 0.657901 0.380897 0.896681 0.261 Uiso 1 1 calc R U . . .
C5C C 0.5247(10) 0.3593(7) 0.9655(4) 0.247(10) Uani 1 1 d D U . . .
H5CA H 0.495655 0.385801 0.961417 0.371 Uiso 1 1 calc R U . . .
H5CB H 0.485527 0.339085 0.971825 0.371 Uiso 1 1 calc R U . . .
H5CC H 0.563085 0.357260 0.986750 0.371 Uiso 1 1 calc R U . . .
O3C O 0.4473(5) 0.3144(2) 0.8235(2) 0.120(2) Uani 1 1 d D U . . .
O4C O 0.4795(4) 0.3736(2) 0.7963(2) 0.108(2) Uani 1 1 d D U . . .
C6C C 0.4842(6) 0.3372(3) 0.7986(3) 0.103(3) Uani 1 1 d D U . . .
C7C C 0.5347(7) 0.3161(4) 0.7704(4) 0.146(4) Uani 1 1 d D U . . .
C8C C 0.5997(9) 0.2892(5) 0.7928(6) 0.235(9) Uani 1 1 d D U . . .
H8CA H 0.574368 0.269599 0.812026 0.353 Uiso 1 1 calc R U . . .
H8CB H 0.633356 0.275335 0.775193 0.353 Uiso 1 1 calc R U . . .
H8CC H 0.633679 0.304955 0.805960 0.353 Uiso 1 1 calc R U . . .
C9C C 0.5736(10) 0.3455(5) 0.7416(4) 0.192(7) Uani 1 1 d D U . . .
H9CA H 0.531556 0.363211 0.726793 0.288 Uiso 1 1 calc R U . . .
H9CB H 0.607653 0.361176 0.754783 0.288 Uiso 1 1 calc R U . . .
H9CC H 0.607330 0.331557 0.724016 0.288 Uiso 1 1 calc R U . . .
C10C C 0.4816(10) 0.2914(6) 0.7512(5) 0.212(9) Uani 1 1 d D U . . .
H10A H 0.456581 0.272277 0.770878 0.318 Uiso 1 1 calc R U . . .
H10B H 0.438962 0.308844 0.736528 0.318 Uiso 1 1 calc R U . . .
H10C H 0.514656 0.277161 0.733689 0.318 Uiso 1 1 calc R U . . .
O5C O 0.5184(4) 0.4463(2) 0.8112(3) 0.129(3) Uani 1 1 d D U . . .
O6C O 0.4470(5) 0.5026(2) 0.7902(3) 0.125(3) Uani 1 1 d D U . . .
C11C C 0.5110(6) 0.4830(3) 0.7997(4) 0.127(4) Uani 1 1 d D U . . .
C12C C 0.5868(6) 0.5053(4) 0.7952(5) 0.163(5) Uani 1 1 d D U . . .
C13C C 0.5981(10) 0.5217(6) 0.7537(5) 0.230(8) Uani 1 1 d D U . . .
H13E H 0.548739 0.537763 0.743925 0.345 Uiso 1 1 calc R U . . .
H13F H 0.644207 0.538309 0.750723 0.345 Uiso 1 1 calc R U . . .
H13G H 0.608715 0.499772 0.739040 0.345 Uiso 1 1 calc R U . . .
C14C C 0.6584(8) 0.4805(5) 0.8123(7) 0.263(12) Uani 1 1 d D U . . .
H14E H 0.647404 0.470604 0.839565 0.395 Uiso 1 1 calc R U . . .
H14F H 0.669943 0.458014 0.798567 0.395 Uiso 1 1 calc R U . . .
H14G H 0.705435 0.496551 0.810250 0.395 Uiso 1 1 calc R U . . .
C15C C 0.5754(10) 0.5420(5) 0.8138(7) 0.242(9) Uani 1 1 d D U . . .
H15A H 0.527900 0.558650 0.802566 0.363 Uiso 1 1 calc R U . . .
H15B H 0.566916 0.534218 0.841575 0.363 Uiso 1 1 calc R U . . .
H15C H 0.623843 0.556928 0.809234 0.363 Uiso 1 1 calc R U . . .
O7C O 0.3941(5) 0.4449(2) 0.8645(2) 0.123(2) Uani 1 1 d D U . . .
O8C O 0.3064(5) 0.4926(2) 0.8339(2) 0.119(2) Uani 1 1 d D U . . .
C16C C 0.3421(7) 0.4752(3) 0.8636(3) 0.118(3) Uani 1 1 d D U . . .
C17C C 0.3328(9) 0.4941(4) 0.8996(3) 0.153(5) Uani 1 1 d D U . . .
C18C C 0.3197(15) 0.4639(5) 0.9331(4) 0.261(11) Uani 1 1 d D U . . .
H18D H 0.363363 0.442574 0.934535 0.391 Uiso 1 1 calc R U . . .
H18E H 0.319724 0.475906 0.956587 0.391 Uiso 1 1 calc R U . . .
H18F H 0.267295 0.452977 0.930780 0.391 Uiso 1 1 calc R U . . .
C19C C 0.4108(10) 0.5125(6) 0.9066(6) 0.238(9) Uani 1 1 d D U . . .
H19A H 0.421735 0.533047 0.884606 0.356 Uiso 1 1 calc R U . . .
H19B H 0.405028 0.524395 0.930107 0.356 Uiso 1 1 calc R U . . .
H19C H 0.455932 0.491816 0.909617 0.356 Uiso 1 1 calc R U . . .
C20C C 0.2676(11) 0.5271(5) 0.8965(5) 0.227(9) Uani 1 1 d D U . . .
H20A H 0.277738 0.547018 0.873804 0.340 Uiso 1 1 calc R U . . .
H20B H 0.214833 0.516589 0.893923 0.340 Uiso 1 1 calc R U . . .
H20C H 0.267262 0.539518 0.919730 0.340 Uiso 1 1 calc R U . . .
O9C O 0.3125(5) 0.5505(2) 0.7719(2) 0.116(2) Uani 1 1 d D U . . .
O10C O 0.2155(6) 0.5647(2) 0.7288(3) 0.153(3) Uani 1 1 d D U . . .
C21C C 0.2625(7) 0.5743(3) 0.7519(4) 0.117(4) Uani 1 1 d D U . . .
C22C C 0.2679(7) 0.6182(3) 0.7526(4) 0.120(3) Uani 1 1 d D U . . .
C23C C 0.2638(13) 0.6233(5) 0.7936(4) 0.221(9) Uani 1 1 d D U . . .
H23A H 0.211481 0.615318 0.804635 0.331 Uiso 1 1 calc R U . . .
H23B H 0.308037 0.606637 0.807791 0.331 Uiso 1 1 calc R U . . .
H23C H 0.269153 0.651218 0.795412 0.331 Uiso 1 1 calc R U . . .
C24C C 0.1991(7) 0.6425(3) 0.7305(5) 0.165(6) Uani 1 1 d D U . . .
H24A H 0.202555 0.638908 0.703474 0.248 Uiso 1 1 calc R U . . .
H24B H 0.147246 0.633951 0.741600 0.248 Uiso 1 1 calc R U . . .
H24C H 0.202714 0.670695 0.732130 0.248 Uiso 1 1 calc R U . . .
C25C C 0.3465(8) 0.6299(4) 0.7344(5) 0.177(7) Uani 1 1 d D U . . .
H25A H 0.347241 0.626181 0.707356 0.266 Uiso 1 1 calc R U . . .
H25B H 0.352607 0.657916 0.735754 0.266 Uiso 1 1 calc R U . . .
H25C H 0.391491 0.613335 0.748133 0.266 Uiso 1 1 calc R U . . .
O11C O 0.3690(4) 0.4938(2) 0.7261(2) 0.115(2) Uani 1 1 d D U . . .
O12C O 0.2587(5) 0.5018(3) 0.6912(2) 0.128(3) Uani 1 1 d D U . . .
C26C C 0.3337(6) 0.4982(3) 0.6943(3) 0.109(3) Uani 1 1 d D U . . .
C27C C 0.3851(7) 0.5034(3) 0.6578(3) 0.138(4) Uani 1 1 d D U . . .
C28C C 0.3917(12) 0.5473(3) 0.6453(5) 0.218(8) Uani 1 1 d D U . . .
H28A H 0.417088 0.558196 0.665794 0.327 Uiso 1 1 calc R U . . .
H28B H 0.424902 0.551655 0.621801 0.327 Uiso 1 1 calc R U . . .
H28C H 0.337252 0.560599 0.640123 0.327 Uiso 1 1 calc R U . . .
C29C C 0.3462(10) 0.4867(5) 0.6265(4) 0.192(7) Uani 1 1 d D U . . .
H29A H 0.291269 0.499579 0.621718 0.288 Uiso 1 1 calc R U . . .
H29B H 0.378723 0.491655 0.602789 0.288 Uiso 1 1 calc R U . . .
H29C H 0.343084 0.458021 0.634375 0.288 Uiso 1 1 calc R U . . .
C30C C 0.4694(7) 0.4840(4) 0.6655(4) 0.152(5) Uani 1 1 d D U . . .
H30A H 0.494277 0.495113 0.685998 0.228 Uiso 1 1 calc R U . . .
H30B H 0.466695 0.455285 0.673498 0.228 Uiso 1 1 calc R U . . .
H30C H 0.502334 0.488919 0.641911 0.228 Uiso 1 1 calc R U . . .
O13C O 0.1164(6) 0.5438(2) 0.6777(3) 0.158(3) Uani 1 1 d D U . . .
O14C O 0.0025(5) 0.5152(2) 0.6733(3) 0.137(3) Uani 1 1 d D U . . .
C31C C 0.0526(8) 0.5394(4) 0.6609(4) 0.159(5) Uani 1 1 d D U . . .
C32C C 0.0236(9) 0.5697(4) 0.6269(4) 0.206(7) Uani 1 1 d D U . . .
C33C C 0.0823(12) 0.5981(6) 0.6137(6) 0.271(11) Uani 1 1 d D U . . .
H33E H 0.100068 0.609740 0.635487 0.406 Uiso 1 1 calc R U . . .
H33F H 0.129203 0.584708 0.602399 0.406 Uiso 1 1 calc R U . . .
H33G H 0.057345 0.619219 0.594141 0.406 Uiso 1 1 calc R U . . .
C34C C -0.0503(12) 0.5942(6) 0.6404(7) 0.300(11) Uani 1 1 d D U . . .
H34E H -0.092799 0.576443 0.649866 0.449 Uiso 1 1 calc R U . . .
H34F H -0.034078 0.607666 0.661241 0.449 Uiso 1 1 calc R U . . .
H34G H -0.071324 0.613981 0.618764 0.449 Uiso 1 1 calc R U . . .
C35C C -0.0092(16) 0.5495(5) 0.5967(5) 0.283(12) Uani 1 1 d D U . . .
H35E H -0.048329 0.530873 0.608501 0.425 Uiso 1 1 calc R U . . .
H35F H -0.036361 0.569384 0.576809 0.425 Uiso 1 1 calc R U . . .
H35G H 0.035496 0.534873 0.585067 0.425 Uiso 1 1 calc R U . . .
O15C O 0.0795(5) 0.5308(3) 0.7556(3) 0.146(3) Uani 1 1 d D U . . .
O16C O -0.0263(5) 0.4947(3) 0.7500(3) 0.133(3) Uani 1 1 d D U . . .
C36C C 0.0076(8) 0.5212(4) 0.7628(5) 0.167(5) Uani 1 1 d D U . . .
C37C C -0.0447(9) 0.5486(5) 0.7847(6) 0.229(8) Uani 1 1 d D U . . .
C38C C 0.0015(11) 0.5686(7) 0.8105(6) 0.261(11) Uani 1 1 d D U . . .
H38A H 0.042828 0.583620 0.795432 0.391 Uiso 1 1 calc R U . . .
H38B H -0.035706 0.586871 0.822465 0.391 Uiso 1 1 calc R U . . .
H38C H 0.027889 0.548656 0.830563 0.391 Uiso 1 1 calc R U . . .
C39C C -0.0872(17) 0.5792(7) 0.7542(7) 0.380(16) Uani 1 1 d D U . . .
H39A H -0.117676 0.565732 0.737260 0.571 Uiso 1 1 calc R U . . .
H39B H -0.124672 0.596997 0.766581 0.571 Uiso 1 1 calc R U . . .
H39C H -0.046783 0.594688 0.738998 0.571 Uiso 1 1 calc R U . . .
C40C C -0.1081(15) 0.5256(8) 0.8066(9) 0.387(17) Uani 1 1 d D U . . .
H40A H -0.137909 0.512603 0.788974 0.580 Uiso 1 1 calc R U . . .
H40B H -0.082356 0.505342 0.826690 0.580 Uiso 1 1 calc R U . . .
H40C H -0.145952 0.543558 0.818592 0.580 Uiso 1 1 calc R U . . .
O17C O -0.1080(5) 0.4633(2) 0.6971(3) 0.134(3) Uani 1 1 d D U . . .
O18C O -0.1194(4) 0.3989(2) 0.6991(2) 0.115(2) Uani 1 1 d D U . . .
C41C C -0.1450(6) 0.4347(3) 0.6918(4) 0.120(4) Uani 1 1 d D U . . .
C42C C -0.2283(6) 0.4436(4) 0.6736(4) 0.154(5) Uani 1 1 d D U . . .
C43C C -0.2535(9) 0.4870(4) 0.6655(5) 0.182(6) Uani 1 1 d D U . . .
H43A H -0.213587 0.500695 0.648303 0.273 Uiso 1 1 calc R U . . .
H43B H -0.306911 0.491099 0.653082 0.273 Uiso 1 1 calc R U . . .
H43C H -0.256714 0.497583 0.689740 0.273 Uiso 1 1 calc R U . . .
C44C C -0.2204(10) 0.4288(6) 0.6358(5) 0.236(9) Uani 1 1 d D U . . .
H44A H -0.203857 0.400225 0.640377 0.354 Uiso 1 1 calc R U . . .
H44B H -0.272874 0.433332 0.622489 0.354 Uiso 1 1 calc R U . . .
H44C H -0.179461 0.443004 0.619694 0.354 Uiso 1 1 calc R U . . .
C45C C -0.2885(8) 0.4221(5) 0.6997(5) 0.237(10) Uani 1 1 d D U . . .
H45D H -0.271159 0.393630 0.704810 0.356 Uiso 1 1 calc R U . . .
H45E H -0.291796 0.432475 0.724125 0.356 Uiso 1 1 calc R U . . .
H45F H -0.341993 0.425992 0.687467 0.356 Uiso 1 1 calc R U . . .
O19C O 0.0374(5) 0.4393(2) 0.6646(2) 0.110(2) Uani 1 1 d D U . . .
O20C O 0.0383(4) 0.3747(2) 0.6831(2) 0.108(2) Uani 1 1 d D U . . .
C46C C 0.0518(6) 0.4041(3) 0.6589(3) 0.100(3) Uani 1 1 d D U . . .
C47C C 0.0869(6) 0.3987(3) 0.6194(3) 0.122(3) Uani 1 1 d D U . . .
C48C C 0.1641(8) 0.4181(5) 0.6127(4) 0.177(6) Uani 1 1 d D U . . .
H48A H 0.154483 0.446270 0.615006 0.266 Uiso 1 1 calc R U . . .
H48B H 0.204027 0.405140 0.631990 0.266 Uiso 1 1 calc R U . . .
H48C H 0.184756 0.415745 0.586845 0.266 Uiso 1 1 calc R U . . .
C49C C 0.0254(9) 0.4189(5) 0.5899(4) 0.170(6) Uani 1 1 d D U . . .
H49A H -0.025787 0.406159 0.594225 0.256 Uiso 1 1 calc R U . . .
H49B H 0.016051 0.447069 0.592394 0.256 Uiso 1 1 calc R U . . .
H49C H 0.046010 0.416780 0.563951 0.256 Uiso 1 1 calc R U . . .
C50C C 0.1001(8) 0.3559(3) 0.6161(4) 0.133(4) Uani 1 1 d D U . . .
H50D H 0.048633 0.343426 0.620533 0.199 Uiso 1 1 calc R U . . .
H50E H 0.120631 0.353355 0.590190 0.199 Uiso 1 1 calc R U . . .
H50F H 0.139902 0.342749 0.635335 0.199 Uiso 1 1 calc R U . . .
O21C O -0.0674(5) 0.3222(3) 0.7147(3) 0.129(3) Uani 1 1 d D U . . .
O22C O -0.0345(5) 0.2742(2) 0.7634(3) 0.118(2) Uani 1 1 d D U . . .
C51C C -0.0679(6) 0.2876(3) 0.7320(3) 0.108(3) Uani 1 1 d D U . . .
C52C C -0.1149(8) 0.2591(4) 0.7138(4) 0.148(4) Uani 1 1 d D U . . .
C53C C -0.1839(11) 0.2820(6) 0.6930(8) 0.328(14) Uani 1 1 d D U . . .
H53A H -0.163910 0.303051 0.673549 0.491 Uiso 1 1 calc R U . . .
H53B H -0.214008 0.264281 0.680215 0.491 Uiso 1 1 calc R U . . .
H53C H -0.219834 0.293844 0.711163 0.491 Uiso 1 1 calc R U . . .
C54C C -0.0594(12) 0.2403(7) 0.6872(7) 0.274(11) Uani 1 1 d D U . . .
H54A H -0.013843 0.225256 0.701883 0.411 Uiso 1 1 calc R U . . .
H54B H -0.088994 0.222337 0.674660 0.411 Uiso 1 1 calc R U . . .
H54C H -0.038579 0.261000 0.667641 0.411 Uiso 1 1 calc R U . . .
C55C C -0.1432(16) 0.2269(6) 0.7435(6) 0.315(13) Uani 1 1 d D U . . .
H55D H -0.096159 0.212005 0.757075 0.472 Uiso 1 1 calc R U . . .
H55E H -0.178904 0.238490 0.761945 0.472 Uiso 1 1 calc R U . . .
H55F H -0.173078 0.208927 0.730997 0.472 Uiso 1 1 calc R U . . .
O23C O -0.0996(4) 0.3640(2) 0.7748(2) 0.116(2) Uani 1 1 d D U . . .
O24C O -0.0393(5) 0.3223(2) 0.8218(2) 0.120(2) Uani 1 1 d D U . . .
C56C C -0.0939(6) 0.3481(4) 0.8086(3) 0.116(4) Uani 1 1 d D U . . .
C57C C -0.1599(7) 0.3600(5) 0.8354(3) 0.157(5) Uani 1 1 d D U . . .
C58C C -0.1504(8) 0.3422(5) 0.8764(3) 0.175(7) Uani 1 1 d D U . . .
H58A H -0.094912 0.344761 0.884601 0.262 Uiso 1 1 calc R U . . .
H58B H -0.189209 0.355999 0.892024 0.262 Uiso 1 1 calc R U . . .
H58C H -0.160648 0.313996 0.879785 0.262 Uiso 1 1 calc R U . . .
C59C C -0.1577(12) 0.4054(4) 0.8335(5) 0.224(8) Uani 1 1 d D U . . .
H59A H -0.105671 0.411065 0.843573 0.335 Uiso 1 1 calc R U . . .
H59B H -0.163572 0.418663 0.806653 0.335 Uiso 1 1 calc R U . . .
H59C H -0.202273 0.415195 0.849055 0.335 Uiso 1 1 calc R U . . .
C60C C -0.2411(7) 0.3581(6) 0.8193(4) 0.207(8) Uani 1 1 d D U . . .
H60D H -0.241908 0.370577 0.792106 0.310 Uiso 1 1 calc R U . . .
H60E H -0.253360 0.330280 0.821443 0.310 Uiso 1 1 calc R U . . .
H60F H -0.281920 0.372283 0.833681 0.310 Uiso 1 1 calc R U . . .
O25C O 0.0291(5) 0.2448(2) 0.8330(2) 0.123(3) Uani 1 1 d D U . . .
O26C O 0.1224(6) 0.2374(2) 0.8783(2) 0.128(3) Uani 1 1 d D U . . .
C61C C 0.0594(7) 0.2292(3) 0.8644(3) 0.117(4) Uani 1 1 d D U . . .
C62C C 0.0154(8) 0.1948(4) 0.8869(4) 0.153(5) Uani 1 1 d D U . . .
C63C C -0.0060(11) 0.1681(4) 0.8600(4) 0.184(6) Uani 1 1 d D U . . .
H63A H -0.041368 0.183018 0.839724 0.275 Uiso 1 1 calc R U . . .
H63B H 0.043730 0.157491 0.848395 0.275 Uiso 1 1 calc R U . . .
H63C H -0.034380 0.146033 0.874279 0.275 Uiso 1 1 calc R U . . .
C64C C -0.0618(12) 0.2128(6) 0.9011(6) 0.313(14) Uani 1 1 d D U . . .
H64A H -0.093395 0.227252 0.879124 0.469 Uiso 1 1 calc R U . . .
H64B H -0.093188 0.191760 0.915075 0.469 Uiso 1 1 calc R U . . .
H64C H -0.049622 0.231209 0.918388 0.469 Uiso 1 1 calc R U . . .
C65C C 0.0687(12) 0.1720(6) 0.9173(5) 0.257(10) Uani 1 1 d D U . . .
H65D H 0.083009 0.189561 0.935164 0.386 Uiso 1 1 calc R U . . .
H65E H 0.040161 0.150003 0.931498 0.386 Uiso 1 1 calc R U . . .
H65F H 0.118271 0.161461 0.905614 0.386 Uiso 1 1 calc R U . . .
O27C O 0.1326(4) 0.2636(2) 0.7695(2) 0.109(2) Uani 1 1 d D U . . .
O28C O 0.2260(5) 0.2447(2) 0.8141(2) 0.120(2) Uani 1 1 d D U . . .
C66C C 0.1945(6) 0.2426(3) 0.7826(3) 0.091(3) Uani 1 1 d D U . . .
C67C C 0.2340(6) 0.2123(3) 0.7600(3) 0.097(3) Uani 1 1 d D U . . .
C68C C 0.1973(7) 0.2160(3) 0.7213(3) 0.111(3) Uani 1 1 d D U . . .
H68A H 0.224176 0.195885 0.707428 0.167 Uiso 1 1 calc R U . . .
H68B H 0.139250 0.211884 0.724098 0.167 Uiso 1 1 calc R U . . .
H68C H 0.204196 0.242544 0.706797 0.167 Uiso 1 1 calc R U . . .
C69C C 0.3247(6) 0.2159(4) 0.7576(4) 0.123(4) Uani 1 1 d D U . . .
H69A H 0.346704 0.213337 0.783676 0.184 Uiso 1 1 calc R U . . .
H69B H 0.350658 0.194901 0.744652 0.184 Uiso 1 1 calc R U . . .
H69C H 0.335594 0.241964 0.742915 0.184 Uiso 1 1 calc R U . . .
C70C C 0.2204(8) 0.1724(3) 0.7846(3) 0.122(4) Uani 1 1 d D U . . .
H70D H 0.245383 0.170953 0.809923 0.183 Uiso 1 1 calc R U . . .
H70E H 0.161926 0.169653 0.787894 0.183 Uiso 1 1 calc R U . . .
H70F H 0.245086 0.150926 0.771895 0.183 Uiso 1 1 calc R U . . .
O29C O 0.2847(5) 0.2353(2) 0.8861(2) 0.126(3) Uani 1 1 d D U . . .
O30C O 0.4018(5) 0.2622(2) 0.8845(3) 0.127(3) Uani 1 1 d D U . . .
C71C C 0.3593(7) 0.2342(3) 0.8906(3) 0.107(3) Uani 1 1 d D U . . .
C72C C 0.3982(8) 0.1934(3) 0.9079(3) 0.137(4) Uani 1 1 d D U . . .
C73C C 0.3793(12) 0.1641(4) 0.8836(5) 0.221(9) Uani 1 1 d D U . . .
H73A H 0.320194 0.163646 0.881865 0.332 Uiso 1 1 calc R U . . .
H73B H 0.402147 0.171607 0.857748 0.332 Uiso 1 1 calc R U . . .
H73C H 0.402907 0.137735 0.895116 0.332 Uiso 1 1 calc R U . . .
C74C C 0.3662(12) 0.1821(5) 0.9484(4) 0.206(8) Uani 1 1 d D U . . .
H74A H 0.379463 0.201996 0.964001 0.309 Uiso 1 1 calc R U . . .
H74B H 0.307072 0.181112 0.947761 0.309 Uiso 1 1 calc R U . . .
H74C H 0.391255 0.155993 0.959860 0.309 Uiso 1 1 calc R U . . .
C75C C 0.4874(8) 0.1958(5) 0.9119(5) 0.192(7) Uani 1 1 d D U . . .
H75D H 0.496888 0.215598 0.928246 0.288 Uiso 1 1 calc R U . . .
H75E H 0.512376 0.169799 0.923752 0.288 Uiso 1 1 calc R U . . .
H75F H 0.511615 0.203672 0.886383 0.288 Uiso 1 1 calc R U . . .
O31C O 0.1887(5) 0.2998(2) 0.9030(2) 0.120(2) Uani 1 1 d D U . . .
O32C O 0.3080(5) 0.3217(2) 0.9117(2) 0.116(2) Uani 1 1 d D U . . .
C76C C 0.2385(6) 0.3128(3) 0.9230(3) 0.100(3) Uani 1 1 d D U . . .
C77C C 0.2171(7) 0.3178(4) 0.9644(3) 0.128(4) Uani 1 1 d D U . . .
C78C C 0.1344(7) 0.3052(5) 0.9755(4) 0.155(5) Uani 1 1 d D U . . .
H78A H 0.093919 0.322054 0.958958 0.233 Uiso 1 1 calc R U . . .
H78B H 0.131531 0.277390 0.972272 0.233 Uiso 1 1 calc R U . . .
H78C H 0.123455 0.307723 1.002490 0.233 Uiso 1 1 calc R U . . .
C79C C 0.2771(8) 0.2915(5) 0.9901(4) 0.180(6) Uani 1 1 d D U . . .
H79D H 0.332092 0.299297 0.983358 0.270 Uiso 1 1 calc R U . . .
H79E H 0.265290 0.294145 1.017045 0.270 Uiso 1 1 calc R U . . .
H79F H 0.273366 0.263812 0.986827 0.270 Uiso 1 1 calc R U . . .
C80C C 0.2278(10) 0.3600(4) 0.9691(4) 0.171(6) Uani 1 1 d D U . . .
H80D H 0.283154 0.366505 0.961426 0.257 Uiso 1 1 calc R U . . .
H80E H 0.188641 0.378011 0.952811 0.257 Uiso 1 1 calc R U . . .
H80F H 0.218647 0.362902 0.996159 0.257 Uiso 1 1 calc R U . . .
Cu1E Cu 0.83295(7) 0.22841(4) 0.48489(4) 0.0980(4) Uani 1 1 d . U . . .
Cu2E Cu 0.69438(7) 0.24429(4) 0.51588(4) 0.0881(4) Uani 1 1 d . U . . .
Cu3E Cu 0.32819(7) 0.23850(4) 0.50600(4) 0.0870(4) Uani 1 1 d . U . . .
Cu4E Cu 0.20116(7) 0.22075(4) 0.47385(4) 0.0912(4) Uani 1 1 d . U . . .
C0AP C 0.490(3) 0.3764(13) 0.5062(12) 0.275(15) Uiso 0.40(2) 1 d DG U P A 1
C30 C 0.425(2) 0.3973(15) 0.5213(14) 0.281(18) Uiso 0.40(2) 1 d DG U P A 1
H30 H 0.372607 0.399485 0.509641 0.337 Uiso 0.40(2) 1 calc R U P A 1
C0A1 C 0.436(3) 0.4151(14) 0.5535(15) 0.244(18) Uiso 0.40(2) 1 d G U P A 1
H0A1 H 0.390995 0.429352 0.563787 0.292 Uiso 0.40(2) 1 calc R U P A 1
C2 C 0.512(4) 0.4119(13) 0.5705(13) 0.292(19) Uiso 0.40(2) 1 d G U P A 1
H2 H 0.519035 0.424022 0.592473 0.351 Uiso 0.40(2) 1 calc R U P A 1
C0BB C 0.577(3) 0.3910(15) 0.5554(15) 0.265(19) Uiso 0.40(2) 1 d G U P A 1
H0BG H 0.628688 0.388826 0.567013 0.318 Uiso 0.40(2) 1 calc R U P A 1
C77 C 0.566(2) 0.3732(13) 0.5232(14) 0.247(17) Uiso 0.40(2) 1 d DG U P A 1
H77 H 0.610304 0.358959 0.512867 0.297 Uiso 0.40(2) 1 calc R U P A 1
O1E O 0.9241(4) 0.1830(2) 0.35053(19) 0.097(2) Uani 1 1 d D U . . .
O2E O 1.0589(4) 0.1775(3) 0.3405(2) 0.114(2) Uani 1 1 d D U . . .
N1E N 0.9450(4) 0.2144(3) 0.4540(2) 0.091(2) Uani 1 1 d D U . . .
N2E N 1.0877(4) 0.2106(3) 0.4473(2) 0.091(2) Uani 1 1 d D U . . .
C1E C 1.0191(5) 0.2177(3) 0.4675(3) 0.091(3) Uani 1 1 d D U . . .
H1E H 1.023574 0.225330 0.492135 0.109 Uiso 1 1 calc R U . . .
C2E C 1.0815(5) 0.2002(3) 0.4136(3) 0.092(3) Uani 1 1 d D U . . .
H2E H 1.129378 0.195346 0.399192 0.111 Uiso 1 1 calc R U . . .
C3E C 1.0069(5) 0.1959(3) 0.3985(3) 0.083(2) Uani 1 1 d D U . . .
C4E C 0.9405(6) 0.2035(3) 0.4200(3) 0.092(3) Uani 1 1 d D U . . .
H4E H 0.888397 0.200923 0.410149 0.110 Uiso 1 1 calc R U . . .
C5E C 1.0028(6) 0.1850(3) 0.3603(3) 0.091(3) Uani 1 1 d D U . . .
C6E C 0.8927(9) 0.1761(4) 0.3156(5) 0.084(5) Uani 0.638(6) 1 d D U P B 1
C7E C 0.8325(8) 0.1510(4) 0.3162(5) 0.069(5) Uani 0.638(6) 1 d D U P B 1
H7E H 0.812088 0.138259 0.340167 0.083 Uiso 0.638(6) 1 calc R U P B 1
C8E C 0.8028(8) 0.1444(4) 0.2838(4) 0.074(4) Uani 0.638(6) 1 d D U P B 1
H8E H 0.760752 0.126834 0.284849 0.089 Uiso 0.638(6) 1 calc R U P B 1
C9E C 0.8297(6) 0.1618(3) 0.2488(3) 0.063(3) Uani 0.638(6) 1 d D U P B 1
C10E C 0.8916(8) 0.1876(4) 0.2483(5) 0.097(5) Uani 0.638(6) 1 d D U P B 1
H10E H 0.911648 0.200208 0.224260 0.117 Uiso 0.638(6) 1 calc R U P B 1
C11E C 0.9241(9) 0.1951(4) 0.2823(5) 0.096(6) Uani 0.638(6) 1 d D U P B 1
H11E H 0.966143 0.212533 0.282165 0.115 Uiso 0.638(6) 1 calc R U P B 1
C12E C 0.7935(7) 0.1533(3) 0.2120(4) 0.083(4) Uani 0.638(6) 1 d D U P B 1
H12A H 0.734732 0.161747 0.212502 0.099 Uiso 0.638(6) 1 calc R U P B 1
H12B H 0.817696 0.170875 0.190283 0.099 Uiso 0.638(6) 1 calc R U P B 1
C13E C 0.8009(9) 0.1144(4) 0.2032(4) 0.077(4) Uani 0.638(6) 1 d D U P B 1
H13A H 0.784782 0.094385 0.225118 0.092 Uiso 0.638(6) 1 calc R U P B 1
H13B H 0.856416 0.106844 0.194407 0.092 Uiso 0.638(6) 1 calc R U P B 1
N3E N 0.7339(9) 0.1214(4) 0.1674(4) 0.101(4) Uani 0.638(6) 1 d D U P B 1
H3EA H 0.682401 0.124822 0.176696 0.121 Uiso 0.638(6) 1 calc R U P B 1
H3EB H 0.744004 0.143319 0.149943 0.121 Uiso 0.638(6) 1 calc R U P B 1
C14E C 0.7430(9) 0.0877(5) 0.1505(5) 0.105(5) Uani 0.638(6) 1 d D U P B 1
H14A H 0.739539 0.064104 0.170822 0.126 Uiso 0.638(6) 1 calc R U P B 1
H14B H 0.797877 0.086000 0.138737 0.126 Uiso 0.638(6) 1 calc R U P B 1
C15E C 0.6819(8) 0.0862(4) 0.1204(4) 0.108(5) Uani 0.638(6) 1 d DG U P B 1
C16E C 0.6109(10) 0.0678(5) 0.1310(4) 0.153(7) Uani 0.638(6) 1 d DG U P B 1
H16E H 0.602077 0.056402 0.157134 0.184 Uiso 0.638(6) 1 calc R U P B 1
C17E C 0.5529(8) 0.0660(5) 0.1033(5) 0.190(8) Uani 0.638(6) 1 d DG U P B 1
H17E H 0.504322 0.053457 0.110558 0.228 Uiso 0.638(6) 1 calc R U P B 1
C18E C 0.5658(7) 0.0827(4) 0.0651(4) 0.188(8) Uani 0.638(6) 1 d DG U P B 1
C19E C 0.6368(9) 0.1011(5) 0.0545(3) 0.162(7) Uani 0.638(6) 1 d DG U P B 1
H19E H 0.645662 0.112521 0.028369 0.194 Uiso 0.638(6) 1 calc R U P B 1
C20E C 0.6949(7) 0.1029(5) 0.0822(5) 0.135(6) Uani 0.638(6) 1 d DG U P B 1
H20E H 0.743417 0.115467 0.074944 0.162 Uiso 0.638(6) 1 calc R U P B 1
S21E S 0.4938(5) 0.0820(4) 0.0267(3) 0.262(6) Uani 0.638(6) 1 d D U P B 1
O3E O 0.3918(4) 0.3213(2) 0.61777(19) 0.0946(19) Uani 1 1 d D U . . .
O4E O 0.5240(4) 0.3232(3) 0.6292(2) 0.120(3) Uani 1 1 d D U . . .
N4E N 0.4328(4) 0.2580(2) 0.5316(2) 0.082(2) Uani 1 1 d D U . . .
N5E N 0.5747(4) 0.2610(2) 0.5375(2) 0.082(2) Uani 1 1 d D U . . .
C22E C 0.5094(5) 0.2502(3) 0.5211(3) 0.081(2) Uani 1 1 d D U . . .
H22E H 0.518500 0.235819 0.500356 0.097 Uiso 1 1 calc R U . . .
C23E C 0.5619(5) 0.2818(3) 0.5657(3) 0.086(3) Uani 1 1 d D U . . .
H23E H 0.607020 0.290187 0.577768 0.103 Uiso 1 1 calc R U . . .
C24E C 0.4837(5) 0.2915(3) 0.5783(3) 0.082(2) Uani 1 1 d D U . . .
C25E C 0.4217(5) 0.2794(3) 0.5600(3) 0.078(2) Uani 1 1 d D U . . .
H25E H 0.367703 0.286486 0.567609 0.093 Uiso 1 1 calc R U . . .
C26E C 0.4729(6) 0.3139(3) 0.6100(3) 0.095(3) Uani 1 1 d D U . . .
C27E C 0.3510(12) 0.3386(7) 0.6470(4) 0.085(5) Uani 0.474(7) 1 d D U P C 1
C28E C 0.3748(12) 0.3738(6) 0.6550(5) 0.101(6) Uani 0.474(7) 1 d D U P C 1
H28E H 0.418349 0.385837 0.640820 0.121 Uiso 0.474(7) 1 calc R U P C 1
C29E C 0.3382(10) 0.3911(6) 0.6820(5) 0.095(5) Uani 0.474(7) 1 d D U P C 1
H29E H 0.355717 0.415500 0.687095 0.114 Uiso 0.474(7) 1 calc R U P C 1
C30E C 0.2755(9) 0.3745(5) 0.7030(4) 0.082(4) Uani 0.474(7) 1 d D U P C 1
C31E C 0.2513(10) 0.3388(5) 0.6948(5) 0.076(5) Uani 0.474(7) 1 d D U P C 1
H31E H 0.207665 0.326798 0.709051 0.092 Uiso 0.474(7) 1 calc R U P C 1
C32E C 0.2891(12) 0.3202(7) 0.6664(6) 0.084(5) Uani 0.474(7) 1 d D U P C 1
H32E H 0.272645 0.295803 0.660824 0.101 Uiso 0.474(7) 1 calc R U P C 1
C33E C 0.2319(11) 0.3943(6) 0.7345(4) 0.095(5) Uani 0.474(7) 1 d D U P C 1
H33A H 0.252885 0.420717 0.733867 0.113 Uiso 0.474(7) 1 calc R U P C 1
H33B H 0.173369 0.398765 0.728118 0.113 Uiso 0.474(7) 1 calc R U P C 1
C34E C 0.2391(15) 0.3735(8) 0.7724(5) 0.105(6) Uani 0.474(7) 1 d D U P C 1
H34A H 0.287285 0.379784 0.785896 0.127 Uiso 0.474(7) 1 calc R U P C 1
H34B H 0.238059 0.344361 0.773908 0.127 Uiso 0.474(7) 1 calc R U P C 1
N6E N 0.1503(11) 0.3955(7) 0.7871(5) 0.125(6) Uani 0.474(7) 1 d D U P C 1
H6EA H 0.135585 0.419059 0.771799 0.150 Uiso 0.474(7) 1 calc R U P C 1
H6EB H 0.108886 0.379249 0.788836 0.150 Uiso 0.474(7) 1 calc R U P C 1
C35E C 0.1777(12) 0.4006(9) 0.8236(6) 0.122(6) Uani 0.474(7) 1 d D U P C 1
H35A H 0.221405 0.419085 0.819890 0.147 Uiso 0.474(7) 1 calc R U P C 1
H35B H 0.201547 0.374626 0.837181 0.147 Uiso 0.474(7) 1 calc R U P C 1
C36E C 0.1136(9) 0.4160(8) 0.8483(5) 0.118(6) Uani 0.474(7) 1 d DG U P C 1
C37E C 0.0938(12) 0.4567(8) 0.8449(6) 0.156(8) Uani 0.474(7) 1 d DG U P C 1
H37E H 0.121621 0.474721 0.826705 0.188 Uiso 0.474(7) 1 calc R U P C 1
C38E C 0.0334(14) 0.4710(6) 0.8682(7) 0.192(10) Uani 0.474(7) 1 d DG U P C 1
H38E H 0.019846 0.498850 0.865949 0.231 Uiso 0.474(7) 1 calc R U P C 1
C39E C -0.0073(9) 0.4447(8) 0.8949(5) 0.219(9) Uani 0.474(7) 1 d DG U P C 1
C40E C 0.0125(13) 0.4040(7) 0.8982(6) 0.182(9) Uani 0.474(7) 1 d DG U P C 1
H40E H -0.015253 0.385994 0.916422 0.219 Uiso 0.474(7) 1 calc R U P C 1
C41E C 0.0730(14) 0.3897(6) 0.8749(7) 0.140(7) Uani 0.474(7) 1 d DG U P C 1
H41E H 0.086522 0.361864 0.877179 0.167 Uiso 0.474(7) 1 calc R U P C 1
S42E S -0.0853(11) 0.4574(6) 0.9268(5) 0.321(11) Uani 0.474(7) 1 d D U P C 1
O5E O 0.6580(4) 0.2010(2) 0.4928(2) 0.0948(19) Uani 1 1 d D U . . .
O6E O 0.7753(4) 0.1889(2) 0.4638(2) 0.105(2) Uani 1 1 d D U . . .
C43E C 0.7031(5) 0.1817(3) 0.4721(3) 0.090(3) Uani 1 1 d D U . . .
C44E C 0.6692(6) 0.1488(3) 0.4553(3) 0.105(3) Uani 1 1 d D U . . .
C45E C 0.7062(12) 0.1103(4) 0.4752(5) 0.217(8) Uani 1 1 d D U . . .
H45A H 0.692957 0.107259 0.502767 0.326 Uiso 1 1 calc R U . . .
H45B H 0.684801 0.088637 0.464279 0.326 Uiso 1 1 calc R U . . .
H45C H 0.765311 0.109357 0.471714 0.326 Uiso 1 1 calc R U . . .
C46E C 0.6900(10) 0.1526(4) 0.4138(3) 0.160(6) Uani 1 1 d D U . . .
H46A H 0.665911 0.178112 0.400176 0.240 Uiso 1 1 calc R U . . .
H46B H 0.749221 0.151543 0.410610 0.240 Uiso 1 1 calc R U . . .
H46C H 0.668711 0.130823 0.403175 0.240 Uiso 1 1 calc R U . . .
C47E C 0.5796(7) 0.1502(7) 0.4594(7) 0.283(12) Uani 1 1 d D U . . .
H47A H 0.555656 0.175916 0.446168 0.425 Uiso 1 1 calc R U . . .
H47B H 0.558960 0.128748 0.448036 0.425 Uiso 1 1 calc R U . . .
H47C H 0.564841 0.147024 0.486863 0.425 Uiso 1 1 calc R U . . .
O7E O 0.6732(4) 0.2808(2) 0.4669(2) 0.110(2) Uani 1 1 d D U . . .
O8E O 0.7951(4) 0.2686(2) 0.4417(2) 0.114(2) Uani 1 1 d D U . . .
C48E C 0.7244(6) 0.2849(3) 0.4399(3) 0.108(3) Uani 1 1 d D U . . .
C49E C 0.7000(8) 0.3144(4) 0.4036(3) 0.151(5) Uani 1 1 d D U . . .
C50E C 0.7470(11) 0.3490(4) 0.3998(5) 0.193(7) Uani 1 1 d D U . . .
H50A H 0.805103 0.340415 0.400693 0.290 Uiso 1 1 calc R U . . .
H50B H 0.734446 0.366260 0.375134 0.290 Uiso 1 1 calc R U . . .
H50C H 0.733144 0.363697 0.421010 0.290 Uiso 1 1 calc R U . . .
C51E C 0.7145(17) 0.2932(5) 0.3697(4) 0.289(12) Uani 1 1 d D U . . .
H51A H 0.682330 0.269953 0.372782 0.433 Uiso 1 1 calc R U . . .
H51B H 0.698365 0.311210 0.345908 0.433 Uiso 1 1 calc R U . . .
H51C H 0.772346 0.284446 0.368142 0.433 Uiso 1 1 calc R U . . .
C52E C 0.6116(9) 0.3272(8) 0.4023(7) 0.341(15) Uani 1 1 d D U . . .
H52A H 0.580297 0.303707 0.404829 0.512 Uiso 1 1 calc R U . . .
H52B H 0.597568 0.341828 0.423475 0.512 Uiso 1 1 calc R U . . .
H52C H 0.598870 0.344391 0.377598 0.512 Uiso 1 1 calc R U . . .
O9E O 0.7465(4) 0.2859(2) 0.5349(2) 0.107(2) Uani 1 1 d D U . . .
O10E O 0.8665(4) 0.2700(3) 0.5113(2) 0.123(3) Uani 1 1 d D U . . .
C53E C 0.8197(6) 0.2908(3) 0.5288(4) 0.114(3) Uani 1 1 d D U . . .
C54E C 0.8551(7) 0.3245(4) 0.5444(4) 0.151(5) Uani 1 1 d D U . . .
C55E C 0.9380(9) 0.3103(6) 0.5597(6) 0.232(9) Uani 1 1 d D U . . .
H55A H 0.971368 0.300546 0.539334 0.349 Uiso 1 1 calc R U . . .
H55B H 0.963322 0.332324 0.568132 0.349 Uiso 1 1 calc R U . . .
H55C H 0.933663 0.288715 0.581572 0.349 Uiso 1 1 calc R U . . .
C56E C 0.8644(14) 0.3571(5) 0.5102(5) 0.244(9) Uani 1 1 d D U . . .
H56A H 0.900477 0.346977 0.490969 0.366 Uiso 1 1 calc R U . . .
H56B H 0.811004 0.365816 0.498678 0.366 Uiso 1 1 calc R U . . .
H56C H 0.887658 0.379608 0.518755 0.366 Uiso 1 1 calc R U . . .
C57E C 0.8009(11) 0.3397(6) 0.5732(6) 0.261(11) Uani 1 1 d D U . . .
H57A H 0.747614 0.348507 0.561644 0.391 Uiso 1 1 calc R U . . .
H57B H 0.794658 0.318489 0.595291 0.391 Uiso 1 1 calc R U . . .
H57C H 0.824317 0.362098 0.581850 0.391 Uiso 1 1 calc R U . . .
O11E O 0.7376(4) 0.2050(2) 0.55948(19) 0.103(2) Uani 1 1 d D U . . .
O12E O 0.8542(4) 0.1900(3) 0.5315(2) 0.123(3) Uani 1 1 d D U . . .
C58E C 0.8036(6) 0.1842(3) 0.5580(3) 0.109(3) Uani 1 1 d D U . . .
C59E C 0.8220(7) 0.1509(4) 0.5921(3) 0.139(4) Uani 1 1 d D U . . .
C60E C 0.9001(9) 0.1282(5) 0.5857(5) 0.211(8) Uani 1 1 d D U . . .
H60A H 0.895516 0.115379 0.562993 0.316 Uiso 1 1 calc R U . . .
H60B H 0.943599 0.146381 0.581516 0.316 Uiso 1 1 calc R U . . .
H60C H 0.912614 0.107909 0.608382 0.316 Uiso 1 1 calc R U . . .
C61E C 0.8282(10) 0.1706(5) 0.6267(4) 0.181(7) Uani 1 1 d D U . . .
H61A H 0.776502 0.185579 0.630743 0.271 Uiso 1 1 calc R U . . .
H61B H 0.840644 0.150408 0.649428 0.271 Uiso 1 1 calc R U . . .
H61C H 0.871629 0.188880 0.622563 0.271 Uiso 1 1 calc R U . . .
C62E C 0.7518(10) 0.1253(4) 0.5975(5) 0.206(8) Uani 1 1 d D U . . .
H62A H 0.701875 0.141639 0.601588 0.308 Uiso 1 1 calc R U . . .
H62B H 0.746030 0.113208 0.574381 0.308 Uiso 1 1 calc R U . . .
H62C H 0.761581 0.104391 0.619906 0.308 Uiso 1 1 calc R U . . .
O13E O 0.2507(4) 0.1666(2) 0.4865(2) 0.104(2) Uani 1 1 d D U . . .
O14E O 0.3586(4) 0.1827(2) 0.5148(2) 0.101(2) Uani 1 1 d D U . . .
C63E C 0.3173(6) 0.1575(3) 0.5047(3) 0.096(3) Uani 1 1 d D U . . .
C64E C 0.3451(7) 0.1137(3) 0.5145(3) 0.130(4) Uani 1 1 d D U . . .
C65E C 0.4158(9) 0.1081(4) 0.5412(4) 0.181(6) Uani 1 1 d D U . . .
H65A H 0.460115 0.123239 0.529041 0.272 Uiso 1 1 calc R U . . .
H65B H 0.399507 0.117518 0.565272 0.272 Uiso 1 1 calc R U . . .
H65C H 0.434334 0.079802 0.546819 0.272 Uiso 1 1 calc R U . . .
C66E C 0.3680(9) 0.0995(4) 0.4773(3) 0.148(5) Uani 1 1 d D U . . .
H66A H 0.320738 0.103526 0.460236 0.222 Uiso 1 1 calc R U . . .
H66B H 0.412062 0.114611 0.464744 0.222 Uiso 1 1 calc R U . . .
H66C H 0.386229 0.071192 0.482551 0.222 Uiso 1 1 calc R U . . .
C67E C 0.2779(9) 0.0903(4) 0.5336(4) 0.176(6) Uani 1 1 d D U . . .
H67A H 0.231001 0.093837 0.516366 0.264 Uiso 1 1 calc R U . . .
H67B H 0.296784 0.062107 0.539276 0.264 Uiso 1 1 calc R U . . .
H67C H 0.261957 0.099823 0.557729 0.264 Uiso 1 1 calc R U . . .
O15E O 0.2614(4) 0.2284(2) 0.42606(19) 0.098(2) Uani 1 1 d D U . . .
O16E O 0.3710(4) 0.2434(2) 0.4535(2) 0.106(2) Uani 1 1 d D U . . .
C68E C 0.3327(5) 0.2384(3) 0.4249(3) 0.095(3) Uani 1 1 d D U . . .
C69E C 0.3748(6) 0.2452(4) 0.3858(3) 0.130(4) Uani 1 1 d D U . . .
C70E C 0.4586(9) 0.2549(9) 0.3889(5) 0.335(14) Uani 1 1 d D U . . .
H70A H 0.489223 0.232888 0.405236 0.502 Uiso 1 1 calc R U . . .
H70B H 0.483524 0.259257 0.363137 0.502 Uiso 1 1 calc R U . . .
H70C H 0.459431 0.279120 0.400327 0.502 Uiso 1 1 calc R U . . .
C71E C 0.3703(15) 0.2105(6) 0.3664(5) 0.289(12) Uani 1 1 d D U . . .
H71A H 0.313350 0.204682 0.364754 0.433 Uiso 1 1 calc R U . . .
H71B H 0.393383 0.216136 0.340369 0.433 Uiso 1 1 calc R U . . .
H71C H 0.401042 0.187402 0.381203 0.433 Uiso 1 1 calc R U . . .
C72E C 0.3297(14) 0.2785(7) 0.3612(6) 0.350(16) Uani 1 1 d D U . . .
H72A H 0.273277 0.272277 0.358893 0.525 Uiso 1 1 calc R U . . .
H72B H 0.330893 0.302650 0.372692 0.525 Uiso 1 1 calc R U . . .
H72C H 0.354986 0.282787 0.335502 0.525 Uiso 1 1 calc R U . . .
O17E O 0.1721(4) 0.2785(2) 0.4691(2) 0.113(2) Uani 1 1 d D U . . .
O18E O 0.2819(4) 0.2936(2) 0.4958(2) 0.112(2) Uani 1 1 d D U . . .
C73E C 0.2143(6) 0.3029(3) 0.4802(3) 0.112(3) Uani 1 1 d D U . . .
C74E C 0.1835(8) 0.3462(3) 0.4761(4) 0.141(4) Uani 1 1 d D U . . .
C75E C 0.2150(9) 0.3672(4) 0.4393(4) 0.164(6) Uani 1 1 d D U . . .
H75A H 0.274496 0.364194 0.439383 0.247 Uiso 1 1 calc R U . . .
H75B H 0.194655 0.355846 0.417846 0.247 Uiso 1 1 calc R U . . .
H75C H 0.196553 0.395500 0.436301 0.247 Uiso 1 1 calc R U . . .
C76E C 0.0939(8) 0.3501(5) 0.4771(6) 0.244(10) Uani 1 1 d D U . . .
H76A H 0.074617 0.335949 0.501733 0.366 Uiso 1 1 calc R U . . .
H76B H 0.074767 0.378270 0.474325 0.366 Uiso 1 1 calc R U . . .
H76C H 0.072868 0.338616 0.455870 0.366 Uiso 1 1 calc R U . . .
C77E C 0.2120(15) 0.3621(5) 0.5103(5) 0.267(11) Uani 1 1 d D U . . .
H77A H 0.271567 0.360019 0.510658 0.401 Uiso 1 1 calc R U . . .
H77B H 0.191715 0.390049 0.508595 0.401 Uiso 1 1 calc R U . . .
H77C H 0.191454 0.346658 0.534001 0.401 Uiso 1 1 calc R U . . .
O19E O 0.1543(4) 0.2147(2) 0.5258(2) 0.106(2) Uani 1 1 d D U . . .
O20E O 0.2625(3) 0.2302(2) 0.55377(18) 0.096(2) Uani 1 1 d D U . . .
C78E C 0.1916(5) 0.2201(3) 0.5548(2) 0.091(3) Uani 1 1 d D U . . .
C79E C 0.1480(5) 0.2131(4) 0.5934(3) 0.114(3) Uani 1 1 d D U . . .
C80E C 0.1892(8) 0.1775(4) 0.6183(4) 0.171(6) Uani 1 1 d D U . . .
H80A H 0.185161 0.153888 0.606135 0.256 Uiso 1 1 calc R U . . .
H80B H 0.246590 0.181787 0.621195 0.256 Uiso 1 1 calc R U . . .
H80C H 0.162867 0.173475 0.643669 0.256 Uiso 1 1 calc R U . . .
C81E C 0.0611(6) 0.2050(6) 0.5894(4) 0.191(8) Uani 1 1 d D U . . .
H81A H 0.058406 0.181837 0.576522 0.287 Uiso 1 1 calc R U . . .
H81B H 0.036005 0.199602 0.615073 0.287 Uiso 1 1 calc R U . . .
H81C H 0.031904 0.228213 0.574111 0.287 Uiso 1 1 calc R U . . .
C82E C 0.1557(9) 0.2481(4) 0.6129(4) 0.145(5) Uani 1 1 d D U . . .
H82A H 0.213250 0.252505 0.615016 0.218 Uiso 1 1 calc R U . . .
H82B H 0.127346 0.271746 0.597824 0.218 Uiso 1 1 calc R U . . .
H82C H 0.131447 0.243134 0.638786 0.218 Uiso 1 1 calc R U . . .
C0AQ C 0.110(2) 0.2789(10) 0.2784(8) 0.34(2) Uiso 0.626(18) 1 d D U P D 1
H0AA H 0.168289 0.278965 0.282063 0.503 Uiso 0.626(18) 1 calc R U P D 1
H0AB H 0.097142 0.253144 0.272212 0.503 Uiso 0.626(18) 1 calc R U P D 1
H0AC H 0.091982 0.300068 0.257165 0.503 Uiso 0.626(18) 1 calc R U P D 1
C080 C 0.0654(12) 0.2860(5) 0.3151(5) 0.160(8) Uiso 0.626(18) 1 d DG U P D 1
C0BJ C -0.0190(12) 0.2870(6) 0.3160(5) 0.177(10) Uiso 0.626(18) 1 d DG U P D 1
H0BJ H -0.047770 0.283267 0.293846 0.213 Uiso 0.626(18) 1 calc R U P D 1
C06Z C -0.0612(9) 0.2935(7) 0.3492(7) 0.186(11) Uiso 0.626(18) 1 d G U P D 1
H06Z H -0.118895 0.294195 0.349816 0.224 Uiso 0.626(18) 1 calc R U P D 1
C08S C -0.0191(13) 0.2989(6) 0.3815(5) 0.162(9) Uiso 0.626(18) 1 d G U P D 1
H08S H -0.048002 0.303380 0.404269 0.194 Uiso 0.626(18) 1 calc R U P D 1
C092 C 0.0652(13) 0.2979(7) 0.3806(5) 0.175(10) Uiso 0.626(18) 1 d G U P D 1
H092 H 0.094017 0.301637 0.402752 0.210 Uiso 0.626(18) 1 calc R U P D 1
C076 C 0.1075(9) 0.2914(6) 0.3474(6) 0.193(11) Uiso 0.626(18) 1 d DG U P D 1
H076 H 0.165144 0.290709 0.346782 0.232 Uiso 0.626(18) 1 calc R U P D 1
C084 C 0.3748(9) 0.3913(4) 0.3324(4) 0.224(9) Uiso 1 1 d DG U . E 1
C07W C 0.4334(7) 0.3749(4) 0.3094(4) 0.205(8) Uiso 1 1 d DG U . E 1
H07W H 0.489362 0.374483 0.315453 0.246 Uiso 1 1 calc R U . E 1
C07V C 0.4101(10) 0.3591(4) 0.2777(4) 0.211(8) Uiso 1 1 d G U . E 1
H07V H 0.450144 0.347936 0.262036 0.254 Uiso 1 1 calc R U . E 1
C09W C 0.3282(11) 0.3597(4) 0.2689(4) 0.254(10) Uiso 1 1 d G U . E 1
H09W H 0.312306 0.348935 0.247221 0.305 Uiso 1 1 calc R U . E 1
C0AY C 0.2696(8) 0.3761(4) 0.2918(5) 0.229(9) Uiso 1 1 d G U . E 1
H0AY H 0.213684 0.376483 0.285824 0.275 Uiso 1 1 calc R U . E 1
C08L C 0.2929(8) 0.3918(4) 0.3236(4) 0.228(9) Uiso 1 1 d DG U . E 1
H08L H 0.252901 0.403029 0.339243 0.273 Uiso 1 1 calc R U . E 1
C0B0 C 1.1619(17) -0.0041(7) 0.5042(7) 0.319(15) Uiso 1 1 d D U . . .
H0BH H 1.109885 -0.007560 0.517776 0.478 Uiso 1 1 calc R U . . .
H0BI H 1.203022 -0.024344 0.516419 0.478 Uiso 1 1 calc R U . . .
H0BK H 1.179083 0.022402 0.505533 0.478 Uiso 1 1 calc R U . . .
C0B5 C 0.536(2) 0.1653(12) 0.5776(11) 0.131(16) Uiso 0.34(2) 1 d . U P F 1
H0BA H 0.487914 0.156460 0.566432 0.197 Uiso 0.34(2) 1 calc R U P F 1
H0BB H 0.564068 0.182810 0.557607 0.197 Uiso 0.34(2) 1 calc R U P F 1
H0BC H 0.572623 0.142081 0.587637 0.197 Uiso 0.34(2) 1 calc R U P F 1
C04Y C 0.4152(7) 0.2130(3) 0.6471(3) 0.104(3) Uiso 1 1 d . U . . .
H04Y H 0.359906 0.217417 0.654252 0.125 Uiso 1 1 calc R U . . .
C05B C 0.4311(7) 0.1934(3) 0.6182(3) 0.099(3) Uiso 1 1 d . U . . .
H05B H 0.388141 0.184567 0.605017 0.119 Uiso 1 1 calc R U . . .
C058 C 0.4719(8) 0.2274(4) 0.6672(4) 0.113(4) Uiso 1 1 d . U . . .
H058 H 0.456557 0.241468 0.687660 0.136 Uiso 1 1 calc R U . . .
C81 C 0.5120(7) 0.1857(3) 0.6073(3) 0.104(3) Uiso 1 1 d . U . . .
H81 H 0.525953 0.170862 0.587258 0.124 Uiso 0.66(2) 1 calc R U P F 2
C82 C 0.5708(9) 0.2009(4) 0.6271(4) 0.126(4) Uiso 1 1 d . U . . .
H82 H 0.625999 0.197116 0.619412 0.151 Uiso 1 1 calc R U . . .
C83 C 0.5536(9) 0.2209(4) 0.6571(4) 0.129(4) Uiso 1 1 d . U . . .
H83 H 0.595561 0.230139 0.670616 0.155 Uiso 0.34(2) 1 calc R U P F 1
C84 C 0.6206(16) 0.2380(8) 0.6734(7) 0.173(11) Uiso 0.66(2) 1 d . U P F 2
H84A H 0.600249 0.251473 0.694579 0.259 Uiso 0.66(2) 1 calc R U P F 2
H84B H 0.662070 0.216756 0.683190 0.259 Uiso 0.66(2) 1 calc R U P F 2
H84C H 0.644582 0.257181 0.653365 0.259 Uiso 0.66(2) 1 calc R U P F 2
C0B6 C 1.1615(17) 0.0971(8) 0.3907(8) 0.170(12) Uiso 0.61(2) 1 d . U P . .
H0BD H 1.145546 0.087858 0.367165 0.255 Uiso 0.61(2) 1 calc R U P . .
H0BE H 1.179378 0.124058 0.384000 0.255 Uiso 0.61(2) 1 calc R U P . .
H0BF H 1.206197 0.079206 0.403083 0.255 Uiso 0.61(2) 1 calc R U P . .
C05X C 0.9498(9) 0.0961(4) 0.4291(4) 0.136(4) Uiso 1 1 d . U . . .
H05X H 0.896693 0.092581 0.420974 0.164 Uiso 1 1 calc R U . . .
C06G C 1.0371(10) 0.1131(4) 0.4752(4) 0.135(4) Uiso 1 1 d . U . . .
C06M C 1.0158(9) 0.0909(4) 0.4047(4) 0.139(5) Uiso 1 1 d . U . . .
H06M H 1.008423 0.083035 0.380394 0.167 Uiso 1 1 calc R U . . .
C06O C 0.9599(10) 0.1062(4) 0.4644(5) 0.146(5) Uiso 1 1 d . U . . .
H06O H 0.914964 0.108574 0.481401 0.175 Uiso 1 1 calc R U . . .
C06R C 1.0983(10) 0.1087(4) 0.4508(4) 0.142(5) Uiso 1 1 d . U . . .
H06R H 1.150494 0.114159 0.458506 0.170 Uiso 1 1 calc R U . . .
C081 C 1.0933(10) 0.0974(4) 0.4167(5) 0.146(5) Uiso 1 1 d . U . . .
C0BK C 0.5542(15) 0.0190(7) 0.5390(7) 0.199(14) Uiso 0.5 1 d DG U P G -1
C09Q C 0.5746(14) 0.0209(7) 0.5003(7) 0.173(12) Uiso 0.5 1 d DG U P G -1
H09Q H 0.621596 0.033424 0.490236 0.207 Uiso 0.5 1 calc R U P G -1
C098 C 0.5262(18) 0.0044(9) 0.4762(5) 0.163(11) Uiso 0.5 1 d G U P G -1
H098 H 0.540100 0.005623 0.449656 0.196 Uiso 0.5 1 calc R U P G -1
C0 C 0.4574(17) -0.0140(8) 0.4908(7) 0.167(12) Uiso 0.5 1 d G U P G -1
H0 H 0.424324 -0.025273 0.474347 0.200 Uiso 0.5 1 calc R U P G -1
C09R C 0.4370(14) -0.0158(7) 0.5296(7) 0.155(11) Uiso 0.5 1 d G U P G -1
H09R H 0.390043 -0.028367 0.539618 0.186 Uiso 0.5 1 calc R U P G -1
C0BL C 0.4855(17) 0.0007(7) 0.5537(5) 0.210(15) Uiso 0.5 1 d DG U P G -1
H0BL H 0.471537 -0.000566 0.580199 0.251 Uiso 0.5 1 calc R U P G -1
C6F C 0.912(2) 0.1698(10) 0.3148(7) 0.077(5) Uani 0.362(6) 1 d D U P B 2
C7F C 0.941(2) 0.1790(10) 0.2772(8) 0.089(7) Uani 0.362(6) 1 d D U P B 2
H7F H 0.985233 0.195000 0.272085 0.107 Uiso 0.362(6) 1 calc R U P B 2
C8F C 0.907(2) 0.1660(9) 0.2484(8) 0.104(7) Uani 0.362(6) 1 d D U P B 2
H8F H 0.915125 0.178501 0.222538 0.125 Uiso 0.362(6) 1 calc R U P B 2
C9F C 0.8590(12) 0.1341(6) 0.2560(6) 0.113(6) Uani 0.362(6) 1 d D U P B 2
C10F C 0.8168(19) 0.1335(12) 0.2911(7) 0.093(7) Uani 0.362(6) 1 d D U P B 2
H10F H 0.762351 0.126102 0.293326 0.111 Uiso 0.362(6) 1 calc R U P B 2
C11F C 0.855(2) 0.1436(11) 0.3224(8) 0.077(6) Uani 0.362(6) 1 d D U P B 2
H11F H 0.840922 0.132574 0.348083 0.092 Uiso 0.362(6) 1 calc R U P B 2
C12F C 0.8294(16) 0.1142(8) 0.2235(7) 0.125(7) Uani 0.362(6) 1 d D U P B 2
H12C H 0.877610 0.107654 0.207888 0.150 Uiso 0.362(6) 1 calc R U P B 2
H12D H 0.808661 0.088688 0.235569 0.150 Uiso 0.362(6) 1 calc R U P B 2
C13F C 0.772(2) 0.1334(9) 0.1986(9) 0.114(7) Uani 0.362(6) 1 d D U P B 2
H13C H 0.785080 0.160407 0.186589 0.137 Uiso 0.362(6) 1 calc R U P B 2
H13D H 0.716535 0.134334 0.210223 0.137 Uiso 0.362(6) 1 calc R U P B 2
N3F N 0.7851(11) 0.0995(8) 0.1679(6) 0.105(6) Uani 0.362(6) 1 d D U P B 2
H3FA H 0.817431 0.107731 0.147304 0.126 Uiso 0.362(6) 1 calc R U P B 2
H3FB H 0.804016 0.074952 0.180007 0.126 Uiso 0.362(6) 1 calc R U P B 2
C14F C 0.7034(11) 0.1014(9) 0.1582(8) 0.101(7) Uani 0.362(6) 1 d D U P B 2
H14C H 0.682406 0.129738 0.153936 0.121 Uiso 0.362(6) 1 calc R U P B 2
H14D H 0.673727 0.087755 0.180624 0.121 Uiso 0.362(6) 1 calc R U P B 2
C15F C 0.6839(11) 0.0845(7) 0.1245(7) 0.115(6) Uani 0.362(6) 1 d DG U P B 2
C16F C 0.7093(15) 0.0993(7) 0.0873(8) 0.137(8) Uani 0.362(6) 1 d DG U P B 2
H16F H 0.741071 0.121639 0.082991 0.165 Uiso 0.362(6) 1 calc R U P B 2
C17F C 0.6883(16) 0.0815(8) 0.0565(6) 0.159(9) Uani 0.362(6) 1 d DG U P B 2
H17F H 0.705643 0.091674 0.031107 0.190 Uiso 0.362(6) 1 calc R U P B 2
C18F C 0.6418(11) 0.0489(7) 0.0628(6) 0.182(9) Uani 0.362(6) 1 d DG U P B 2
C19F C 0.6164(14) 0.0340(7) 0.1000(7) 0.161(9) Uani 0.362(6) 1 d DG U P B 2
H19F H 0.584622 0.011711 0.104294 0.193 Uiso 0.362(6) 1 calc R U P B 2
C20F C 0.6374(15) 0.0518(8) 0.1308(6) 0.139(8) Uani 0.362(6) 1 d DG U P B 2
H20F H 0.620052 0.041676 0.156178 0.167 Uiso 0.362(6) 1 calc R U P B 2
S21F S 0.6071(13) 0.0211(7) 0.0280(5) 0.298(11) Uani 0.362(6) 1 d D U P B 2
C27F C 0.3689(11) 0.3348(6) 0.6521(4) 0.075(4) Uani 0.526(7) 1 d D U P C 2
C28F C 0.3067(12) 0.3137(6) 0.6699(6) 0.090(5) Uani 0.526(7) 1 d D U P C 2
H28F H 0.286490 0.293317 0.658196 0.108 Uiso 0.526(7) 1 calc R U P C 2
C29F C 0.2751(10) 0.3214(5) 0.7025(5) 0.090(5) Uani 0.526(7) 1 d D U P C 2
H29F H 0.232151 0.306567 0.714081 0.109 Uiso 0.526(7) 1 calc R U P C 2
C30F C 0.3029(8) 0.3503(5) 0.7204(4) 0.092(4) Uani 0.526(7) 1 d D U P C 2
C31F C 0.3657(9) 0.3714(5) 0.7020(5) 0.095(5) Uani 0.526(7) 1 d D U P C 2
H31F H 0.385693 0.391843 0.713659 0.114 Uiso 0.526(7) 1 calc R U P C 2
C32F C 0.4000(11) 0.3640(6) 0.6676(5) 0.082(5) Uani 0.526(7) 1 d D U P C 2
H32F H 0.442878 0.378503 0.655459 0.099 Uiso 0.526(7) 1 calc R U P C 2
C33F C 0.2659(11) 0.3587(5) 0.7588(5) 0.105(5) Uani 0.526(7) 1 d D U P C 2
H33C H 0.243506 0.334114 0.772193 0.126 Uiso 0.526(7) 1 calc R U P C 2
H33D H 0.310269 0.364756 0.774949 0.126 Uiso 0.526(7) 1 calc R U P C 2
C34F C 0.2052(14) 0.3895(7) 0.7568(5) 0.112(6) Uani 0.526(7) 1 d D U P C 2
H34C H 0.152065 0.382203 0.748644 0.134 Uiso 0.526(7) 1 calc R U P C 2
H34D H 0.220335 0.414506 0.740776 0.134 Uiso 0.526(7) 1 calc R U P C 2
N6F N 0.2107(11) 0.3898(7) 0.8057(5) 0.140(6) Uani 0.526(7) 1 d D U P C 2
H6FA H 0.215700 0.364872 0.819744 0.168 Uiso 0.526(7) 1 calc R U P C 2
H6FB H 0.251350 0.404140 0.811790 0.168 Uiso 0.526(7) 1 calc R U P C 2
C35F C 0.1344(11) 0.4088(8) 0.8094(5) 0.126(6) Uani 0.526(7) 1 d D U P C 2
H35C H 0.094343 0.393161 0.799296 0.151 Uiso 0.526(7) 1 calc R U P C 2
H35D H 0.132881 0.434993 0.792305 0.151 Uiso 0.526(7) 1 calc R U P C 2
C36F C 0.1064(8) 0.4157(7) 0.8476(4) 0.116(5) Uani 0.526(7) 1 d DG U P C 2
C37F C 0.0669(13) 0.3868(6) 0.8719(6) 0.145(7) Uani 0.526(7) 1 d DG U P C 2
H37F H 0.058104 0.362392 0.863644 0.174 Uiso 0.526(7) 1 calc R U P C 2
C38F C 0.0405(12) 0.3936(6) 0.9081(5) 0.173(8) Uani 0.526(7) 1 d DG U P C 2
H38F H 0.013513 0.373770 0.924726 0.208 Uiso 0.526(7) 1 calc R U P C 2
C39F C 0.0534(8) 0.4293(6) 0.9202(4) 0.199(8) Uani 0.526(7) 1 d DG U P C 2
C40F C 0.0928(12) 0.4582(6) 0.8959(5) 0.171(8) Uani 0.526(7) 1 d DG U P C 2
H40F H 0.101652 0.482614 0.904123 0.205 Uiso 0.526(7) 1 calc R U P C 2
C41F C 0.1193(11) 0.4515(7) 0.8596(5) 0.152(7) Uani 0.526(7) 1 d DG U P C 2
H41F H 0.146243 0.471236 0.843041 0.183 Uiso 0.526(7) 1 calc R U P C 2
S42F S 0.0231(10) 0.4421(6) 0.9654(4) 0.306(9) Uani 0.526(7) 1 d D U P C 2
C183 C 1.1521(12) -0.0086(4) 0.4614(6) 0.344(15) Uiso 1 1 d DG U . . .
C0AK C 1.2178(11) -0.0050(6) 0.4361(7) 0.381(17) Uiso 1 1 d DG U . . .
H0AK H 1.269372 -0.000107 0.445079 0.457 Uiso 1 1 calc R U . . .
C160 C 1.2081(17) -0.0085(7) 0.3977(7) 0.403(18) Uiso 1 1 d G U . . .
H160 H 1.252989 -0.006002 0.380352 0.484 Uiso 1 1 calc R U . . .
C0B3 C 1.133(2) -0.0156(6) 0.3845(6) 0.377(17) Uiso 1 1 d G U . . .
H0B3 H 1.125963 -0.018036 0.358236 0.452 Uiso 1 1 calc R U . . .
C170 C 1.0669(15) -0.0193(6) 0.4098(8) 0.424(19) Uiso 1 1 d G U . . .
H170 H 1.015319 -0.024175 0.400847 0.509 Uiso 1 1 calc R U . . .
C0A4 C 1.0766(11) -0.0158(6) 0.4483(7) 0.370(17) Uiso 1 1 d DG U . . .
H0A4 H 1.031702 -0.018280 0.465575 0.444 Uiso 1 1 calc R U . . .
C1 C 1.0506(17) 0.1196(8) 0.5137(8) 0.098(10) Uiso 0.39(2) 1 d . U P . .
H1A H 0.998305 0.122027 0.527150 0.148 Uiso 0.39(2) 1 calc R U P . .
H1B H 1.084551 0.097030 0.527537 0.148 Uiso 0.39(2) 1 calc R U P . .
H1C H 1.078126 0.144033 0.512888 0.148 Uiso 0.39(2) 1 calc R U P . .
C7 C 0.3987(15) 0.4071(8) 0.3665(7) 0.325(15) Uiso 1 1 d D U . E 1
H7A H 0.350007 0.417357 0.379133 0.487 Uiso 1 1 calc R U . E 1
H7B H 0.427601 0.385823 0.384476 0.487 Uiso 1 1 calc R U . E 1
H7C H 0.434325 0.428599 0.358587 0.487 Uiso 1 1 calc R U . E 1
C189 C 0.480(4) 0.361(2) 0.4683(16) 0.34(3) Uiso 0.40(2) 1 d D U P A 1
H18J H 0.531036 0.346673 0.461744 0.512 Uiso 0.40(2) 1 calc R U P A 1
H18K H 0.436756 0.342143 0.471367 0.512 Uiso 0.40(2) 1 calc R U P A 1
H18L H 0.465236 0.382864 0.447617 0.512 Uiso 0.40(2) 1 calc R U P A 1
C38 C 0.608(2) 0.0374(11) 0.5656(12) 0.38(4) Uiso 0.5 1 d D U P G -1
H38I H 0.585759 0.033652 0.591849 0.568 Uiso 0.5 1 calc R U P G -1
H38J H 0.663457 0.024412 0.565936 0.568 Uiso 0.5 1 calc R U P G -1
H38K H 0.610179 0.065936 0.555977 0.568 Uiso 0.5 1 calc R U P G -1
C18 C 0.3942(13) 0.0728(16) 0.0461(10) 0.190(18) Uani 0.362(6) 1 d D U P B 1
H18A H 0.356445 0.072550 0.025007 0.285 Uiso 0.362(6) 1 calc R U P B 1
H18B H 0.396657 0.046978 0.063215 0.285 Uiso 0.362(6) 1 calc R U P B 1
H18C H 0.375239 0.093783 0.060801 0.285 Uiso 0.362(6) 1 calc R U P B 1
C79 C 0.684(2) -0.0052(11) 0.0042(8) 0.32(2) Uani 0.638(6) 1 d D U P B 2
H79A H 0.659198 -0.019320 -0.014053 0.483 Uiso 0.638(6) 1 calc R U P B 2
H79B H 0.720701 0.013533 -0.009699 0.483 Uiso 0.638(6) 1 calc R U P B 2
H79C H 0.715330 -0.024487 0.023344 0.483 Uiso 0.638(6) 1 calc R U P B 2
C93 C 0.093(2) 0.4709(14) 0.9855(11) 0.53(3) Uani 1 1 d D U . . .
H93A H 0.072029 0.476719 1.010392 0.802 Uiso 1 1 calc R U . C 2
H93B H 0.146004 0.455705 0.989285 0.802 Uiso 1 1 calc R U . C 2
H93C H 0.099095 0.495829 0.967837 0.802 Uiso 1 1 calc R U . C 2
C313 C -0.1850(15) 0.4711(13) 0.9081(10) 0.45(2) Uani 1 1 d D U . . .
H31A H -0.221667 0.477391 0.928847 0.678 Uiso 1 1 calc R U . C 1
H31B H -0.183621 0.494545 0.887829 0.678 Uiso 1 1 calc R U . C 1
H31C H -0.204462 0.449030 0.897208 0.678 Uiso 1 1 calc R U . C 1
O1S O -0.094(2) 0.5295(12) 0.5107(16) 0.69(3) Uiso 1 1 d D U . . .
H1S H -0.045121 0.527520 0.506258 1.040 Uiso 1 1 d R U . . .
O2S O -0.0806(19) 0.4686(11) 0.4990(11) 0.51(2) Uiso 1 1 d D U . . .
C1S C -0.1235(15) 0.4997(11) 0.5019(15) 0.49(2) Uiso 1 1 d D U . . .
C2S C -0.2141(15) 0.4973(9) 0.5066(9) 0.48(2) Uiso 1 1 d D U . . .
C3S C -0.244(2) 0.5153(12) 0.5402(10) 0.48(3) Uiso 1 1 d D U . . .
H3SA H -0.229186 0.542931 0.536845 0.722 Uiso 1 1 calc R U . . .
H3SB H -0.302716 0.514661 0.542302 0.722 Uiso 1 1 calc R U . . .
H3SC H -0.218216 0.500256 0.563691 0.722 Uiso 1 1 calc R U . . .
C4S C -0.259(3) 0.5189(14) 0.4718(11) 0.59(4) Uiso 1 1 d D U . . .
H4SA H -0.240456 0.507427 0.449079 0.884 Uiso 1 1 calc R U . . .
H4SB H -0.317389 0.516224 0.475623 0.884 Uiso 1 1 calc R U . . .
H4SC H -0.248534 0.547056 0.467942 0.884 Uiso 1 1 calc R U . . .
C5S C -0.232(3) 0.4553(10) 0.5080(15) 0.64(4) Uiso 1 1 d D U . . .
H5SA H -0.210440 0.445865 0.484705 0.955 Uiso 1 1 calc R U . . .
H5SB H -0.206405 0.439000 0.530805 0.955 Uiso 1 1 calc R U . . .
H5SC H -0.290905 0.453405 0.509416 0.955 Uiso 1 1 calc R U . . .
C3 C 0.026(2) 0.2952(10) 0.3565(8) 0.205(13) Uiso 0.374(18) 1 d DG U P D 2
C8 C 0.1078(18) 0.2971(11) 0.3473(9) 0.194(16) Uiso 0.374(18) 1 d DG U P D 2
H8 H 0.146371 0.297135 0.367002 0.233 Uiso 0.374(18) 1 calc R U P D 2
C6 C 0.1335(16) 0.2991(10) 0.3091(11) 0.171(14) Uiso 0.374(18) 1 d G U P D 2
H6 H 0.189500 0.300457 0.302828 0.205 Uiso 0.374(18) 1 calc R U P D 2
C08T C 0.077(2) 0.2991(10) 0.2803(8) 0.182(16) Uiso 0.374(18) 1 d G U P D 2
H08T H 0.094607 0.300456 0.254216 0.218 Uiso 0.374(18) 1 calc R U P D 2
C5 C -0.005(2) 0.2971(10) 0.2895(9) 0.185(15) Uiso 0.374(18) 1 d G U P D 2
H5 H -0.043417 0.297133 0.269777 0.222 Uiso 0.374(18) 1 calc R U P D 2
C4 C -0.0305(16) 0.2952(10) 0.3276(10) 0.140(11) Uiso 0.374(18) 1 d DG U P D 2
H4 H -0.086548 0.293811 0.333952 0.169 Uiso 0.374(18) 1 calc R U P D 2
C0AR C -0.002(3) 0.295(2) 0.3987(11) 0.34(4) Uiso 0.374(18) 1 d D U P D 2
H0AD H -0.060820 0.293408 0.400545 0.511 Uiso 0.374(18) 1 calc R U P D 2
H0AE H 0.025162 0.271756 0.415167 0.511 Uiso 0.374(18) 1 calc R U P D 2
H0AF H 0.012715 0.319283 0.407180 0.511 Uiso 0.374(18) 1 calc R U P D 2
C9 C 0.5207(18) 0.4025(8) 0.5437(8) 0.293(14) Uiso 0.60(2) 1 d DG U P A 2
C10 C 0.5798(15) 0.3872(9) 0.5203(10) 0.312(17) Uiso 0.60(2) 1 d DG U P A 2
H10 H 0.635157 0.391875 0.523025 0.375 Uiso 0.60(2) 1 calc R U P A 2
C13 C 0.558(2) 0.3650(10) 0.4930(9) 0.264(16) Uiso 0.60(2) 1 d G U P A 2
H13 H 0.598129 0.354502 0.476988 0.317 Uiso 0.60(2) 1 calc R U P A 2
C14 C 0.477(2) 0.3581(9) 0.4891(8) 0.270(17) Uiso 0.60(2) 1 d G U P A 2
H14 H 0.461710 0.342882 0.470362 0.323 Uiso 0.60(2) 1 calc R U P A 2
C0BC C 0.4177(18) 0.3734(10) 0.5125(10) 0.247(15) Uiso 0.60(2) 1 d G U P A 2
H0BM H 0.362318 0.368636 0.509772 0.296 Uiso 0.60(2) 1 calc R U P A 2
C11 C 0.4397(16) 0.3956(9) 0.5398(9) 0.246(14) Uiso 0.60(2) 1 d DG U P A 2
H11 H 0.399344 0.406009 0.555810 0.296 Uiso 0.60(2) 1 calc R U P A 2
C12 C 0.546(3) 0.4279(12) 0.5742(12) 0.32(2) Uiso 0.60(2) 1 d D U P A 2
H12E H 0.497783 0.436394 0.588282 0.478 Uiso 0.60(2) 1 calc R U P A 2
H12F H 0.584723 0.411849 0.592428 0.478 Uiso 0.60(2) 1 calc R U P A 2
H12G H 0.571664 0.451365 0.560996 0.478 Uiso 0.60(2) 1 calc R U P A 2

loop_
_atom_site_aniso_label
_atom_site_aniso_U_11
_atom_site_aniso_U_22
_atom_site_aniso_U_33
_atom_site_aniso_U_23
_atom_site_aniso_U_13
_atom_site_aniso_U_12
Cr1A 0.0917(12) 0.0894(12) 0.1150(14) 0.0098(10) -0.0092(10) -0.0124(9)
Cr2A 0.0913(13) 0.0924(13) 0.193(2) 0.0214(13) 0.0094(13) 0.0013(10)
Cr3A 0.0781(11) 0.1166(13) 0.0965(12) 0.0098(10) 0.0085(9) 0.0101(9)
Cr4A 0.0660(9) 0.1014(11) 0.0941(10) 0.0084(9) 0.0035(7) -0.0009(8)
Cr5A 0.0643(9) 0.1082(12) 0.1103(12) 0.0214(9) -0.0018(8) 0.0021(8)
Cr6A 0.0732(10) 0.1143(13) 0.0783(10) 0.0013(9) 0.0001(8) 0.0112(9)
Cr7A 0.0733(11) 0.0942(12) 0.1068(13) -0.0081(9) 0.0155(9) -0.0169(9)
Cr8A 0.0923(12) 0.0954(12) 0.1080(13) 0.0105(10) 0.0106(10) -0.0188(10)
Ni2A 0.0913(13) 0.0924(13) 0.193(2) 0.0214(13) 0.0094(13) 0.0013(10)
Ni3A 0.0781(11) 0.1166(13) 0.0965(12) 0.0098(10) 0.0085(9) 0.0101(9)
Ni4A 0.0660(9) 0.1014(11) 0.0941(10) 0.0084(9) 0.0035(7) -0.0009(8)
Ni5A 0.0643(9) 0.1082(12) 0.1103(12) 0.0214(9) -0.0018(8) 0.0021(8)
Ni6A 0.0732(10) 0.1143(13) 0.0783(10) 0.0013(9) 0.0001(8) 0.0112(9)
F1A 0.087(4) 0.095(4) 0.113(4) 0.016(3) -0.017(3) -0.010(3)
F2A 0.071(3) 0.094(3) 0.103(4) -0.012(3) -0.007(3) 0.003(3)
F3A 0.069(3) 0.099(4) 0.089(3) 0.007(3) 0.003(3) -0.001(3)
F4A 0.059(3) 0.108(4) 0.086(3) 0.001(3) -0.001(2) -0.001(3)
F5A 0.064(3) 0.108(4) 0.084(3) 0.001(3) -0.012(2) 0.000(3)
F6A 0.067(3) 0.108(4) 0.089(3) -0.012(3) -0.003(3) -0.011(3)
F7A 0.072(3) 0.096(3) 0.088(3) -0.006(3) 0.005(3) -0.013(3)
F8A 0.079(3) 0.090(3) 0.110(4) 0.000(3) -0.008(3) -0.014(3)
O1A 0.116(5) 0.094(5) 0.143(6) 0.026(4) -0.008(5) -0.007(4)
O2A 0.104(6) 0.117(6) 0.286(11) 0.073(7) 0.014(6) 0.016(5)
C1A 0.108(6) 0.086(7) 0.195(11) 0.030(7) -0.050(7) -0.023(6)
C2A 0.131(9) 0.115(10) 0.224(14) 0.037(9) -0.069(9) -0.005(7)
C3A 0.155(14) 0.155(13) 0.35(2) 0.142(14) 0.030(15) 0.002(10)
C4A 0.23(2) 0.23(2) 0.44(3) 0.193(18) 0.12(2) 0.084(15)
C5A 0.58(4) 0.25(2) 0.38(3) -0.030(19) -0.37(3) 0.13(2)
O3A 0.089(5) 0.129(6) 0.143(6) -0.017(5) -0.018(4) -0.013(4)
O4A 0.152(7) 0.101(6) 0.207(8) -0.036(6) 0.041(6) -0.039(6)
C6A 0.129(8) 0.077(7) 0.131(8) -0.013(6) -0.014(6) 0.008(6)
C7A 0.270(17) 0.114(10) 0.134(9) -0.015(7) -0.047(11) -0.007(9)
C8A 0.44(3) 0.29(2) 0.35(3) -0.24(2) -0.11(3) 0.11(2)
C9A 0.53(4) 0.23(2) 0.135(13) 0.058(13) -0.086(19) -0.09(2)
C10A 0.39(2) 0.25(2) 0.25(2) -0.081(18) -0.03(2) -0.176(19)
O5A 0.124(7) 0.109(6) 0.293(11) 0.002(6) 0.067(7) 0.022(5)
O6A 0.095(5) 0.137(6) 0.127(6) 0.007(5) 0.023(4) 0.039(5)
C11A 0.088(7) 0.126(7) 0.143(10) -0.042(7) -0.006(6) 0.014(6)
C12A 0.132(11) 0.137(11) 0.213(14) -0.082(9) 0.011(8) 0.022(7)
C13A 0.142(15) 0.28(2) 0.35(2) -0.217(19) 0.004(14) 0.012(13)
C14A 0.21(2) 0.36(3) 0.28(2) -0.086(16) -0.037(14) 0.186(19)
C15A 0.19(2) 0.26(2) 0.42(3) -0.145(17) 0.144(19) -0.047(14)
O7A 0.093(5) 0.168(7) 0.148(6) 0.047(5) -0.047(5) -0.044(5)
O8A 0.067(4) 0.103(5) 0.134(5) 0.007(4) -0.014(4) -0.007(4)
C16A 0.049(6) 0.146(8) 0.110(6) -0.005(6) -0.007(5) -0.003(6)
C17A 0.073(8) 0.315(16) 0.143(9) -0.081(11) -0.003(6) -0.029(8)
C18A 0.111(11) 0.32(2) 0.114(10) -0.044(12) 0.004(7) 0.011(11)
C19A 0.114(14) 0.54(3) 0.27(2) -0.17(2) -0.095(14) 0.098(16)
C20A 0.23(2) 0.42(2) 0.25(2) -0.175(19) 0.069(16) -0.205(17)
O9A 0.074(5) 0.149(6) 0.157(7) 0.047(5) 0.020(4) 0.009(4)
O10A 0.074(4) 0.117(6) 0.135(6) 0.026(4) 0.019(4) 0.001(4)
C21A 0.072(5) 0.113(7) 0.112(8) -0.008(6) 0.019(5) 0.002(5)
C22A 0.077(6) 0.144(9) 0.156(9) 0.002(8) 0.034(7) -0.007(6)
C23A 0.075(8) 0.247(17) 0.38(2) 0.129(18) 0.021(12) -0.009(10)
C24A 0.088(9) 0.169(10) 0.273(18) -0.027(12) 0.038(11) -0.044(8)
C25A 0.146(14) 0.40(3) 0.176(11) -0.062(14) 0.089(10) -0.108(16)
O11A 0.138(7) 0.131(6) 0.099(5) -0.004(4) -0.005(4) 0.036(5)
O12A 0.088(5) 0.128(6) 0.090(4) -0.004(4) -0.011(4) 0.011(4)
C26A 0.108(8) 0.119(8) 0.090(6) -0.014(6) -0.010(5) 0.003(6)
C27A 0.154(10) 0.130(8) 0.109(8) -0.026(7) -0.013(7) -0.022(8)
C28A 0.206(13) 0.218(17) 0.124(11) -0.024(11) 0.048(10) -0.011(12)
C29A 0.245(16) 0.210(15) 0.117(11) -0.048(10) -0.069(11) 0.011(13)
C30A 0.36(3) 0.155(11) 0.165(15) -0.008(10) -0.016(16) -0.102(15)
O13A 0.097(5) 0.113(5) 0.110(5) 0.032(4) 0.016(4) 0.012(4)
O14A 0.097(6) 0.162(7) 0.159(7) 0.060(6) 0.034(5) 0.028(5)
C31A 0.078(7) 0.120(8) 0.096(6) 0.026(6) 0.003(5) -0.002(5)
C32A 0.084(6) 0.146(8) 0.098(7) 0.033(6) -0.004(5) -0.005(6)
C33A 0.091(7) 0.247(16) 0.164(13) 0.104(12) 0.007(7) -0.029(8)
C34A 0.153(11) 0.117(8) 0.154(12) 0.036(8) -0.023(9) -0.012(7)
C35A 0.118(9) 0.157(10) 0.089(7) 0.021(7) -0.007(6) 0.001(8)
O15A 0.074(5) 0.112(5) 0.140(6) -0.008(4) -0.022(4) -0.003(4)
O16A 0.084(4) 0.108(5) 0.194(7) -0.036(5) 0.011(5) -0.018(4)
C36A 0.082(6) 0.103(7) 0.107(8) 0.007(5) -0.012(6) -0.018(5)
C37A 0.099(7) 0.106(8) 0.179(11) -0.022(6) -0.005(7) -0.026(6)
C38A 0.085(7) 0.183(13) 0.179(13) -0.040(10) -0.007(7) -0.036(7)
C39A 0.27(2) 0.153(13) 0.282(18) 0.054(12) -0.089(15) -0.122(14)
C40A 0.137(12) 0.185(15) 0.285(17) -0.130(13) 0.013(12) -0.017(11)
O17A 0.099(6) 0.108(5) 0.189(8) 0.037(5) 0.031(5) 0.020(4)
O18A 0.109(5) 0.118(5) 0.102(5) 0.020(4) 0.014(4) 0.031(4)
C41A 0.092(7) 0.101(6) 0.125(9) 0.004(6) -0.003(6) 0.008(5)
C42A 0.130(10) 0.097(7) 0.210(13) -0.006(9) -0.015(8) 0.025(6)
C43A 0.227(18) 0.111(11) 0.46(3) 0.033(17) 0.115(18) 0.000(11)
C44A 0.38(3) 0.21(2) 0.35(2) 0.004(19) -0.21(2) 0.115(18)
C45A 0.27(2) 0.129(13) 0.33(2) -0.064(15) 0.085(16) 0.037(14)
O19A 0.076(4) 0.198(8) 0.083(4) -0.008(5) -0.004(4) -0.001(5)
O20A 0.069(4) 0.169(6) 0.085(4) 0.009(4) -0.016(3) -0.016(4)
C46A 0.074(6) 0.166(10) 0.083(6) -0.009(7) -0.008(4) -0.011(6)
C47A 0.109(10) 0.351(19) 0.099(8) -0.051(11) -0.024(6) -0.040(10)
C48A 0.149(15) 0.63(4) 0.100(10) -0.101(17) 0.001(9) -0.089(18)
C49A 0.26(3) 0.45(2) 0.24(2) 0.02(2) -0.17(2) 0.103(18)
C50A 0.207(19) 0.58(3) 0.144(14) -0.149(19) 0.018(12) -0.21(2)
O21A 0.075(5) 0.156(7) 0.108(5) 0.016(5) 0.008(4) 0.035(4)
O22A 0.084(5) 0.109(5) 0.143(6) 0.005(4) 0.025(4) -0.006(4)
C51A 0.067(6) 0.137(9) 0.116(8) -0.012(6) 0.001(5) -0.004(5)
C52A 0.054(6) 0.163(10) 0.176(11) -0.014(9) 0.007(6) 0.004(6)
C53A 0.100(12) 0.204(14) 0.46(3) -0.128(18) 0.031(15) 0.022(11)
C54A 0.119(15) 0.65(4) 0.281(18) -0.21(2) -0.081(13) 0.16(2)
C55A 0.095(12) 0.257(18) 0.47(3) 0.10(2) 0.128(15) 0.041(12)
O23A 0.130(6) 0.090(5) 0.083(4) 0.003(3) 0.002(4) -0.007(4)
O24A 0.113(5) 0.091(4) 0.077(4) -0.006(3) 0.016(4) -0.022(4)
C56A 0.077(6) 0.088(6) 0.087(5) -0.003(4) 0.009(5) -0.005(5)
C57A 0.087(6) 0.091(6) 0.086(5) -0.006(4) 0.005(5) -0.010(4)
C58A 0.124(9) 0.119(9) 0.090(6) -0.002(6) -0.016(6) -0.008(7)
C59A 0.100(7) 0.107(8) 0.134(9) -0.035(7) 0.015(7) -0.034(6)
C60A 0.112(8) 0.095(7) 0.086(7) -0.016(5) 0.009(6) 0.001(5)
O25A 0.106(6) 0.113(5) 0.144(6) -0.013(4) 0.044(5) -0.022(4)
O26A 0.126(7) 0.126(6) 0.135(6) 0.013(5) 0.046(5) -0.013(5)
C61A 0.115(9) 0.116(7) 0.117(8) -0.012(6) 0.030(6) -0.044(6)
C62A 0.167(12) 0.152(10) 0.170(11) -0.017(9) 0.094(9) -0.050(9)
C63A 0.185(15) 0.40(3) 0.218(19) 0.052(19) 0.124(13) 0.025(16)
C64A 0.29(2) 0.31(2) 0.143(13) -0.080(14) 0.111(12) -0.103(18)
C65A 0.41(3) 0.187(13) 0.27(2) -0.001(14) 0.22(2) -0.111(15)
O27A 0.066(4) 0.114(5) 0.148(6) -0.014(5) -0.013(4) -0.013(4)
O28A 0.088(5) 0.094(5) 0.162(7) -0.021(5) 0.002(4) -0.015(4)
C66A 0.082(7) 0.123(7) 0.139(9) -0.027(7) -0.005(6) -0.020(5)
C67A 0.093(9) 0.172(12) 0.237(15) -0.072(10) -0.029(8) -0.021(7)
C68A 0.227(19) 0.169(14) 0.42(3) -0.103(14) -0.208(19) 0.009(11)
C69A 0.166(15) 0.159(14) 0.32(2) -0.105(14) -0.043(14) -0.024(11)
C70A 0.152(17) 0.31(3) 0.38(3) -0.041(17) 0.072(16) -0.098(17)
O29A 0.125(7) 0.098(5) 0.181(8) 0.036(5) 0.042(5) -0.014(4)
O30A 0.113(6) 0.094(5) 0.177(8) 0.017(5) 0.012(5) -0.020(4)
C71A 0.108(8) 0.096(6) 0.154(10) 0.014(7) -0.005(6) -0.023(6)
C72A 0.131(10) 0.097(8) 0.218(15) 0.023(8) 0.033(9) -0.032(7)
C73A 0.34(2) 0.122(13) 0.43(3) 0.007(15) 0.25(2) -0.061(14)
C74A 0.26(2) 0.20(2) 0.52(4) 0.18(2) -0.10(2) -0.053(16)
C75A 0.32(3) 0.181(17) 0.34(2) -0.073(15) 0.087(17) -0.162(18)
O31A 0.118(6) 0.134(6) 0.096(5) 0.010(4) 0.003(4) 0.005(4)
O32A 0.106(6) 0.130(6) 0.104(5) 0.008(4) -0.017(4) 0.003(4)
C76A 0.110(8) 0.097(8) 0.097(6) 0.020(5) -0.006(6) -0.024(5)
C77A 0.136(8) 0.139(9) 0.088(6) 0.019(6) -0.003(6) -0.046(7)
C78A 0.125(10) 0.200(12) 0.125(10) -0.023(9) 0.003(8) -0.043(9)
C79A 0.215(16) 0.154(10) 0.127(11) 0.046(8) -0.043(11) -0.065(10)
C80A 0.132(8) 0.154(11) 0.123(10) 0.002(8) -0.023(8) -0.031(8)
Cr1C 0.0896(12) 0.0987(13) 0.1070(13) 0.0198(10) -0.0085(10) -0.0074(10)
Cr2C 0.0815(12) 0.0909(12) 0.1352(15) 0.0149(11) -0.0191(10) -0.0070(9)
Cr3C 0.0817(11) 0.0862(11) 0.1242(14) 0.0129(10) -0.0095(9) -0.0091(8)
Cr4C 0.0913(13) 0.0818(12) 0.1604(18) 0.0112(11) -0.0270(12) 0.0014(9)
Cr5C 0.0850(12) 0.1067(13) 0.1413(16) 0.0075(12) -0.0158(11) 0.0020(9)
Cr6C 0.0767(11) 0.1144(14) 0.1078(13) 0.0095(10) -0.0081(9) -0.0220(10)
Cr7C 0.0781(10) 0.0954(11) 0.1232(13) 0.0062(9) 0.0039(9) -0.0141(8)
Cr8C 0.1120(14) 0.0905(12) 0.0937(12) 0.0099(10) -0.0104(10) -0.0154(10)
Ni2C 0.0815(12) 0.0909(12) 0.1352(15) 0.0149(11) -0.0191(10) -0.0070(9)
Ni3C 0.0817(11) 0.0862(11) 0.1242(14) 0.0129(10) -0.0095(9) -0.0091(8)
Ni4C 0.0913(13) 0.0818(12) 0.1604(18) 0.0112(11) -0.0270(12) 0.0014(9)
Ni5C 0.0850(12) 0.1067(13) 0.1413(16) 0.0075(12) -0.0158(11) 0.0020(9)
Ni6C 0.0767(11) 0.1144(14) 0.1078(13) 0.0095(10) -0.0081(9) -0.0220(10)
Ni7C 0.0781(10) 0.0954(11) 0.1232(13) 0.0062(9) 0.0039(9) -0.0141(8)
F1C 0.080(3) 0.099(4) 0.106(4) 0.006(3) -0.005(3) -0.002(3)
F2C 0.073(3) 0.085(3) 0.118(4) 0.013(3) -0.014(3) -0.003(3)
F3C 0.074(3) 0.092(4) 0.122(4) 0.000(3) -0.010(3) -0.001(3)
F4C 0.078(3) 0.082(3) 0.121(4) 0.005(3) -0.004(3) 0.003(3)
F5C 0.072(3) 0.106(4) 0.120(4) 0.004(3) -0.007(3) -0.003(3)
F6C 0.072(3) 0.096(4) 0.109(4) 0.004(3) 0.003(3) -0.014(3)
F7C 0.096(4) 0.089(4) 0.103(4) 0.004(3) 0.005(3) -0.009(3)
F8C 0.098(4) 0.095(4) 0.098(4) 0.017(3) -0.004(3) -0.008(3)
O1C 0.097(5) 0.122(6) 0.126(6) 0.034(5) -0.019(4) -0.023(4)
O2C 0.088(5) 0.119(6) 0.165(7) 0.026(5) -0.041(5) -0.012(4)
C1C 0.075(7) 0.116(8) 0.120(7) -0.001(6) -0.016(6) 0.003(5)
C2C 0.109(9) 0.182(11) 0.132(8) -0.006(9) -0.042(6) 0.001(7)
C3C 0.28(2) 0.241(15) 0.36(3) -0.027(19) -0.21(2) 0.102(14)
C4C 0.090(9) 0.295(16) 0.150(12) -0.056(12) -0.028(8) -0.047(10)
C5C 0.145(14) 0.48(3) 0.122(10) -0.046(15) -0.013(9) -0.089(16)
O3C 0.100(5) 0.105(5) 0.145(6) 0.002(4) 0.023(4) -0.010(4)
O4C 0.070(4) 0.098(4) 0.143(6) 0.014(4) 0.006(4) 0.002(4)
C6C 0.070(6) 0.107(6) 0.128(8) -0.003(6) -0.010(5) -0.005(5)
C7C 0.094(9) 0.182(11) 0.174(12) -0.055(8) 0.028(7) -0.027(6)
C8C 0.112(13) 0.25(2) 0.33(2) -0.037(15) 0.021(12) 0.059(11)
C9C 0.175(15) 0.231(16) 0.192(15) -0.075(11) 0.073(11) -0.086(12)
C10C 0.167(14) 0.30(2) 0.219(18) -0.146(16) 0.073(11) -0.101(14)
O5C 0.081(5) 0.103(5) 0.191(8) 0.014(5) -0.030(5) -0.007(4)
O6C 0.092(5) 0.088(5) 0.181(7) 0.022(5) -0.026(5) -0.013(4)
C11C 0.088(6) 0.099(7) 0.182(11) 0.016(7) -0.030(7) -0.017(5)
C12C 0.082(7) 0.141(10) 0.254(15) 0.012(10) 0.003(9) -0.028(7)
C13C 0.136(14) 0.24(2) 0.290(16) 0.061(13) 0.016(13) -0.073(14)
C14C 0.086(9) 0.177(14) 0.48(3) 0.087(17) -0.041(15) -0.027(9)
C15C 0.146(15) 0.178(15) 0.42(3) -0.070(17) -0.034(17) -0.054(11)
O7C 0.113(6) 0.119(6) 0.127(6) 0.013(5) -0.038(5) -0.009(4)
O8C 0.109(6) 0.113(6) 0.129(6) -0.002(4) -0.019(4) 0.007(4)
C16C 0.101(8) 0.121(9) 0.128(7) -0.005(6) -0.014(6) -0.016(6)
C17C 0.163(12) 0.161(12) 0.128(8) -0.017(7) -0.033(9) 0.022(8)
C18C 0.42(3) 0.192(17) 0.152(13) 0.002(11) 0.075(18) 0.024(16)
C19C 0.237(17) 0.23(2) 0.28(2) -0.124(17) -0.067(17) -0.016(13)
C20C 0.261(19) 0.228(18) 0.181(16) -0.051(13) -0.017(16) 0.085(15)
O9C 0.104(5) 0.082(4) 0.157(7) 0.000(4) -0.029(5) -0.005(4)
O10C 0.136(7) 0.101(5) 0.211(9) 0.012(5) -0.059(6) -0.002(5)
C21C 0.105(8) 0.081(6) 0.157(10) 0.004(6) -0.013(6) 0.005(5)
C22C 0.118(8) 0.083(6) 0.152(9) 0.001(7) -0.014(7) 0.003(6)
C23C 0.35(3) 0.134(13) 0.171(11) -0.032(11) 0.006(13) 0.022(15)
C24C 0.125(10) 0.084(8) 0.262(16) 0.034(10) -0.012(10) 0.017(7)
C25C 0.132(10) 0.093(9) 0.297(19) -0.004(11) 0.028(11) -0.009(8)
O11C 0.086(5) 0.116(5) 0.127(5) 0.017(5) 0.010(4) 0.008(4)
O12C 0.104(5) 0.140(6) 0.122(6) 0.036(5) -0.005(4) -0.027(5)
C26C 0.108(6) 0.093(7) 0.118(7) 0.007(6) 0.002(5) -0.015(6)
C27C 0.150(9) 0.117(8) 0.140(8) 0.008(8) 0.029(7) -0.032(7)
C28C 0.26(2) 0.127(9) 0.231(18) 0.065(11) 0.090(16) -0.022(10)
C29C 0.178(15) 0.273(19) 0.128(11) -0.038(12) 0.011(10) -0.022(14)
C30C 0.137(9) 0.171(12) 0.141(11) -0.006(10) 0.030(8) -0.017(8)
O13C 0.132(7) 0.099(6) 0.220(8) 0.046(6) -0.066(6) -0.011(5)
O14C 0.110(6) 0.102(5) 0.186(7) 0.023(5) -0.046(5) -0.008(4)
C31C 0.133(9) 0.106(9) 0.212(12) 0.053(8) -0.068(8) -0.005(7)
C32C 0.199(14) 0.138(12) 0.249(16) 0.077(10) -0.112(12) -0.019(8)
C33C 0.30(2) 0.23(2) 0.24(2) 0.114(16) -0.071(18) -0.100(16)
C34C 0.25(2) 0.174(18) 0.42(3) 0.075(17) -0.081(19) 0.067(14)
C35C 0.40(3) 0.179(17) 0.24(2) 0.076(12) -0.16(2) -0.048(17)
O15C 0.104(5) 0.122(6) 0.223(8) -0.065(6) -0.027(6) 0.010(5)
O16C 0.079(5) 0.132(6) 0.187(7) -0.030(6) -0.001(5) 0.008(4)
C36C 0.119(9) 0.163(12) 0.231(14) -0.074(10) 0.006(9) 0.003(7)
C37C 0.133(13) 0.240(18) 0.34(2) -0.146(14) 0.022(11) 0.020(10)
C38C 0.181(19) 0.32(3) 0.32(3) -0.20(2) 0.039(15) 0.016(15)
C39C 0.36(3) 0.36(3) 0.43(3) -0.20(2) -0.12(2) 0.23(2)
C40C 0.25(3) 0.39(3) 0.59(4) -0.29(3) 0.22(3) -0.12(2)
O17C 0.092(5) 0.116(6) 0.178(8) 0.021(5) -0.022(5) -0.003(4)
O18C 0.084(5) 0.133(5) 0.119(5) 0.009(5) -0.014(4) -0.024(4)
C41C 0.085(7) 0.134(7) 0.132(9) 0.005(8) 0.001(6) -0.014(6)
C42C 0.091(8) 0.182(11) 0.171(11) 0.025(10) -0.030(8) -0.017(7)
C43C 0.116(11) 0.187(11) 0.218(16) 0.042(11) -0.030(11) -0.006(9)
C44C 0.146(15) 0.32(2) 0.246(16) -0.081(17) -0.101(12) 0.034(15)
C45C 0.080(9) 0.258(19) 0.32(2) 0.123(17) -0.028(11) -0.024(11)
O19C 0.105(5) 0.115(5) 0.106(5) 0.000(4) -0.006(4) -0.016(5)
O20C 0.098(5) 0.118(5) 0.101(5) 0.006(4) -0.006(4) -0.015(4)
C46C 0.080(7) 0.114(6) 0.104(6) 0.000(5) -0.008(5) -0.022(6)
C47C 0.113(8) 0.150(8) 0.104(7) -0.009(7) -0.002(6) -0.035(7)
C48C 0.157(11) 0.236(16) 0.156(13) -0.055(12) 0.069(9) -0.097(12)
C49C 0.193(14) 0.211(15) 0.103(9) -0.015(10) -0.029(9) -0.003(11)
C50C 0.109(9) 0.170(9) 0.124(10) -0.033(8) 0.000(7) -0.022(8)
O21C 0.115(6) 0.125(5) 0.143(7) 0.000(5) -0.012(5) -0.030(5)
O22C 0.091(5) 0.105(5) 0.153(6) 0.001(4) -0.018(4) -0.022(4)
C51C 0.076(7) 0.112(7) 0.136(8) -0.013(6) -0.003(6) -0.018(6)
C52C 0.105(9) 0.163(11) 0.186(13) -0.041(8) -0.019(8) -0.044(7)
C53C 0.204(18) 0.21(2) 0.58(4) -0.088(19) -0.23(2) -0.011(13)
C54C 0.22(2) 0.32(3) 0.34(3) -0.22(2) 0.018(16) -0.059(16)
C55C 0.40(3) 0.29(2) 0.28(2) -0.020(15) -0.021(18) -0.25(2)
O23C 0.074(4) 0.141(6) 0.117(5) 0.020(4) 0.005(4) -0.006(4)
O24C 0.092(5) 0.139(6) 0.111(5) 0.028(4) 0.017(4) -0.001(4)
C56C 0.083(7) 0.151(10) 0.102(6) 0.005(7) 0.000(6) 0.006(6)
C57C 0.093(8) 0.238(12) 0.121(8) -0.001(10) 0.004(6) 0.042(9)
C58C 0.101(10) 0.260(17) 0.135(9) 0.021(11) 0.020(8) 0.045(11)
C59C 0.213(18) 0.223(13) 0.209(18) -0.004(13) 0.050(15) 0.066(13)
C60C 0.083(8) 0.39(2) 0.126(11) -0.017(14) 0.014(7) 0.022(11)
O25C 0.092(5) 0.118(5) 0.147(6) 0.026(5) -0.003(4) -0.029(4)
O26C 0.157(7) 0.120(6) 0.103(5) 0.013(4) -0.011(5) -0.048(5)
C61C 0.113(8) 0.108(8) 0.123(8) 0.014(6) 0.011(6) -0.030(6)
C62C 0.173(12) 0.134(11) 0.142(11) 0.019(7) 0.054(8) -0.051(8)
C63C 0.207(17) 0.117(11) 0.220(16) 0.010(9) 0.008(12) -0.057(11)
C64C 0.35(2) 0.22(2) 0.33(3) 0.021(16) 0.26(2) -0.004(16)
C65C 0.31(2) 0.23(2) 0.196(16) 0.107(14) -0.028(14) -0.135(16)
O27C 0.091(5) 0.112(5) 0.121(5) -0.018(4) -0.009(4) -0.002(4)
O28C 0.135(6) 0.105(5) 0.117(5) -0.015(4) -0.027(4) 0.008(4)
C66C 0.089(6) 0.093(6) 0.084(6) 0.012(5) 0.002(5) -0.021(5)
C67C 0.092(6) 0.091(6) 0.103(6) 0.001(5) 0.009(5) -0.013(5)
C68C 0.112(8) 0.111(8) 0.109(7) -0.011(6) 0.003(6) -0.014(7)
C69C 0.091(6) 0.141(10) 0.132(10) -0.008(8) -0.005(6) -0.018(7)
C70C 0.137(10) 0.098(7) 0.122(9) 0.006(6) 0.014(8) -0.009(7)
O29C 0.147(6) 0.090(5) 0.130(6) 0.021(4) -0.047(6) -0.020(4)
O30C 0.104(6) 0.106(5) 0.156(7) 0.023(5) -0.012(5) 0.000(4)
C71C 0.131(7) 0.098(6) 0.085(7) 0.005(6) -0.023(7) -0.005(5)
C72C 0.170(10) 0.103(7) 0.131(9) -0.007(6) -0.028(9) 0.015(7)
C73C 0.32(2) 0.119(11) 0.233(16) -0.064(11) -0.129(17) 0.063(13)
C74C 0.279(19) 0.156(14) 0.150(10) 0.049(10) -0.003(12) 0.036(14)
C75C 0.173(11) 0.162(14) 0.222(17) 0.012(12) -0.057(12) 0.026(10)
O31C 0.115(6) 0.132(6) 0.112(5) -0.002(5) 0.000(4) -0.041(5)
O32C 0.111(5) 0.136(6) 0.097(5) 0.003(4) -0.001(4) -0.036(5)
C76C 0.100(7) 0.091(7) 0.105(6) -0.003(6) 0.004(5) -0.007(6)
C77C 0.116(8) 0.162(10) 0.104(7) -0.009(7) 0.010(6) -0.022(7)
C78C 0.122(9) 0.234(16) 0.114(10) -0.028(10) 0.024(7) -0.055(10)
C79C 0.127(10) 0.281(17) 0.113(9) 0.014(11) 0.001(8) 0.002(11)
C80C 0.170(14) 0.203(11) 0.168(14) -0.097(11) 0.030(11) -0.046(10)
Cu1E 0.0540(7) 0.1396(12) 0.1020(9) -0.0217(8) 0.0051(6) -0.0139(7)
Cu2E 0.0520(7) 0.1185(10) 0.0925(9) -0.0113(7) 0.0019(6) -0.0128(6)
Cu3E 0.0517(7) 0.1150(10) 0.0917(8) -0.0071(7) -0.0036(6) -0.0117(6)
Cu4E 0.0537(7) 0.1313(11) 0.0882(8) -0.0113(7) -0.0030(6) -0.0181(7)
O1E 0.063(4) 0.135(6) 0.097(4) -0.028(4) -0.007(3) -0.017(4)
O2E 0.074(5) 0.175(7) 0.098(5) -0.035(5) 0.003(4) -0.012(5)
N1E 0.049(4) 0.124(6) 0.099(5) -0.018(5) -0.002(4) -0.011(4)
N2E 0.055(4) 0.130(7) 0.086(5) -0.011(5) -0.004(4) -0.012(4)
C1E 0.054(5) 0.128(8) 0.095(7) -0.027(6) 0.001(4) -0.020(5)
C2E 0.052(5) 0.142(9) 0.079(6) -0.009(6) -0.003(4) -0.007(5)
C3E 0.053(5) 0.106(7) 0.092(5) -0.017(5) -0.003(4) -0.012(5)
C4E 0.060(5) 0.116(8) 0.102(6) -0.020(6) 0.000(4) -0.018(5)
C5E 0.059(5) 0.131(8) 0.084(6) -0.015(5) -0.004(4) -0.007(5)
C6E 0.049(10) 0.122(11) 0.083(6) -0.020(7) -0.003(6) -0.008(8)
C7E 0.033(9) 0.097(11) 0.074(7) -0.007(8) -0.011(6) 0.010(7)
C8E 0.048(8) 0.094(11) 0.075(7) -0.001(7) -0.020(6) 0.006(7)
C9E 0.043(6) 0.068(8) 0.074(6) -0.003(6) -0.017(5) 0.016(5)
C10E 0.084(10) 0.112(12) 0.090(8) 0.011(9) -0.026(7) -0.022(9)
C11E 0.070(11) 0.121(14) 0.096(7) -0.008(8) -0.008(7) -0.027(10)
C12E 0.074(9) 0.099(8) 0.069(7) 0.011(7) -0.038(6) -0.014(7)
C13E 0.062(9) 0.105(9) 0.061(8) 0.001(7) -0.017(6) -0.020(8)
N3E 0.093(10) 0.115(10) 0.094(8) -0.013(7) -0.040(7) 0.007(8)
C14E 0.093(11) 0.129(11) 0.097(9) -0.026(8) -0.005(8) -0.022(10)
C15E 0.097(9) 0.128(11) 0.101(8) -0.023(8) -0.014(7) -0.013(8)
C16E 0.137(12) 0.200(16) 0.134(11) -0.033(12) -0.012(9) -0.067(12)
C17E 0.154(15) 0.258(19) 0.171(13) -0.039(15) -0.041(11) -0.077(14)
C18E 0.142(13) 0.293(19) 0.152(12) -0.075(14) -0.040(12) -0.062(13)
C19E 0.124(13) 0.240(17) 0.130(11) -0.042(13) -0.044(10) -0.026(12)
C20E 0.115(11) 0.190(14) 0.102(9) -0.019(10) -0.021(8) -0.036(11)
S21E 0.150(7) 0.423(16) 0.249(10) -0.152(11) -0.052(7) -0.038(8)
O3E 0.066(4) 0.115(5) 0.105(5) -0.026(4) 0.006(3) -0.008(3)
O4E 0.076(5) 0.161(7) 0.139(7) -0.065(5) -0.002(4) -0.014(5)
N4E 0.050(4) 0.105(6) 0.089(5) -0.008(4) 0.001(4) -0.011(4)
N5E 0.055(4) 0.106(6) 0.086(5) -0.013(4) -0.001(4) -0.013(4)
C22E 0.051(5) 0.107(7) 0.084(6) -0.012(5) 0.004(4) -0.015(4)
C23E 0.057(5) 0.112(7) 0.091(6) -0.019(5) 0.000(4) -0.015(5)
C24E 0.061(5) 0.095(7) 0.091(6) -0.016(5) 0.008(4) -0.016(4)
C25E 0.055(5) 0.092(7) 0.083(6) -0.005(4) 0.006(4) -0.007(4)
C26E 0.065(5) 0.113(8) 0.111(7) -0.029(5) 0.001(5) -0.014(5)
C27E 0.067(11) 0.090(10) 0.095(10) -0.012(8) 0.004(8) -0.002(8)
C28E 0.093(14) 0.092(12) 0.117(14) -0.013(10) 0.029(11) -0.021(10)
C29E 0.090(12) 0.084(12) 0.109(13) -0.012(9) 0.015(9) -0.007(9)
C30E 0.064(10) 0.075(10) 0.102(10) -0.006(8) 0.003(7) 0.009(7)
C31E 0.039(10) 0.090(11) 0.097(11) -0.009(9) -0.007(8) 0.002(8)
C32E 0.050(11) 0.093(11) 0.108(11) -0.013(9) 0.000(8) 0.001(8)
C33E 0.094(13) 0.071(11) 0.111(10) -0.008(8) 0.014(9) 0.020(10)
C34E 0.096(14) 0.102(15) 0.110(10) -0.005(10) 0.022(10) 0.013(11)
N6E 0.091(12) 0.159(14) 0.121(11) -0.028(11) 0.020(9) 0.018(11)
C35E 0.108(15) 0.137(14) 0.119(12) -0.016(12) 0.015(9) 0.002(12)
C36E 0.103(12) 0.138(11) 0.111(11) -0.021(10) 0.012(9) -0.010(10)
C37E 0.166(17) 0.150(11) 0.154(16) -0.036(14) 0.051(13) -0.002(13)
C38E 0.21(2) 0.174(15) 0.19(2) -0.041(15) 0.084(15) 0.005(15)
C39E 0.235(17) 0.216(15) 0.202(17) -0.037(15) 0.101(14) -0.015(15)
C40E 0.163(17) 0.206(14) 0.171(17) -0.017(15) 0.066(13) -0.022(14)
C41E 0.113(14) 0.177(13) 0.124(14) -0.009(12) 0.015(11) -0.020(12)
S42E 0.31(2) 0.39(2) 0.273(17) -0.120(16) 0.173(16) -0.013(17)
O5E 0.059(4) 0.129(5) 0.101(5) -0.027(4) 0.011(3) -0.024(4)
O6E 0.060(4) 0.143(6) 0.116(5) -0.029(4) 0.011(3) -0.017(4)
C43E 0.053(5) 0.123(7) 0.094(7) -0.017(5) 0.001(4) -0.011(5)
C44E 0.076(6) 0.135(8) 0.112(7) -0.045(6) -0.002(6) -0.004(6)
C45E 0.30(2) 0.132(10) 0.225(17) 0.002(11) -0.090(17) -0.064(11)
C46E 0.216(15) 0.173(13) 0.111(8) -0.044(8) -0.003(9) -0.083(12)
C47E 0.101(8) 0.42(3) 0.43(3) -0.32(2) 0.038(12) -0.080(11)
O7E 0.066(4) 0.143(6) 0.110(5) 0.015(4) -0.003(3) -0.003(4)
O8E 0.083(4) 0.150(6) 0.101(5) 0.007(4) 0.021(4) -0.021(4)
C48E 0.082(6) 0.131(8) 0.105(7) 0.007(6) -0.005(5) -0.027(6)
C49E 0.148(10) 0.172(12) 0.118(8) 0.038(7) -0.011(8) -0.037(8)
C50E 0.225(17) 0.140(11) 0.200(16) 0.034(10) -0.066(14) -0.036(11)
C51E 0.55(4) 0.194(18) 0.119(11) 0.003(10) -0.080(18) -0.04(2)
C52E 0.146(12) 0.48(4) 0.30(3) 0.20(2) -0.044(16) 0.012(15)
O9E 0.056(4) 0.144(6) 0.124(5) -0.027(5) 0.000(4) -0.019(4)
O10E 0.059(5) 0.175(7) 0.147(7) -0.052(5) 0.020(4) -0.027(4)
C53E 0.062(6) 0.156(9) 0.135(9) -0.048(7) 0.005(6) -0.025(6)
C54E 0.094(8) 0.170(11) 0.206(14) -0.070(8) 0.004(8) -0.041(8)
C55E 0.149(12) 0.29(2) 0.29(2) -0.144(17) -0.085(14) -0.013(13)
C56E 0.30(3) 0.164(15) 0.28(2) -0.032(12) 0.004(16) -0.094(15)
C57E 0.195(16) 0.32(2) 0.34(2) -0.230(19) 0.081(16) -0.114(16)
O11E 0.078(4) 0.132(6) 0.091(4) -0.003(4) 0.002(4) 0.003(4)
O12E 0.071(5) 0.173(7) 0.114(5) -0.008(5) 0.005(4) 0.018(4)
C58E 0.098(7) 0.127(8) 0.093(7) -0.006(6) 0.002(5) 0.012(6)
C59E 0.132(9) 0.159(11) 0.110(8) 0.010(6) -0.028(8) 0.027(7)
C60E 0.175(13) 0.25(2) 0.180(15) -0.012(13) -0.031(12) 0.104(13)
C61E 0.212(17) 0.196(15) 0.120(9) -0.014(9) -0.059(11) 0.061(12)
C62E 0.193(14) 0.152(13) 0.241(19) 0.060(12) -0.033(14) -0.014(10)
O13E 0.094(5) 0.123(5) 0.096(5) -0.010(4) -0.002(4) -0.033(4)
O14E 0.071(4) 0.126(5) 0.105(5) -0.013(4) -0.011(4) -0.009(4)
C63E 0.087(7) 0.117(6) 0.083(7) -0.010(5) 0.005(5) -0.016(5)
C64E 0.147(10) 0.121(7) 0.113(8) 0.002(7) 0.009(6) 0.002(7)
C65E 0.211(14) 0.154(13) 0.159(13) 0.006(10) -0.052(11) 0.047(11)
C66E 0.167(13) 0.131(10) 0.139(9) -0.018(8) 0.005(9) 0.018(9)
C67E 0.216(14) 0.141(11) 0.156(13) 0.019(10) 0.046(11) -0.017(11)
O15E 0.063(4) 0.132(6) 0.097(5) -0.006(4) 0.005(3) -0.021(4)
O16E 0.063(4) 0.154(6) 0.097(4) 0.001(4) 0.003(3) -0.032(4)
C68E 0.060(5) 0.126(8) 0.092(6) 0.000(6) 0.000(4) -0.009(5)
C69E 0.078(7) 0.209(12) 0.099(7) -0.011(7) 0.016(5) -0.017(8)
C70E 0.144(12) 0.75(4) 0.155(16) -0.13(2) 0.067(11) -0.186(19)
C71E 0.42(3) 0.31(2) 0.172(17) -0.112(14) 0.185(19) -0.18(2)
C72E 0.33(2) 0.38(2) 0.23(2) 0.18(2) 0.125(19) 0.10(2)
O17E 0.068(5) 0.143(6) 0.123(6) -0.008(5) -0.020(4) 0.007(4)
O18E 0.092(5) 0.108(5) 0.132(6) -0.002(4) -0.023(4) -0.017(4)
C73E 0.091(7) 0.115(7) 0.118(9) 0.015(6) -0.008(6) -0.002(5)
C74E 0.148(9) 0.125(8) 0.133(9) 0.015(7) -0.010(8) 0.025(7)
C75E 0.161(13) 0.133(11) 0.175(11) 0.042(9) 0.007(10) -0.010(10)
C76E 0.151(10) 0.193(17) 0.32(2) 0.102(16) 0.087(12) 0.059(11)
C77E 0.44(3) 0.164(15) 0.188(14) -0.048(12) -0.086(19) 0.076(19)
O19E 0.064(4) 0.164(6) 0.093(4) -0.018(4) 0.002(3) -0.033(4)
O20E 0.047(3) 0.150(6) 0.093(4) -0.020(4) -0.001(3) -0.018(4)
C78E 0.044(5) 0.129(8) 0.097(6) -0.015(6) 0.000(4) -0.008(5)
C79E 0.063(6) 0.197(11) 0.085(6) -0.029(6) -0.005(5) -0.021(6)
C80E 0.152(12) 0.188(12) 0.150(12) 0.043(9) 0.040(9) -0.035(9)
C81E 0.085(8) 0.39(2) 0.110(10) -0.064(12) 0.020(7) -0.068(11)
C82E 0.142(12) 0.190(12) 0.105(9) -0.025(8) 0.027(8) -0.020(9)
C6F 0.037(11) 0.110(12) 0.078(8) -0.009(9) -0.007(8) 0.013(8)
C7F 0.064(13) 0.113(16) 0.087(9) -0.008(10) 0.006(9) -0.007(12)
C8F 0.104(14) 0.121(16) 0.088(10) -0.010(12) 0.000(11) -0.018(12)
C9F 0.106(13) 0.139(14) 0.094(10) -0.010(11) -0.005(9) -0.029(11)
C10F 0.074(14) 0.113(16) 0.084(11) 0.006(11) -0.018(9) -0.009(12)
C11F 0.045(13) 0.097(13) 0.078(11) 0.007(10) -0.020(10) 0.015(10)
C12F 0.121(15) 0.147(16) 0.106(12) -0.011(11) -0.030(11) -0.018(13)
C13F 0.097(16) 0.142(17) 0.100(13) 0.001(12) -0.017(11) -0.024(13)
N3F 0.069(11) 0.146(15) 0.095(12) -0.003(11) -0.017(10) -0.012(11)
C14F 0.067(12) 0.134(16) 0.103(12) -0.026(12) -0.006(11) -0.010(12)
C15F 0.095(13) 0.153(13) 0.101(10) -0.027(10) -0.019(10) -0.016(11)
C16F 0.127(16) 0.190(16) 0.099(11) -0.031(12) -0.015(12) -0.024(14)
C17F 0.142(19) 0.231(19) 0.114(13) -0.056(14) -0.030(15) -0.018(16)
C18F 0.165(18) 0.263(19) 0.138(13) -0.071(14) -0.050(15) -0.046(15)
C19F 0.136(19) 0.21(2) 0.151(14) -0.062(13) -0.046(14) -0.043(15)
C20F 0.126(17) 0.174(16) 0.128(13) -0.038(12) -0.026(13) -0.040(13)
S21F 0.35(3) 0.41(3) 0.180(14) -0.145(16) -0.095(15) -0.05(2)
C27F 0.045(9) 0.086(10) 0.090(8) -0.007(7) -0.007(6) 0.008(6)
C28F 0.055(10) 0.109(12) 0.104(10) -0.011(9) -0.001(8) -0.007(8)
C29F 0.061(11) 0.097(13) 0.107(11) 0.001(9) 0.008(9) -0.002(9)
C30F 0.057(9) 0.103(11) 0.111(10) -0.017(8) 0.004(7) 0.013(7)
C31F 0.077(11) 0.109(13) 0.105(11) -0.035(9) -0.002(8) -0.010(9)
C32F 0.060(10) 0.089(11) 0.094(10) -0.006(8) -0.002(8) -0.002(8)
C33F 0.103(12) 0.081(11) 0.127(11) -0.009(9) 0.034(9) -0.009(8)
C34F 0.092(13) 0.108(13) 0.134(12) -0.022(12) 0.030(11) 0.002(9)
N6F 0.116(12) 0.167(14) 0.130(11) -0.022(11) 0.014(10) 0.025(11)
C35F 0.109(12) 0.137(14) 0.128(12) -0.017(11) 0.024(11) 0.004(11)
C36F 0.098(12) 0.126(11) 0.118(10) -0.008(8) 0.014(9) 0.002(10)
C37F 0.112(14) 0.170(13) 0.141(12) 0.008(11) 0.021(11) -0.017(12)
C38F 0.152(16) 0.194(15) 0.159(13) 0.002(13) 0.051(13) -0.007(14)
C39F 0.184(18) 0.227(17) 0.185(16) -0.032(12) 0.082(14) -0.024(15)
C40F 0.173(17) 0.183(15) 0.166(15) -0.059(12) 0.060(14) -0.028(14)
C41F 0.149(16) 0.166(13) 0.148(14) -0.043(12) 0.045(13) -0.030(12)
S42F 0.280(18) 0.43(2) 0.253(14) -0.189(14) 0.115(13) -0.052(15)
C18 0.065(19) 0.33(5) 0.21(4) -0.12(4) 0.03(2) -0.04(3)
C79 0.54(6) 0.32(4) 0.13(2) -0.10(2) -0.14(3) -0.01(4)
C93 0.57(6) 0.65(6) 0.45(5) -0.34(4) 0.08(4) 0.03(5)
C313 0.29(3) 0.59(6) 0.51(5) -0.21(4) 0.01(4) -0.02(4)

loop_
_atom_type_symbol
_atom_type_description
_atom_type_scat_dispersion_real
_atom_type_scat_dispersion_imag
_atom_type_scat_source
C C 0.0028 0.0015 'International Tables Vol C Tables 4.2.6.8 and 6.1.1.4'
H H 0.0000 0.0000 'International Tables Vol C Tables 4.2.6.8 and 6.1.1.4'
Cr Cr 0.3152 0.5930 'International Tables Vol C Tables 4.2.6.8 and 6.1.1.4'
Cu Cu 0.3307 1.2021 'International Tables Vol C Tables 4.2.6.8 and 6.1.1.4'
F F 0.0164 0.0097 'International Tables Vol C Tables 4.2.6.8 and 6.1.1.4'
N N 0.0056 0.0031 'International Tables Vol C Tables 4.2.6.8 and 6.1.1.4'
Ni Ni 0.3427 1.0569 'International Tables Vol C Tables 4.2.6.8 and 6.1.1.4'
O O 0.0101 0.0057 'International Tables Vol C Tables 4.2.6.8 and 6.1.1.4'
S S 0.1187 0.1169 'International Tables Vol C Tables 4.2.6.8 and 6.1.1.4'

loop_
_geom_angle_atom_site_label_1
_geom_angle_atom_site_label_2
_geom_angle_atom_site_label_3
_geom_angle
_geom_angle_site_symmetry_1
_geom_angle_site_symmetry_3
_geom_angle_publ_flag
F1A Cr1A F8A 88.2(2) . . ?
F1A Cr1A O1A 93.5(3) . . ?
F1A Cr1A O3A 90.0(3) . . ?
F1A Cr1A O30A 178.7(4) . . ?
F1A Cr1A O32A 90.7(3) . . ?
F8A Cr1A O1A 177.8(3) . . ?
F8A Cr1A O3A 89.9(3) . . ?
F8A Cr1A O30A 91.1(3) . . ?
F8A Cr1A O32A 91.8(3) . . ?
O1A Cr1A O3A 91.5(4) . . ?
O1A Cr1A O30A 87.2(3) . . ?
O1A Cr1A O32A 86.8(4) . . ?
O3A Cr1A O32A 178.2(4) . . ?
O30A Cr1A O3A 88.9(4) . . ?
O30A Cr1A O32A 90.4(4) . . ?
F1A Cr2A O2A 92.0(4) . . ?
F1A Cr2A O7A 89.5(4) . . ?
F2A Cr2A F1A 89.6(2) . . ?
F2A Cr2A O2A 178.3(4) . . ?
F2A Cr2A O4A 88.7(4) . . ?
F2A Cr2A O5A 91.8(4) . . ?
F2A Cr2A O7A 93.0(3) . . ?
O4A Cr2A F1A 91.1(3) . . ?
O4A Cr2A O2A 90.7(5) . . ?
O4A Cr2A O5A 88.2(5) . . ?
O4A Cr2A O7A 178.2(4) . . ?
O5A Cr2A F1A 178.5(3) . . ?
O5A Cr2A O2A 86.6(4) . . ?
O5A Cr2A O7A 91.2(5) . . ?
O7A Cr2A O2A 87.6(5) . . ?
F2A Cr3A O6A 92.1(3) . . ?
F2A Cr3A O8A 90.3(3) . . ?
F2A Cr3A O11A 90.4(3) . . ?
F3A Cr3A F2A 88.6(2) . . ?
F3A Cr3A O6A 179.2(4) . . ?
F3A Cr3A O8A 90.2(3) . . ?
F3A Cr3A O9A 92.7(3) . . ?
F3A Cr3A O11A 92.3(3) . . ?
O6A Cr3A O8A 89.4(3) . . ?
O9A Cr3A F2A 177.8(3) . . ?
O9A Cr3A O6A 86.6(4) . . ?
O9A Cr3A O8A 88.0(4) . . ?
O9A Cr3A O11A 91.3(4) . . ?
O11A Cr3A O6A 88.1(4) . . ?
O11A Cr3A O8A 177.4(3) . . ?
F3A Cr4A O10A 92.8(3) . . ?
F3A Cr4A O12A 89.7(3) . . ?
F3A Cr4A O13A 179.2(3) . . ?
F4A Cr4A F3A 88.5(2) . . ?
F4A Cr4A O10A 178.5(3) . . ?
F4A Cr4A O12A 90.7(3) . . ?
F4A Cr4A O13A 92.0(3) . . ?
O10A Cr4A O12A 90.1(3) . . ?
O13A Cr4A O10A 86.8(3) . . ?
O13A Cr4A O12A 89.6(3) . . ?
O15A Cr4A F3A 90.7(3) . . ?
O15A Cr4A F4A 91.6(3) . . ?
O15A Cr4A O10A 87.6(3) . . ?
O15A Cr4A O12A 177.7(3) . . ?
O15A Cr4A O13A 90.0(4) . . ?
F4A Cr5A O17A 179.0(3) . . ?
F4A Cr5A O19A 91.0(3) . . ?
F5A Cr5A F4A 88.4(2) . . ?
F5A Cr5A O14A 178.3(3) . . ?
F5A Cr5A O16A 90.7(3) . . ?
F5A Cr5A O17A 90.7(3) . . ?
F5A Cr5A O19A 89.7(3) . . ?
O14A Cr5A F4A 92.5(3) . . ?
O14A Cr5A O16A 90.7(4) . . ?
O14A Cr5A O17A 88.5(4) . . ?
O14A Cr5A O19A 88.8(4) . . ?
O16A Cr5A F4A 91.3(3) . . ?
O16A Cr5A O17A 88.4(4) . . ?
O16A Cr5A O19A 177.6(4) . . ?
O17A Cr5A O19A 89.2(4) . . ?
F5A Cr6A F6A 87.9(2) . . ?
F5A Cr6A O18A 93.1(3) . . ?
F5A Cr6A O20A 92.0(3) . . ?
F5A Cr6A O21A 178.6(3) . . ?
F5A Cr6A O23A 89.0(3) . . ?
F6A Cr6A O21A 91.2(3) . . ?
F6A Cr6A O23A 91.4(3) . . ?
O18A Cr6A F6A 178.8(3) . . ?
O18A Cr6A O20A 90.0(3) . . ?
O18A Cr6A O21A 87.9(3) . . ?
O18A Cr6A O23A 87.9(3) . . ?
O20A Cr6A F6A 90.6(3) . . ?
O20A Cr6A O21A 89.1(3) . . ?
O20A Cr6A O23A 177.8(3) . . ?
O21A Cr6A O23A 89.9(3) . . ?
F6A Cr7A O24A 91.1(2) . . ?
F6A Cr7A O25A 178.4(3) . . ?
F6A Cr7A O27A 90.7(3) . . ?
F7A Cr7A F6A 89.4(2) . . ?
F7A Cr7A O22A 177.5(3) . . ?
F7A Cr7A O24A 89.1(3) . . ?
F7A Cr7A O25A 92.1(3) . . ?
F7A Cr7A O27A 92.0(3) . . ?
O22A Cr7A F6A 93.0(3) . . ?
O22A Cr7A O24A 90.2(3) . . ?
O22A Cr7A O25A 85.5(3) . . ?
O22A Cr7A O27A 88.5(3) . . ?
O24A Cr7A O25A 88.6(3) . . ?
O24A Cr7A O27A 177.9(3) . . ?
O27A Cr7A O25A 89.6(4) . . ?
F7A Cr8A F8A 88.9(2) . . ?
F7A Cr8A O26A 92.7(3) . . ?
F7A Cr8A O28A 91.1(3) . . ?
F7A Cr8A O29A 178.7(3) . . ?
F7A Cr8A O31A 90.0(3) . . ?
F8A Cr8A O28A 89.3(3) . . ?
F8A Cr8A O29A 92.3(3) . . ?
F8A Cr8A O31A 91.3(3) . . ?
O26A Cr8A F8A 178.5(3) . . ?
O26A Cr8A O28A 90.7(4) . . ?
O26A Cr8A O29A 86.2(4) . . ?
O26A Cr8A O31A 88.7(4) . . ?
O28A Cr8A O29A 88.4(4) . . ?
O28A Cr8A O31A 178.8(3) . . ?
O29A Cr8A O31A 90.5(4) . . ?
Cr1A F1A Cr2A 123.1(3) . . ?
Cr2A F2A Cr3A 123.5(3) . . ?
Cr3A F3A Cr4A 121.9(3) . . ?
Cr4A F4A Cr5A 121.2(3) . . ?
Cr6A F5A Cr5A 124.4(3) . . ?
Cr6A F6A Cr7A 122.9(3) . . ?
Cr7A F7A Cr8A 122.7(3) . . ?
Cr1A F8A Cr8A 123.5(3) . . ?
C1A O1A Cr1A 135.2(7) . . ?
C1A O2A Cr2A 132.8(8) . . ?
O1A C1A C2A 117.8(10) . . ?
O2A C1A O1A 125.3(9) . . ?
O2A C1A C2A 116.9(10) . . ?
C3A C2A C1A 113.6(10) . . ?
C3A C2A C4A 110.7(13) . . ?
C3A C2A C5A 111.0(15) . . ?
C4A C2A C1A 111.5(12) . . ?
C4A C2A C5A 104.1(14) . . ?
C5A C2A C1A 105.5(11) . . ?
C2A C3A H3AA 109.5 . . ?
C2A C3A H3AB 109.5 . . ?
C2A C3A H3AC 109.5 . . ?
H3AA C3A H3AB 109.5 . . ?
H3AA C3A H3AC 109.5 . . ?
H3AB C3A H3AC 109.5 . . ?
C2A C4A H4AA 109.5 . . ?
C2A C4A H4AB 109.5 . . ?
C2A C4A H4AC 109.5 . . ?
H4AA C4A H4AB 109.5 . . ?
H4AA C4A H4AC 109.5 . . ?
H4AB C4A H4AC 109.5 . . ?
C2A C5A H5AA 109.5 . . ?
C2A C5A H5AB 109.5 . . ?
C2A C5A H5AC 109.5 . . ?
H5AA C5A H5AB 109.5 . . ?
H5AA C5A H5AC 109.5 . . ?
H5AB C5A H5AC 109.5 . . ?
C6A O3A Cr1A 131.8(7) . . ?
C6A O4A Cr2A 137.6(9) . . ?
O3A C6A C7A 117.8(11) . . ?
O4A C6A O3A 124.9(11) . . ?
O4A C6A C7A 117.3(11) . . ?
C8A C7A C6A 110.0(12) . . ?
C8A C7A C9A 110.5(15) . . ?
C8A C7A C10A 109.8(14) . . ?
C9A C7A C6A 109.4(11) . . ?
C9A C7A C10A 105.7(14) . . ?
C10A C7A C6A 111.4(12) . . ?
C7A C8A H8AA 109.5 . . ?
C7A C8A H8AB 109.5 . . ?
C7A C8A H8AC 109.5 . . ?
H8AA C8A H8AB 109.5 . . ?
H8AA C8A H8AC 109.5 . . ?
H8AB C8A H8AC 109.5 . . ?
C7A C9A H9AA 109.5 . . ?
C7A C9A H9AB 109.5 . . ?
C7A C9A H9AC 109.5 . . ?
H9AA C9A H9AB 109.5 . . ?
H9AA C9A H9AC 109.5 . . ?
H9AB C9A H9AC 109.5 . . ?
C7A C10A H10D 109.5 . . ?
C7A C10A H10G 109.5 . . ?
C7A C10A H10H 109.5 . . ?
H10D C10A H10G 109.5 . . ?
H10D C10A H10H 109.5 . . ?
H10G C10A H10H 109.5 . . ?
C11A O5A Cr2A 135.1(8) . . ?
C11A O6A Cr3A 135.4(7) . . ?
O5A C11A C12A 118.5(11) . . ?
O6A C11A O5A 123.1(10) . . ?
O6A C11A C12A 118.0(10) . . ?
C13A C12A C11A 109.4(11) . . ?
C13A C12A C14A 114.9(14) . . ?
C13A C12A C15A 108.5(13) . . ?
C14A C12A C11A 109.2(11) . . ?
C14A C12A C15A 105.2(14) . . ?
C15A C12A C11A 109.4(11) . . ?
C12A C13A H13H 109.5 . . ?
C12A C13A H13I 109.5 . . ?
C12A C13A H13J 109.5 . . ?
H13H C13A H13I 109.5 . . ?
H13H C13A H13J 109.5 . . ?
H13I C13A H13J 109.5 . . ?
C12A C14A H14H 109.5 . . ?
C12A C14A H14I 109.5 . . ?
C12A C14A H14J 109.5 . . ?
H14H C14A H14I 109.5 . . ?
H14H C14A H14J 109.5 . . ?
H14I C14A H14J 109.5 . . ?
C12A C15A H15D 109.5 . . ?
C12A C15A H15E 109.5 . . ?
C12A C15A H15F 109.5 . . ?
H15D C15A H15E 109.5 . . ?
H15D C15A H15F 109.5 . . ?
H15E C15A H15F 109.5 . . ?
C16A O7A Cr2A 134.4(7) . . ?
C16A O8A Cr3A 133.9(7) . . ?
O7A C16A C17A 113.3(10) . . ?
O8A C16A O7A 125.9(10) . . ?
O8A C16A C17A 120.8(10) . . ?
C18A C17A C16A 111.7(9) . . ?
C18A C17A C19A 108.6(12) . . ?
C19A C17A C16A 107.7(11) . . ?
C20A C17A C16A 110.4(11) . . ?
C20A C17A C18A 108.5(12) . . ?
C20A C17A C19A 109.9(12) . . ?
C17A C18A H18G 109.5 . . ?
C17A C18A H18H 109.5 . . ?
C17A C18A H18I 109.5 . . ?
H18G C18A H18H 109.5 . . ?
H18G C18A H18I 109.5 . . ?
H18H C18A H18I 109.5 . . ?
C17A C19A H19D 109.5 . . ?
C17A C19A H19G 109.5 . . ?
C17A C19A H19H 109.5 . . ?
H19D C19A H19G 109.5 . . ?
H19D C19A H19H 109.5 . . ?
H19G C19A H19H 109.5 . . ?
C17A C20A H20D 109.5 . . ?
C17A C20A H20G 109.5 . . ?
C17A C20A H20H 109.5 . . ?
H20D C20A H20G 109.5 . . ?
H20D C20A H20H 109.5 . . ?
H20G C20A H20H 109.5 . . ?
C21A O9A Cr3A 132.1(7) . . ?
C21A O10A Cr4A 135.9(6) . . ?
O9A C21A C22A 116.9(8) . . ?
O10A C21A O9A 125.7(8) . . ?
O10A C21A C22A 117.4(9) . . ?
C23A C22A C21A 110.7(9) . . ?
C23A C22A C24A 109.8(12) . . ?
C23A C22A C25A 111.6(12) . . ?
C24A C22A C21A 108.8(9) . . ?
C25A C22A C21A 107.7(10) . . ?
C25A C22A C24A 108.1(12) . . ?
C22A C23A H23D 109.5 . . ?
C22A C23A H23F 109.5 . . ?
C22A C23A H23G 109.5 . . ?
H23D C23A H23F 109.5 . . ?
H23D C23A H23G 109.5 . . ?
H23F C23A H23G 109.5 . . ?
C22A C24A H24D 109.5 . . ?
C22A C24A H24E 109.5 . . ?
C22A C24A H24F 109.5 . . ?
H24D C24A H24E 109.5 . . ?
H24D C24A H24F 109.5 . . ?
H24E C24A H24F 109.5 . . ?
C22A C25A H25D 109.5 . . ?
C22A C25A H25F 109.5 . . ?
C22A C25A H25G 109.5 . . ?
H25D C25A H25F 109.5 . . ?
H25D C25A H25G 109.5 . . ?
H25F C25A H25G 109.5 . . ?
C26A O11A Cr3A 138.0(7) . . ?
C26A O12A Cr4A 132.1(7) . . ?
O11A C26A C27A 115.8(9) . . ?
O12A C26A O11A 123.0(9) . . ?
O12A C26A C27A 120.7(9) . . ?
C26A C27A C28A 109.4(10) . . ?
C26A C27A C29A 111.2(10) . . ?
C29A C27A C28A 109.1(11) . . ?
C30A C27A C26A 111.3(10) . . ?
C30A C27A C28A 106.1(12) . . ?
C30A C27A C29A 109.6(11) . . ?
C27A C28A H28D 109.5 . . ?
C27A C28A H28G 109.5 . . ?
C27A C28A H28H 109.5 . . ?
H28D C28A H28G 109.5 . . ?
H28D C28A H28H 109.5 . . ?
H28G C28A H28H 109.5 . . ?
C27A C29A H29D 109.5 . . ?
C27A C29A H29G 109.5 . . ?
C27A C29A H29H 109.5 . . ?
H29D C29A H29G 109.5 . . ?
H29D C29A H29H 109.5 . . ?
H29G C29A H29H 109.5 . . ?
C27A C30A H30D 109.5 . . ?
C27A C30A H30E 109.5 . . ?
C27A C30A H30F 109.5 . . ?
H30D C30A H30E 109.5 . . ?
H30D C30A H30F 109.5 . . ?
H30E C30A H30F 109.5 . . ?
C31A O13A Cr4A 135.8(6) . . ?
C31A O14A Cr5A 137.1(7) . . ?
O13A C31A C32A 117.2(8) . . ?
O14A C31A O13A 124.1(8) . . ?
O14A C31A C32A 118.8(8) . . ?
C33A C32A C31A 109.7(8) . . ?
C33A C32A C34A 110.1(10) . . ?
C33A C32A C35A 112.0(10) . . ?
C34A C32A C31A 109.9(9) . . ?
C35A C32A C31A 106.0(9) . . ?
C35A C32A C34A 109.1(9) . . ?
C32A C33A H33H 109.5 . . ?
C32A C33A H33I 109.5 . . ?
C32A C33A H33J 109.5 . . ?
H33H C33A H33I 109.5 . . ?
H33H C33A H33J 109.5 . . ?
H33I C33A H33J 109.5 . . ?
C32A C34A H34H 109.5 . . ?
C32A C34A H34I 109.5 . . ?
C32A C34A H34J 109.5 . . ?
H34H C34A H34I 109.5 . . ?
H34H C34A H34J 109.5 . . ?
H34I C34A H34J 109.5 . . ?
C32A C35A H35H 109.5 . . ?
C32A C35A H35I 109.5 . . ?
C32A C35A H35J 109.5 . . ?
H35H C35A H35I 109.5 . . ?
H35H C35A H35J 109.5 . . ?
H35I C35A H35J 109.5 . . ?
C36A O15A Cr4A 136.6(7) . . ?
C36A O16A Cr5A 133.5(8) . . ?
O15A C36A O16A 124.5(9) . . ?
O15A C36A C37A 119.8(9) . . ?
O16A C36A C37A 115.6(9) . . ?
C36A C37A C39A 104.9(10) . . ?
C38A C37A C36A 111.3(9) . . ?
C38A C37A C39A 111.6(11) . . ?
C38A C37A C40A 109.2(11) . . ?
C40A C37A C36A 111.2(9) . . ?
C40A C37A C39A 108.6(12) . . ?
C37A C38A H38D 109.5 . . ?
C37A C38A H38G 109.5 . . ?
C37A C38A H38H 109.5 . . ?
H38D C38A H38G 109.5 . . ?
H38D C38A H38H 109.5 . . ?
H38G C38A H38H 109.5 . . ?
C37A C39A H39D 109.5 . . ?
C37A C39A H39E 109.5 . . ?
C37A C39A H39F 109.5 . . ?
H39D C39A H39E 109.5 . . ?
H39D C39A H39F 109.5 . . ?
H39E C39A H39F 109.5 . . ?
C37A C40A H40D 109.5 . . ?
C37A C40A H40G 109.5 . . ?
C37A C40A H40H 109.5 . . ?
H40D C40A H40G 109.5 . . ?
H40D C40A H40H 109.5 . . ?
H40G C40A H40H 109.5 . . ?
C41A O17A Cr5A 135.8(7) . . ?
C41A O18A Cr6A 136.0(7) . . ?
O17A C41A O18A 124.5(9) . . ?
O17A C41A C42A 117.8(9) . . ?
O18A C41A C42A 117.7(9) . . ?
C43A C42A C41A 110.4(10) . . ?
C43A C42A C44A 108.9(14) . . ?
C43A C42A C45A 112.3(13) . . ?
C44A C42A C41A 105.4(11) . . ?
C45A C42A C41A 110.7(11) . . ?
C45A C42A C44A 108.8(13) . . ?
C42A C43A H43D 109.5 . . ?
C42A C43A H43E 109.5 . . ?
C42A C43A H43F 109.5 . . ?
H43D C43A H43E 109.5 . . ?
H43D C43A H43F 109.5 . . ?
H43E C43A H43F 109.5 . . ?
C42A C44A H44D 109.5 . . ?
C42A C44A H44E 109.5 . . ?
C42A C44A H44F 109.5 . . ?
H44D C44A H44E 109.5 . . ?
H44D C44A H44F 109.5 . . ?
H44E C44A H44F 109.5 . . ?
C42A C45A H45G 109.5 . . ?
C42A C45A H45H 109.5 . . ?
C42A C45A H45I 109.5 . . ?
H45G C45A H45H 109.5 . . ?
H45G C45A H45I 109.5 . . ?
H45H C45A H45I 109.5 . . ?
C46A O19A Cr5A 135.5(7) . . ?
C46A O20A Cr6A 133.4(7) . . ?
O19A C46A C47A 115.5(9) . . ?
O20A C46A O19A 125.8(9) . . ?
O20A C46A C47A 117.9(9) . . ?
C48A C47A C46A 111.3(10) . . ?
C48A C47A C49A 110.8(14) . . ?
C49A C47A C46A 107.1(11) . . ?
C50A C47A C46A 109.1(11) . . ?
C50A C47A C48A 112.5(13) . . ?
C50A C47A C49A 105.8(14) . . ?
C47A C48A H48D 109.5 . . ?
C47A C48A H48E 109.5 . . ?
C47A C48A H48F 109.5 . . ?
H48D C48A H48E 109.5 . . ?
H48D C48A H48F 109.5 . . ?
H48E C48A H48F 109.5 . . ?
C47A C49A H49D 109.5 . . ?
C47A C49A H49E 109.5 . . ?
C47A C49A H49F 109.5 . . ?
H49D C49A H49E 109.5 . . ?
H49D C49A H49F 109.5 . . ?
H49E C49A H49F 109.5 . . ?
C47A C50A H50G 109.5 . . ?
C47A C50A H50H 109.5 . . ?
C47A C50A H50I 109.5 . . ?
H50G C50A H50H 109.5 . . ?
H50G C50A H50I 109.5 . . ?
H50H C50A H50I 109.5 . . ?
C51A O21A Cr6A 131.5(6) . . ?
C51A O22A Cr7A 135.3(7) . . ?
O21A C51A O22A 126.3(9) . . ?
O21A C51A C52A 117.6(9) . . ?
O22A C51A C52A 115.6(9) . . ?
C53A C52A C51A 111.0(10) . . ?
C53A C52A C54A 110.8(14) . . ?
C53A C52A C55A 107.8(13) . . ?
C54A C52A C51A 106.8(10) . . ?
C54A C52A C55A 108.0(13) . . ?
C55A C52A C51A 112.4(10) . . ?
C52A C53A H53D 109.5 . . ?
C52A C53A H53E 109.5 . . ?
C52A C53A H53F 109.5 . . ?
H53D C53A H53E 109.5 . . ?
H53D C53A H53F 109.5 . . ?
H53E C53A H53F 109.5 . . ?
C52A C54A H54D 109.5 . . ?
C52A C54A H54E 109.5 . . ?
C52A C54A H54F 109.5 . . ?
H54D C54A H54E 109.5 . . ?
H54D C54A H54F 109.5 . . ?
H54E C54A H54F 109.5 . . ?
C52A C55A H55G 109.5 . . ?
C52A C55A H55H 109.5 . . ?
C52A C55A H55I 109.5 . . ?
H55G C55A H55H 109.5 . . ?
H55G C55A H55I 109.5 . . ?
H55H C55A H55I 109.5 . . ?
C56A O23A Cr6A 137.1(6) . . ?
C56A O24A Cr7A 132.4(6) . . ?
O23A C56A O24A 123.9(8) . . ?
O23A C56A C57A 116.2(8) . . ?
O24A C56A C57A 119.8(8) . . ?
C58A C57A C56A 109.4(8) . . ?
C58A C57A C59A 111.6(8) . . ?
C58A C57A C60A 111.3(8) . . ?
C59A C57A C56A 107.2(7) . . ?
C60A C57A C56A 106.6(7) . . ?
C60A C57A C59A 110.5(8) . . ?
C57A C58A H58D 109.5 . . ?
C57A C58A H58E 109.5 . . ?
C57A C58A H58F 109.5 . . ?
H58D C58A H58E 109.5 . . ?
H58D C58A H58F 109.5 . . ?
H58E C58A H58F 109.5 . . ?
C57A C59A H59D 109.5 . . ?
C57A C59A H59E 109.5 . . ?
C57A C59A H59F 109.5 . . ?
H59D C59A H59E 109.5 . . ?
H59D C59A H59F 109.5 . . ?
H59E C59A H59F 109.5 . . ?
C57A C60A H60G 109.5 . . ?
C57A C60A H60H 109.5 . . ?
C57A C60A H60I 109.5 . . ?
H60G C60A H60H 109.5 . . ?
H60G C60A H60I 109.5 . . ?
H60H C60A H60I 109.5 . . ?
C61A O25A Cr7A 132.7(7) . . ?
C61A O26A Cr8A 136.8(7) . . ?
O25A C61A C62A 115.4(10) . . ?
O26A C61A O25A 124.6(10) . . ?
O26A C61A C62A 119.8(10) . . ?
C63A C62A C61A 111.3(11) . . ?
C63A C62A C64A 108.7(13) . . ?
C63A C62A C65A 110.8(13) . . ?
C64A C62A C61A 107.3(10) . . ?
C64A C62A C65A 109.3(13) . . ?
C65A C62A C61A 109.4(10) . . ?
C62A C63A H63D 109.5 . . ?
C62A C63A H63E 109.5 . . ?
C62A C63A H63F 109.5 . . ?
H63D C63A H63E 109.5 . . ?
H63D C63A H63F 109.5 . . ?
H63E C63A H63F 109.5 . . ?
C62A C64A H64D 109.5 . . ?
C62A C64A H64E 109.5 . . ?
C62A C64A H64F 109.5 . . ?
H64D C64A H64E 109.5 . . ?
H64D C64A H64F 109.5 . . ?
H64E C64A H64F 109.5 . . ?
C62A C65A H65G 109.5 . . ?
C62A C65A H65H 109.5 . . ?
C62A C65A H65I 109.5 . . ?
H65G C65A H65H 109.5 . . ?
H65G C65A H65I 109.5 . . ?
H65H C65A H65I 109.5 . . ?
C66A O27A Cr7A 136.4(7) . . ?
C66A O28A Cr8A 132.3(7) . . ?
O27A C66A C67A 119.6(9) . . ?
O28A C66A O27A 124.5(9) . . ?
O28A C66A C67A 113.9(9) . . ?
C68A C67A C66A 109.4(10) . . ?
C68A C67A C69A 110.9(13) . . ?
C68A C67A C70A 111.4(14) . . ?
C69A C67A C66A 111.2(10) . . ?
C69A C67A C70A 105.9(13) . . ?
C70A C67A C66A 108.0(11) . . ?
C67A C68A H68D 109.5 . . ?
C67A C68A H68E 109.5 . . ?
C67A C68A H68F 109.5 . . ?
H68D C68A H68E 109.5 . . ?
H68D C68A H68F 109.5 . . ?
H68E C68A H68F 109.5 . . ?
C67A C69A H69D 109.5 . . ?
C67A C69A H69E 109.5 . . ?
C67A C69A H69F 109.5 . . ?
H69D C69A H69E 109.5 . . ?
H69D C69A H69F 109.5 . . ?
H69E C69A H69F 109.5 . . ?
C67A C70A H70G 109.5 . . ?
C67A C70A H70H 109.5 . . ?
C67A C70A H70I 109.5 . . ?
H70G C70A H70H 109.5 . . ?
H70G C70A H70I 109.5 . . ?
H70H C70A H70I 109.5 . . ?
C71A O29A Cr8A 134.9(7) . . ?
C71A O30A Cr1A 132.4(8) . . ?
O29A C71A C72A 117.4(10) . . ?
O30A C71A O29A 126.2(10) . . ?
O30A C71A C72A 116.4(10) . . ?
C73A C72A C71A 110.6(10) . . ?
C73A C72A C74A 112.6(15) . . ?
C73A C72A C75A 111.9(14) . . ?
C74A C72A C71A 108.4(11) . . ?
C74A C72A C75A 106.7(14) . . ?
C75A C72A C71A 106.4(11) . . ?
C72A C73A H73D 109.5 . . ?
C72A C73A H73E 109.5 . . ?
C72A C73A H73F 109.5 . . ?
H73D C73A H73E 109.5 . . ?
H73D C73A H73F 109.5 . . ?
H73E C73A H73F 109.5 . . ?
C72A C74A H74D 109.5 . . ?
C72A C74A H74E 109.5 . . ?
C72A C74A H74F 109.5 . . ?
H74D C74A H74E 109.5 . . ?
H74D C74A H74F 109.5 . . ?
H74E C74A H74F 109.5 . . ?
C72A C75A H75G 109.5 . . ?
C72A C75A H75H 109.5 . . ?
C72A C75A H75I 109.5 . . ?
H75G C75A H75H 109.5 . . ?
H75G C75A H75I 109.5 . . ?
H75H C75A H75I 109.5 . . ?
C76A O31A Cr8A 129.1(8) . . ?
C76A O32A Cr1A 136.4(7) . . ?
O31A C76A C77A 117.7(10) . . ?
O32A C76A O31A 126.3(10) . . ?
O32A C76A C77A 116.0(9) . . ?
C78A C77A C76A 110.6(9) . . ?
C78A C77A C79A 109.6(10) . . ?
C79A C77A C76A 106.5(9) . . ?
C80A C77A C76A 110.5(9) . . ?
C80A C77A C78A 109.5(10) . . ?
C80A C77A C79A 110.0(10) . . ?
C77A C78A H78D 109.5 . . ?
C77A C78A H78E 109.5 . . ?
C77A C78A H78F 109.5 . . ?
H78D C78A H78E 109.5 . . ?
H78D C78A H78F 109.5 . . ?
H78E C78A H78F 109.5 . . ?
C77A C79A H79G 109.5 . . ?
C77A C79A H79H 109.5 . . ?
C77A C79A H79I 109.5 . . ?
H79G C79A H79H 109.5 . . ?
H79G C79A H79I 109.5 . . ?
H79H C79A H79I 109.5 . . ?
C77A C80A H80G 109.5 . . ?
C77A C80A H80H 109.5 . . ?
C77A C80A H80I 109.5 . . ?
H80G C80A H80H 109.5 . . ?
H80G C80A H80I 109.5 . . ?
H80H C80A H80I 109.5 . . ?
F1C Cr1C O1C 91.1(3) . . ?
F1C Cr1C O3C 91.1(3) . . ?
F1C Cr1C O30C 178.6(3) . . ?
F1C Cr1C O32C 90.3(3) . . ?
F8C Cr1C F1C 89.5(2) . . ?
F8C Cr1C O1C 177.7(3) . . ?
F8C Cr1C O3C 89.9(3) . . ?
F8C Cr1C O30C 91.4(3) . . ?
F8C Cr1C O32C 91.2(3) . . ?
O3C Cr1C O1C 92.3(4) . . ?
O3C Cr1C O30C 87.9(4) . . ?
O30C Cr1C O1C 88.0(3) . . ?
O32C Cr1C O1C 86.6(3) . . ?
O32C Cr1C O3C 178.2(4) . . ?
O32C Cr1C O30C 90.7(4) . . ?
F1C Cr2C O4C 91.1(3) . . ?
F1C Cr2C O5C 178.9(3) . . ?
F2C Cr2C F1C 89.2(2) . . ?
F2C Cr2C O2C 178.4(4) . . ?
F2C Cr2C O4C 90.6(3) . . ?
F2C Cr2C O5C 91.8(3) . . ?
O2C Cr2C F1C 90.7(3) . . ?
O2C Cr2C O4C 91.0(4) . . ?
O2C Cr2C O5C 88.3(3) . . ?
O5C Cr2C O4C 89.5(4) . . ?
O7C Cr2C F1C 88.6(3) . . ?
O7C Cr2C F2C 91.2(3) . . ?
O7C Cr2C O2C 87.2(4) . . ?
O7C Cr2C O4C 178.2(3) . . ?
O7C Cr2C O5C 90.9(4) . . ?
F2C Cr3C O8C 90.3(3) . . ?
F2C Cr3C O9C 177.7(3) . . ?
F2C Cr3C O11C 90.3(3) . . ?
F3C Cr3C F2C 90.2(2) . . ?
F3C Cr3C O6C 177.7(3) . . ?
F3C Cr3C O8C 89.0(3) . . ?
F3C Cr3C O9C 90.9(3) . . ?
F3C Cr3C O11C 92.5(3) . . ?
O6C Cr3C F2C 92.1(3) . . ?
O6C Cr3C O8C 91.3(4) . . ?
O6C Cr3C O9C 86.9(3) . . ?
O6C Cr3C O11C 87.1(4) . . ?
O8C Cr3C O9C 87.6(4) . . ?
O8C Cr3C O11C 178.4(4) . . ?
O9C Cr3C O11C 91.8(3) . . ?
F3C Cr4C O10C 93.9(3) . . ?
F3C Cr4C O12C 90.9(3) . . ?
F3C Cr4C O13C 176.9(4) . . ?
F4C Cr4C F3C 89.0(2) . . ?
F4C Cr4C O10C 177.0(3) . . ?
F4C Cr4C O12C 91.4(3) . . ?
F4C Cr4C O13C 90.7(3) . . ?
O10C Cr4C O12C 89.4(4) . . ?
O13C Cr4C O10C 86.4(4) . . ?
O13C Cr4C O12C 86.0(4) . . ?
O15C Cr4C F3C 91.5(4) . . ?
O15C Cr4C F4C 90.7(3) . . ?
O15C Cr4C O10C 88.4(4) . . ?
O15C Cr4C O12C 176.8(4) . . ?
O15C Cr4C O13C 91.6(5) . . ?
F4C Cr5C F5C 87.2(2) . . ?
F4C Cr5C O14C 92.6(3) . . ?
F4C Cr5C O16C 91.6(3) . . ?
F4C Cr5C O17C 179.3(4) . . ?
F4C Cr5C O19C 88.7(3) . . ?
F5C Cr5C O14C 179.2(4) . . ?
F5C Cr5C O16C 89.9(3) . . ?
F5C Cr5C O17C 92.3(3) . . ?
F5C Cr5C O19C 92.6(3) . . ?
O14C Cr5C O16C 89.3(4) . . ?
O14C Cr5C O17C 87.9(3) . . ?
O14C Cr5C O19C 88.2(4) . . ?
O17C Cr5C O16C 89.0(4) . . ?
O17C Cr5C O19C 90.8(4) . . ?
O19C Cr5C O16C 177.5(4) . . ?
F5C Cr6C O18C 92.1(3) . . ?
F6C Cr6C F5C 87.7(2) . . ?
F6C Cr6C O18C 179.0(3) . . ?
F6C Cr6C O20C 90.0(3) . . ?
F6C Cr6C O23C 92.0(3) . . ?
O20C Cr6C F5C 90.5(3) . . ?
O20C Cr6C O18C 89.0(3) . . ?
O20C Cr6C O23C 178.1(3) . . ?
O21C Cr6C F5C 178.6(3) . . ?
O21C Cr6C F6C 93.4(3) . . ?
O21C Cr6C O18C 86.8(4) . . ?
O21C Cr6C O20C 88.7(4) . . ?
O21C Cr6C O23C 91.3(4) . . ?
O23C Cr6C F5C 89.5(3) . . ?
O23C Cr6C O18C 89.0(3) . . ?
F6C Cr7C F7C 88.7(2) . . ?
F6C Cr7C O22C 92.3(3) . . ?
F6C Cr7C O24C 89.6(3) . . ?
F6C Cr7C O25C 178.8(3) . . ?
F6C Cr7C O27C 89.3(3) . . ?
F7C Cr7C O22C 179.1(3) . . ?
F7C Cr7C O24C 88.0(3) . . ?
F7C Cr7C O27C 90.9(3) . . ?
O22C Cr7C O24C 92.1(4) . . ?
O22C Cr7C O27C 89.1(3) . . ?
O25C Cr7C F7C 92.3(3) . . ?
O25C Cr7C O22C 86.7(3) . . ?
O25C Cr7C O24C 89.8(3) . . ?
O25C Cr7C O27C 91.3(4) . . ?
O27C Cr7C O24C 178.4(3) . . ?
F7C Cr8C F8C 88.8(2) . . ?
F7C Cr8C O26C 92.2(3) . . ?
F7C Cr8C O28C 91.7(3) . . ?
F7C Cr8C O29C 178.9(3) . . ?
F7C Cr8C O31C 91.9(3) . . ?
F8C Cr8C O26C 178.3(3) . . ?
F8C Cr8C O28C 89.9(3) . . ?
F8C Cr8C O29C 91.6(3) . . ?
F8C Cr8C O31C 89.8(3) . . ?
O26C Cr8C O31C 88.7(3) . . ?
O28C Cr8C O26C 91.5(4) . . ?
O28C Cr8C O31C 176.3(4) . . ?
O29C Cr8C O26C 87.5(4) . . ?
O29C Cr8C O28C 87.2(4) . . ?
O29C Cr8C O31C 89.1(4) . . ?
Cr1C F1C Cr2C 124.1(3) . . ?
Cr2C F2C Cr3C 122.6(3) . . ?
Cr3C F3C Cr4C 121.9(3) . . ?
Cr5C F4C Cr4C 124.7(3) . . ?
Cr5C F5C Cr6C 122.2(3) . . ?
Cr6C F6C Cr7C 122.1(3) . . ?
Cr8C F7C Cr7C 122.2(3) . . ?
Cr1C F8C Cr8C 125.0(3) . . ?
C1C O1C Cr1C 132.6(6) . . ?
C1C O2C Cr2C 135.4(7) . . ?
O1C C1C O2C 125.8(9) . . ?
O1C C1C C2C 115.0(9) . . ?
O2C C1C C2C 118.9(9) . . ?
C3C C2C C1C 108.6(10) . . ?
C3C C2C C4C 106.7(13) . . ?
C3C C2C C5C 114.1(14) . . ?
C4C C2C C1C 111.0(9) . . ?
C5C C2C C1C 107.8(10) . . ?
C5C C2C C4C 108.7(12) . . ?
C2C C3C H3CA 109.5 . . ?
C2C C3C H3CB 109.5 . . ?
C2C C3C H3CC 109.5 . . ?
H3CA C3C H3CB 109.5 . . ?
H3CA C3C H3CC 109.5 . . ?
H3CB C3C H3CC 109.5 . . ?
C2C C4C H4CA 109.5 . . ?
C2C C4C H4CB 109.5 . . ?
C2C C4C H4CC 109.5 . . ?
H4CA C4C H4CB 109.5 . . ?
H4CA C4C H4CC 109.5 . . ?
H4CB C4C H4CC 109.5 . . ?
C2C C5C H5CA 109.5 . . ?
C2C C5C H5CB 109.5 . . ?
C2C C5C H5CC 109.5 . . ?
H5CA C5C H5CB 109.5 . . ?
H5CA C5C H5CC 109.5 . . ?
H5CB C5C H5CC 109.5 . . ?
C6C O3C Cr1C 137.8(7) . . ?
C6C O4C Cr2C 133.8(7) . . ?
O3C C6C C7C 114.2(9) . . ?
O4C C6C O3C 123.8(9) . . ?
O4C C6C C7C 121.9(9) . . ?
C8C C7C C6C 107.9(11) . . ?
C8C C7C C10C 109.0(13) . . ?
C9C C7C C6C 110.2(10) . . ?
C9C C7C C8C 109.0(12) . . ?
C9C C7C C10C 111.1(11) . . ?
C10C C7C C6C 109.6(10) . . ?
C7C C8C H8CA 109.5 . . ?
C7C C8C H8CB 109.5 . . ?
C7C C8C H8CC 109.5 . . ?
H8CA C8C H8CB 109.5 . . ?
H8CA C8C H8CC 109.5 . . ?
H8CB C8C H8CC 109.5 . . ?
C7C C9C H9CA 109.5 . . ?
C7C C9C H9CB 109.5 . . ?
C7C C9C H9CC 109.5 . . ?
H9CA C9C H9CB 109.5 . . ?
H9CA C9C H9CC 109.5 . . ?
H9CB C9C H9CC 109.5 . . ?
C7C C10C H10A 109.5 . . ?
C7C C10C H10B 109.5 . . ?
C7C C10C H10C 109.5 . . ?
H10A C10C H10B 109.5 . . ?
H10A C10C H10C 109.5 . . ?
H10B C10C H10C 109.5 . . ?
C11C O5C Cr2C 129.3(7) . . ?
C11C O6C Cr3C 137.8(7) . . ?
O5C C11C C12C 118.2(9) . . ?
O6C C11C O5C 125.4(9) . . ?
O6C C11C C12C 116.4(9) . . ?
C13C C12C C11C 108.9(11) . . ?
C13C C12C C15C 103.1(12) . . ?
C14C C12C C11C 112.1(10) . . ?
C14C C12C C13C 113.2(13) . . ?
C14C C12C C15C 108.8(13) . . ?
C15C C12C C11C 110.4(11) . . ?
C12C C13C H13E 109.5 . . ?
C12C C13C H13F 109.5 . . ?
C12C C13C H13G 109.5 . . ?
H13E C13C H13F 109.5 . . ?
H13E C13C H13G 109.5 . . ?
H13F C13C H13G 109.5 . . ?
C12C C14C H14E 109.5 . . ?
C12C C14C H14F 109.5 . . ?
C12C C14C H14G 109.5 . . ?
H14E C14C H14F 109.5 . . ?
H14E C14C H14G 109.5 . . ?
H14F C14C H14G 109.5 . . ?
C12C C15C H15A 109.5 . . ?
C12C C15C H15B 109.5 . . ?
C12C C15C H15C 109.5 . . ?
H15A C15C H15B 109.5 . . ?
H15A C15C H15C 109.5 . . ?
H15B C15C H15C 109.5 . . ?
C16C O7C Cr2C 137.8(7) . . ?
C16C O8C Cr3C 129.4(8) . . ?
O7C C16C C17C 117.6(9) . . ?
O8C C16C O7C 124.0(10) . . ?
O8C C16C C17C 117.8(10) . . ?
C16C C17C C19C 109.5(11) . . ?
C18C C17C C16C 110.0(11) . . ?
C18C C17C C19C 107.0(13) . . ?
C18C C17C C20C 111.1(13) . . ?
C20C C17C C16C 113.2(11) . . ?
C20C C17C C19C 105.8(13) . . ?
C17C C18C H18D 109.5 . . ?
C17C C18C H18E 109.5 . . ?
C17C C18C H18F 109.5 . . ?
H18D C18C H18E 109.5 . . ?
H18D C18C H18F 109.5 . . ?
H18E C18C H18F 109.5 . . ?
C17C C19C H19A 109.5 . . ?
C17C C19C H19B 109.5 . . ?
C17C C19C H19C 109.5 . . ?
H19A C19C H19B 109.5 . . ?
H19A C19C H19C 109.5 . . ?
H19B C19C H19C 109.5 . . ?
C17C C20C H20A 109.5 . . ?
C17C C20C H20B 109.5 . . ?
C17C C20C H20C 109.5 . . ?
H20A C20C H20B 109.5 . . ?
H20A C20C H20C 109.5 . . ?
H20B C20C H20C 109.5 . . ?
C21C O9C Cr3C 134.7(7) . . ?
C21C O10C Cr4C 133.5(8) . . ?
O9C C21C C22C 117.2(9) . . ?
O10C C21C O9C 124.2(9) . . ?
O10C C21C C22C 118.2(9) . . ?
C23C C22C C21C 106.8(10) . . ?
C23C C22C C24C 110.3(11) . . ?
C23C C22C C25C 111.6(12) . . ?
C24C C22C C21C 110.8(9) . . ?
C25C C22C C21C 108.0(9) . . ?
C25C C22C C24C 109.2(10) . . ?
C22C C23C H23A 109.5 . . ?
C22C C23C H23B 109.5 . . ?
C22C C23C H23C 109.5 . . ?
H23A C23C H23B 109.5 . . ?
H23A C23C H23C 109.5 . . ?
H23B C23C H23C 109.5 . . ?
C22C C24C H24A 109.5 . . ?
C22C C24C H24B 109.5 . . ?
C22C C24C H24C 109.5 . . ?
H24A C24C H24B 109.5 . . ?
H24A C24C H24C 109.5 . . ?
H24B C24C H24C 109.5 . . ?
C22C C25C H25A 109.5 . . ?
C22C C25C H25B 109.5 . . ?
C22C C25C H25C 109.5 . . ?
H25A C25C H25B 109.5 . . ?
H25A C25C H25C 109.5 . . ?
H25B C25C H25C 109.5 . . ?
C26C O11C Cr3C 136.2(7) . . ?
C26C O12C Cr4C 134.8(8) . . ?
O11C C26C C27C 118.1(9) . . ?
O12C C26C O11C 123.0(10) . . ?
O12C C26C C27C 118.6(10) . . ?
C28C C27C C26C 107.4(10) . . ?
C29C C27C C26C 110.7(10) . . ?
C29C C27C C28C 109.5(12) . . ?
C29C C27C C30C 110.2(11) . . ?
C30C C27C C26C 110.9(10) . . ?
C30C C27C C28C 108.0(11) . . ?
C27C C28C H28A 109.5 . . ?
C27C C28C H28B 109.5 . . ?
C27C C28C H28C 109.5 . . ?
H28A C28C H28B 109.5 . . ?
H28A C28C H28C 109.5 . . ?
H28B C28C H28C 109.5 . . ?
C27C C29C H29A 109.5 . . ?
C27C C29C H29B 109.5 . . ?
C27C C29C H29C 109.5 . . ?
H29A C29C H29B 109.5 . . ?
H29A C29C H29C 109.5 . . ?
H29B C29C H29C 109.5 . . ?
C27C C30C H30A 109.5 . . ?
C27C C30C H30B 109.5 . . ?
C27C C30C H30C 109.5 . . ?
H30A C30C H30B 109.5 . . ?
H30A C30C H30C 109.5 . . ?
H30B C30C H30C 109.5 . . ?
C31C O13C Cr4C 132.5(8) . . ?
C31C O14C Cr5C 135.3(7) . . ?
O13C C31C C32C 119.7(10) . . ?
O14C C31C O13C 124.9(10) . . ?
O14C C31C C32C 114.3(10) . . ?
C31C C32C C34C 107.5(13) . . ?
C33C C32C C31C 113.2(11) . . ?
C33C C32C C34C 105.4(14) . . ?
C33C C32C C35C 115.6(15) . . ?
C35C C32C C31C 109.9(12) . . ?
C35C C32C C34C 104.5(13) . . ?
C32C C33C H33E 109.5 . . ?
C32C C33C H33F 109.5 . . ?
C32C C33C H33G 109.5 . . ?
H33E C33C H33F 109.5 . . ?
H33E C33C H33G 109.5 . . ?
H33F C33C H33G 109.5 . . ?
C32C C34C H34E 109.5 . . ?
C32C C34C H34F 109.5 . . ?
C32C C34C H34G 109.5 . . ?
H34E C34C H34F 109.5 . . ?
H34E C34C H34G 109.5 . . ?
H34F C34C H34G 109.5 . . ?
C32C C35C H35E 109.5 . . ?
C32C C35C H35F 109.5 . . ?
C32C C35C H35G 109.5 . . ?
H35E C35C H35F 109.5 . . ?
H35E C35C H35G 109.5 . . ?
H35F C35C H35G 109.5 . . ?
C36C O15C Cr4C 136.6(8) . . ?
C36C O16C Cr5C 130.3(9) . . ?
O15C C36C C37C 115.1(11) . . ?
O16C C36C O15C 126.6(11) . . ?
O16C C36C C37C 117.7(11) . . ?
C38C C37C C36C 114.1(12) . . ?
C38C C37C C39C 109.9(15) . . ?
C38C C37C C40C 111.0(15) . . ?
C39C C37C C36C 105.5(13) . . ?
C40C C37C C36C 108.6(13) . . ?
C40C C37C C39C 107.5(15) . . ?
C37C C38C H38A 109.5 . . ?
C37C C38C H38B 109.5 . . ?
C37C C38C H38C 109.5 . . ?
H38A C38C H38B 109.5 . . ?
H38A C38C H38C 109.5 . . ?
H38B C38C H38C 109.5 . . ?
C37C C39C H39A 109.5 . . ?
C37C C39C H39B 109.5 . . ?
C37C C39C H39C 109.5 . . ?
H39A C39C H39B 109.5 . . ?
H39A C39C H39C 109.5 . . ?
H39B C39C H39C 109.5 . . ?
C37C C40C H40A 109.5 . . ?
C37C C40C H40B 109.5 . . ?
C37C C40C H40C 109.5 . . ?
H40A C40C H40B 109.5 . . ?
H40A C40C H40C 109.5 . . ?
H40B C40C H40C 109.5 . . ?
C41C O17C Cr5C 129.7(8) . . ?
C41C O18C Cr6C 134.9(7) . . ?
O17C C41C O18C 126.3(10) . . ?
O17C C41C C42C 117.3(10) . . ?
O18C C41C C42C 116.3(10) . . ?
C43C C42C C41C 112.8(10) . . ?
C43C C42C C44C 108.0(12) . . ?
C43C C42C C45C 110.4(12) . . ?
C44C C42C C41C 105.3(10) . . ?
C45C C42C C41C 108.5(10) . . ?
C45C C42C C44C 111.8(13) . . ?
C42C C43C H43A 109.5 . . ?
C42C C43C H43B 109.5 . . ?
C42C C43C H43C 109.5 . . ?
H43A C43C H43B 109.5 . . ?
H43A C43C H43C 109.5 . . ?
H43B C43C H43C 109.5 . . ?
C42C C44C H44A 109.5 . . ?
C42C C44C H44B 109.5 . . ?
C42C C44C H44C 109.5 . . ?
H44A C44C H44B 109.5 . . ?
H44A C44C H44C 109.5 . . ?
H44B C44C H44C 109.5 . . ?
C42C C45C H45D 109.5 . . ?
C42C C45C H45E 109.5 . . ?
C42C C45C H45F 109.5 . . ?
H45D C45C H45E 109.5 . . ?
H45D C45C H45F 109.5 . . ?
H45E C45C H45F 109.5 . . ?
C46C O19C Cr5C 136.9(7) . . ?
C46C O20C Cr6C 131.8(7) . . ?
O19C C46C C47C 116.4(9) . . ?
O20C C46C O19C 123.5(9) . . ?
O20C C46C C47C 120.1(9) . . ?
C48C C47C C46C 109.9(9) . . ?
C48C C47C C49C 109.3(11) . . ?
C48C C47C C50C 110.3(10) . . ?
C49C C47C C46C 106.6(9) . . ?
C50C C47C C46C 111.2(9) . . ?
C50C C47C C49C 109.5(10) . . ?
C47C C48C H48A 109.5 . . ?
C47C C48C H48B 109.5 . . ?
C47C C48C H48C 109.5 . . ?
H48A C48C H48B 109.5 . . ?
H48A C48C H48C 109.5 . . ?
H48B C48C H48C 109.5 . . ?
C47C C49C H49A 109.5 . . ?
C47C C49C H49B 109.5 . . ?
C47C C49C H49C 109.5 . . ?
H49A C49C H49B 109.5 . . ?
H49A C49C H49C 109.5 . . ?
H49B C49C H49C 109.5 . . ?
C47C C50C H50D 109.5 . . ?
C47C C50C H50E 109.5 . . ?
C47C C50C H50F 109.5 . . ?
H50D C50C H50E 109.5 . . ?
H50D C50C H50F 109.5 . . ?
H50E C50C H50F 109.5 . . ?
C51C O21C Cr6C 131.6(8) . . ?
C51C O22C Cr7C 135.6(7) . . ?
O21C C51C O22C 125.8(10) . . ?
O21C C51C C52C 117.3(10) . . ?
O22C C51C C52C 116.9(9) . . ?
C53C C52C C51C 108.1(11) . . ?
C53C C52C C54C 111.1(14) . . ?
C53C C52C C55C 110.8(14) . . ?
C54C C52C C51C 108.2(11) . . ?
C55C C52C C51C 111.1(11) . . ?
C55C C52C C54C 107.6(14) . . ?
C52C C53C H53A 109.5 . . ?
C52C C53C H53B 109.5 . . ?
C52C C53C H53C 109.5 . . ?
H53A C53C H53B 109.5 . . ?
H53A C53C H53C 109.5 . . ?
H53B C53C H53C 109.5 . . ?
C52C C54C H54A 109.5 . . ?
C52C C54C H54B 109.5 . . ?
C52C C54C H54C 109.5 . . ?
H54A C54C H54B 109.5 . . ?
H54A C54C H54C 109.5 . . ?
H54B C54C H54C 109.5 . . ?
C52C C55C H55D 109.5 . . ?
C52C C55C H55E 109.5 . . ?
C52C C55C H55F 109.5 . . ?
H55D C55C H55E 109.5 . . ?
H55D C55C H55F 109.5 . . ?
H55E C55C H55F 109.5 . . ?
C56C O23C Cr6C 136.3(7) . . ?
C56C O24C Cr7C 131.2(7) . . ?
O23C C56C O24C 125.0(9) . . ?
O23C C56C C57C 116.3(9) . . ?
O24C C56C C57C 118.6(9) . . ?
C56C C57C C59C 105.9(11) . . ?
C58C C57C C56C 115.9(9) . . ?
C58C C57C C59C 106.3(12) . . ?
C60C C57C C56C 111.3(10) . . ?
C60C C57C C58C 115.0(11) . . ?
C60C C57C C59C 100.7(11) . . ?
C57C C58C H58A 109.5 . . ?
C57C C58C H58B 109.5 . . ?
C57C C58C H58C 109.5 . . ?
H58A C58C H58B 109.5 . . ?
H58A C58C H58C 109.5 . . ?
H58B C58C H58C 109.5 . . ?
C57C C59C H59A 109.5 . . ?
C57C C59C H59B 109.5 . . ?
C57C C59C H59C 109.5 . . ?
H59A C59C H59B 109.5 . . ?
H59A C59C H59C 109.5 . . ?
H59B C59C H59C 109.5 . . ?
C57C C60C H60D 109.5 . . ?
C57C C60C H60E 109.5 . . ?
C57C C60C H60F 109.5 . . ?
H60D C60C H60E 109.5 . . ?
H60D C60C H60F 109.5 . . ?
H60E C60C H60F 109.5 . . ?
C61C O25C Cr7C 135.2(7) . . ?
C61C O26C Cr8C 131.6(7) . . ?
O25C C61C C62C 115.8(9) . . ?
O26C C61C O25C 126.8(9) . . ?
O26C C61C C62C 117.3(10) . . ?
C63C C62C C61C 109.2(10) . . ?
C63C C62C C64C 107.5(13) . . ?
C64C C62C C61C 106.2(11) . . ?
C65C C62C C61C 110.0(10) . . ?
C65C C62C C63C 109.1(12) . . ?
C65C C62C C64C 114.7(13) . . ?
C62C C63C H63A 109.5 . . ?
C62C C63C H63B 109.5 . . ?
C62C C63C H63C 109.5 . . ?
H63A C63C H63B 109.5 . . ?
H63A C63C H63C 109.5 . . ?
H63B C63C H63C 109.5 . . ?
C62C C64C H64A 109.5 . . ?
C62C C64C H64B 109.5 . . ?
C62C C64C H64C 109.5 . . ?
H64A C64C H64B 109.5 . . ?
H64A C64C H64C 109.5 . . ?
H64B C64C H64C 109.5 . . ?
C62C C65C H65D 109.5 . . ?
C62C C65C H65E 109.5 . . ?
C62C C65C H65F 109.5 . . ?
H65D C65C H65E 109.5 . . ?
H65D C65C H65F 109.5 . . ?
H65E C65C H65F 109.5 . . ?
C66C O27C Cr7C 130.9(7) . . ?
C66C O28C Cr8C 138.2(7) . . ?
O27C C66C C67C 119.6(8) . . ?
O28C C66C O27C 123.7(9) . . ?
O28C C66C C67C 116.7(8) . . ?
C66C C67C C69C 109.7(8) . . ?
C66C C67C C70C 104.5(8) . . ?
C68C C67C C66C 111.5(8) . . ?
C68C C67C C69C 111.9(8) . . ?
C68C C67C C70C 111.6(9) . . ?
C69C C67C C70C 107.3(8) . . ?
C67C C68C H68A 109.5 . . ?
C67C C68C H68B 109.5 . . ?
C67C C68C H68C 109.5 . . ?
H68A C68C H68B 109.5 . . ?
H68A C68C H68C 109.5 . . ?
H68B C68C H68C 109.5 . . ?
C67C C69C H69A 109.5 . . ?
C67C C69C H69B 109.5 . . ?
C67C C69C H69C 109.5 . . ?
H69A C69C H69B 109.5 . . ?
H69A C69C H69C 109.5 . . ?
H69B C69C H69C 109.5 . . ?
C67C C70C H70D 109.5 . . ?
C67C C70C H70E 109.5 . . ?
C67C C70C H70F 109.5 . . ?
H70D C70C H70E 109.5 . . ?
H70D C70C H70F 109.5 . . ?
H70E C70C H70F 109.5 . . ?
C71C O29C Cr8C 134.6(7) . . ?
C71C O30C Cr1C 132.0(7) . . ?
O29C C71C C72C 114.3(9) . . ?
O30C C71C O29C 126.9(9) . . ?
O30C C71C C72C 118.7(10) . . ?
C73C C72C C71C 109.4(10) . . ?
C73C C72C C74C 111.0(12) . . ?
C73C C72C C75C 112.5(12) . . ?
C74C C72C C71C 108.9(10) . . ?
C75C C72C C71C 109.3(10) . . ?
C75C C72C C74C 105.7(11) . . ?
C72C C73C H73A 109.5 . . ?
C72C C73C H73B 109.5 . . ?
C72C C73C H73C 109.5 . . ?
H73A C73C H73B 109.5 . . ?
H73A C73C H73C 109.5 . . ?
H73B C73C H73C 109.5 . . ?
C72C C74C H74A 109.5 . . ?
C72C C74C H74B 109.5 . . ?
C72C C74C H74C 109.5 . . ?
H74A C74C H74B 109.5 . . ?
H74A C74C H74C 109.5 . . ?
H74B C74C H74C 109.5 . . ?
C72C C75C H75D 109.5 . . ?
C72C C75C H75E 109.5 . . ?
C72C C75C H75F 109.5 . . ?
H75D C75C H75E 109.5 . . ?
H75D C75C H75F 109.5 . . ?
H75E C75C H75F 109.5 . . ?
C76C O31C Cr8C 131.0(7) . . ?
C76C O32C Cr1C 137.9(7) . . ?
O31C C76C O32C 124.1(9) . . ?
O31C C76C C77C 120.1(9) . . ?
O32C C76C C77C 115.7(9) . . ?
C78C C77C C76C 111.5(9) . . ?
C78C C77C C79C 108.0(10) . . ?
C78C C77C C80C 113.3(11) . . ?
C79C C77C C76C 107.3(10) . . ?
C79C C77C C80C 107.5(11) . . ?
C80C C77C C76C 108.9(9) . . ?
C77C C78C H78A 109.5 . . ?
C77C C78C H78B 109.5 . . ?
C77C C78C H78C 109.5 . . ?
H78A C78C H78B 109.5 . . ?
H78A C78C H78C 109.5 . . ?
H78B C78C H78C 109.5 . . ?
C77C C79C H79D 109.5 . . ?
C77C C79C H79E 109.5 . . ?
C77C C79C H79F 109.5 . . ?
H79D C79C H79E 109.5 . . ?
H79D C79C H79F 109.5 . . ?
H79E C79C H79F 109.5 . . ?
C77C C80C H80D 109.5 . . ?
C77C C80C H80E 109.5 . . ?
C77C C80C H80F 109.5 . . ?
H80D C80C H80E 109.5 . . ?
H80D C80C H80F 109.5 . . ?
H80E C80C H80F 109.5 . . ?
N1E Cu1E Cu2E 175.0(2) . . ?
O6E Cu1E Cu2E 83.8(2) . . ?
O6E Cu1E N1E 92.3(3) . . ?
O8E Cu1E Cu2E 85.3(2) . . ?
O8E Cu1E N1E 91.5(3) . . ?
O8E Cu1E O6E 89.5(3) . . ?
O10E Cu1E Cu2E 83.2(2) . . ?
O10E Cu1E N1E 100.7(3) . . ?
O10E Cu1E O6E 167.0(3) . . ?
O10E Cu1E O8E 89.7(4) . . ?
O12E Cu1E Cu2E 85.8(2) . . ?
O12E Cu1E N1E 97.4(3) . . ?
O12E Cu1E O6E 89.2(4) . . ?
O12E Cu1E O8E 171.1(3) . . ?
O12E Cu1E O10E 89.5(4) . . ?
N5E Cu2E Cu1E 175.1(2) . . ?
O5E Cu2E Cu1E 85.52(19) . . ?
O5E Cu2E N5E 94.3(3) . . ?
O5E Cu2E O7E 89.7(3) . . ?
O5E Cu2E O11E 88.9(3) . . ?
O7E Cu2E Cu1E 84.3(2) . . ?
O7E Cu2E N5E 90.8(3) . . ?
O9E Cu2E Cu1E 85.6(2) . . ?
O9E Cu2E N5E 94.5(3) . . ?
O9E Cu2E O5E 171.1(3) . . ?
O9E Cu2E O7E 88.9(3) . . ?
O9E Cu2E O11E 90.6(3) . . ?
O11E Cu2E Cu1E 83.5(2) . . ?
O11E Cu2E N5E 101.4(3) . . ?
O11E Cu2E O7E 167.8(3) . . ?
N4E Cu3E Cu4E 175.8(2) . . ?
O14E Cu3E Cu4E 85.8(2) . . ?
O14E Cu3E N4E 98.3(3) . . ?
O14E Cu3E O16E 90.9(3) . . ?
O14E Cu3E O18E 172.1(3) . . ?
O14E Cu3E O20E 88.0(3) . . ?
O16E Cu3E Cu4E 82.5(2) . . ?
O16E Cu3E N4E 96.7(3) . . ?
O16E Cu3E O18E 90.5(3) . . ?
O16E Cu3E O20E 166.9(3) . . ?
O18E Cu3E Cu4E 86.6(2) . . ?
O18E Cu3E N4E 89.3(3) . . ?
O18E Cu3E O20E 89.0(3) . . ?
O20E Cu3E Cu4E 84.47(17) . . ?
O20E Cu3E N4E 96.3(3) . . ?
N2E Cu4E Cu3E 174.9(2) 1_455 . ?
O13E Cu4E Cu3E 83.6(2) . . ?
O13E Cu4E N2E 101.1(3) . 1_455 ?
O13E Cu4E O17E 166.1(3) . . ?
O13E Cu4E O19E 88.3(3) . . ?
O15E Cu4E Cu3E 86.86(19) . . ?
O15E Cu4E N2E 94.8(3) . 1_455 ?
O15E Cu4E O13E 90.5(3) . . ?
O15E Cu4E O17E 91.2(3) . . ?
O15E Cu4E O19E 171.8(3) . . ?
O17E Cu4E Cu3E 82.7(2) . . ?
O17E Cu4E N2E 92.5(3) . 1_455 ?
O19E Cu4E Cu3E 84.91(19) . . ?
O19E Cu4E N2E 93.4(3) . 1_455 ?
O19E Cu4E O17E 88.1(3) . . ?
C30 C0AP C77 120.0 . . ?
C30 C0AP C189 119.9(8) . . ?
C77 C0AP C189 119.8(8) . . ?
C0AP C30 H30 120.0 . . ?
C0AP C30 C0A1 120.0 . . ?
C0A1 C30 H30 120.0 . . ?
C30 C0A1 H0A1 120.0 . . ?
C30 C0A1 C2 120.0 . . ?
C2 C0A1 H0A1 120.0 . . ?
C0A1 C2 H2 120.0 . . ?
C0A1 C2 C0BB 120.0 . . ?
C0BB C2 H2 120.0 . . ?
C2 C0BB H0BG 120.0 . . ?
C77 C0BB C2 120.0 . . ?
C77 C0BB H0BG 120.0 . . ?
C0AP C77 H77 120.0 . . ?
C0BB C77 C0AP 120.0 . . ?
C0BB C77 H77 120.0 . . ?
C5E O1E C6E 129.0(9) . . ?
C5E O1E C6F 115.6(15) . . ?
C1E N1E Cu1E 123.0(7) . . ?
C4E N1E Cu1E 119.4(6) . . ?
C4E N1E C1E 117.6(8) . . ?
C1E N2E Cu4E 115.8(6) . 1_655 ?
C2E N2E Cu4E 125.3(6) . 1_655 ?
C2E N2E C1E 118.8(8) . . ?
N1E C1E N2E 122.3(9) . . ?
N1E C1E H1E 118.8 . . ?
N2E C1E H1E 118.8 . . ?
N2E C2E H2E 119.3 . . ?
N2E C2E C3E 121.5(9) . . ?
C3E C2E H2E 119.3 . . ?
C2E C3E C5E 119.5(8) . . ?
C4E C3E C2E 116.9(9) . . ?
C4E C3E C5E 123.5(8) . . ?
N1E C4E C3E 122.9(9) . . ?
N1E C4E H4E 118.5 . . ?
C3E C4E H4E 118.5 . . ?
O1E C5E C3E 110.2(8) . . ?
O2E C5E O1E 123.4(9) . . ?
O2E C5E C3E 126.3(8) . . ?
C7E C6E O1E 119.5(16) . . ?
C11E C6E O1E 118.0(16) . . ?
C11E C6E C7E 122.5(12) . . ?
C6E C7E H7E 120.0 . . ?
C8E C7E C6E 120.0(15) . . ?
C8E C7E H7E 120.0 . . ?
C7E C8E H8E 118.7 . . ?
C7E C8E C9E 122.5(14) . . ?
C9E C8E H8E 118.7 . . ?
C8E C9E C10E 117.3(11) . . ?
C8E C9E C12E 120.7(12) . . ?
C10E C9E C12E 122.0(12) . . ?
C9E C10E H10E 119.3 . . ?
C11E C10E C9E 121.3(14) . . ?
C11E C10E H10E 119.3 . . ?
C6E C11E C10E 116.3(14) . . ?
C6E C11E H11E 121.8 . . ?
C10E C11E H11E 121.8 . . ?
C9E C12E H12A 107.3 . . ?
C9E C12E H12B 107.3 . . ?
H12A C12E H12B 106.9 . . ?
C13E C12E C9E 120.3(8) . . ?
C13E C12E H12A 107.3 . . ?
C13E C12E H12B 107.3 . . ?
C12E C13E H13A 112.2 . . ?
C12E C13E H13B 112.2 . . ?
C12E C13E N3E 98.0(10) . . ?
H13A C13E H13B 109.8 . . ?
N3E C13E H13A 112.2 . . ?
N3E C13E H13B 112.2 . . ?
C13E N3E H3EA 110.5 . . ?
C13E N3E H3EB 110.5 . . ?
H3EA N3E H3EB 108.7 . . ?
C14E N3E C13E 106.0(11) . . ?
C14E N3E H3EA 110.5 . . ?
C14E N3E H3EB 110.5 . . ?
N3E C14E H14A 108.7 . . ?
N3E C14E H14B 108.7 . . ?
N3E C14E C15E 114.3(8) . . ?
H14A C14E H14B 107.6 . . ?
C15E C14E H14A 108.7 . . ?
C15E C14E H14B 108.7 . . ?
C16E C15E C14E 119.0(13) . . ?
C16E C15E C20E 120.0 . . ?
C20E C15E C14E 121.0(13) . . ?
C15E C16E H16E 120.0 . . ?
C17E C16E C15E 120.0 . . ?
C17E C16E H16E 120.0 . . ?
C16E C17E H17E 120.0 . . ?
C16E C17E C18E 120.0 . . ?
C18E C17E H17E 120.0 . . ?
C17E C18E S21E 123.5(10) . . ?
C19E C18E C17E 120.0 . . ?
C19E C18E S21E 116.5(10) . . ?
C18E C19E H19E 120.0 . . ?
C18E C19E C20E 120.0 . . ?
C20E C19E H19E 120.0 . . ?
C15E C20E H20E 120.0 . . ?
C19E C20E C15E 120.0 . . ?
C19E C20E H20E 120.0 . . ?
C18 S21E C18E 110.8(11) . . ?
C26E O3E C27E 132.3(10) . . ?
C26E O3E C27F 119.3(10) . . ?
C22E N4E Cu3E 124.7(7) . . ?
C22E N4E C25E 116.0(8) . . ?
C25E N4E Cu3E 119.3(6) . . ?
C22E N5E Cu2E 118.8(6) . . ?
C23E N5E Cu2E 124.0(6) . . ?
C23E N5E C22E 117.2(8) . . ?
N4E C22E N5E 125.4(9) . . ?
N4E C22E H22E 117.3 . . ?
N5E C22E H22E 117.3 . . ?
N5E C23E H23E 119.4 . . ?
N5E C23E C24E 121.3(8) . . ?
C24E C23E H23E 119.4 . . ?
C23E C24E C26E 119.2(8) . . ?
C25E C24E C23E 117.2(9) . . ?
C25E C24E C26E 123.7(9) . . ?
N4E C25E C24E 122.9(8) . . ?
N4E C25E H25E 118.5 . . ?
C24E C25E H25E 118.5 . . ?
O3E C26E C24E 110.8(8) . . ?
O4E C26E O3E 121.4(9) . . ?
O4E C26E C24E 127.7(9) . . ?
C28E C27E O3E 119(2) . . ?
C32E C27E O3E 119(2) . . ?
C32E C27E C28E 121.7(14) . . ?
C27E C28E H28E 119.5 . . ?
C29E C28E C27E 121.0(19) . . ?
C29E C28E H28E 119.5 . . ?
C28E C29E H29E 119.5 . . ?
C28E C29E C30E 121.0(18) . . ?
C30E C29E H29E 119.5 . . ?
C29E C30E C31E 118.1(14) . . ?
C29E C30E C33E 121.8(15) . . ?
C31E C30E C33E 120.1(15) . . ?
C30E C31E H31E 119.2 . . ?
C32E C31E C30E 121.6(17) . . ?
C32E C31E H31E 119.2 . . ?
C27E C32E C31E 116.6(19) . . ?
C27E C32E H32E 121.7 . . ?
C31E C32E H32E 121.7 . . ?
C30E C33E H33A 108.2 . . ?
C30E C33E H33B 108.2 . . ?
H33A C33E H33B 107.3 . . ?
C34E C33E C30E 116.4(12) . . ?
C34E C33E H33A 108.2 . . ?
C34E C33E H33B 108.2 . . ?
C33E C34E H34A 113.1 . . ?
C33E C34E H34B 113.1 . . ?
C33E C34E N6E 93.3(13) . . ?
H34A C34E H34B 110.4 . . ?
N6E C34E H34A 113.1 . . ?
N6E C34E H34B 113.1 . . ?
C34E N6E H6EA 112.4 . . ?
C34E N6E H6EB 112.4 . . ?
H6EA N6E H6EB 110.0 . . ?
C35E N6E C34E 96.8(13) . . ?
C35E N6E H6EA 112.4 . . ?
C35E N6E H6EB 112.4 . . ?
N6E C35E H35A 108.7 . . ?
N6E C35E H35B 108.7 . . ?
N6E C35E C36E 114.1(11) . . ?
H35A C35E H35B 107.6 . . ?
C36E C35E H35A 108.7 . . ?
C36E C35E H35B 108.7 . . ?
C37E C36E C35E 120.3(18) . . ?
C37E C36E C41E 120.0 . . ?
C41E C36E C35E 119.7(18) . . ?
C36E C37E H37E 120.0 . . ?
C38E C37E C36E 120.0 . . ?
C38E C37E H37E 120.0 . . ?
C37E C38E H38E 120.0 . . ?
C39E C38E C37E 120.0 . . ?
C39E C38E H38E 120.0 . . ?
C38E C39E C40E 120.0 . . ?
C38E C39E S42E 126.3(14) . . ?
C40E C39E S42E 113.7(14) . . ?
C39E C40E H40E 120.0 . . ?
C41E C40E C39E 120.0 . . ?
C41E C40E H40E 120.0 . . ?
C36E C41E H41E 120.0 . . ?
C40E C41E C36E 120.0 . . ?
C40E C41E H41E 120.0 . . ?
C39E S42E C313 118.4(12) . . ?
C43E O5E Cu2E 123.0(5) . . ?
C43E O6E Cu1E 124.0(6) . . ?
O5E C43E C44E 119.1(7) . . ?
O6E C43E O5E 123.3(8) . . ?
O6E C43E C44E 117.6(8) . . ?
C45E C44E C43E 108.8(9) . . ?
C45E C44E C46E 108.4(11) . . ?
C45E C44E C47E 110.1(13) . . ?
C46E C44E C43E 109.9(9) . . ?
C46E C44E C47E 108.5(11) . . ?
C47E C44E C43E 111.1(9) . . ?
C44E C45E H45A 109.5 . . ?
C44E C45E H45B 109.5 . . ?
C44E C45E H45C 109.5 . . ?
H45A C45E H45B 109.5 . . ?
H45A C45E H45C 109.5 . . ?
H45B C45E H45C 109.5 . . ?
C44E C46E H46A 109.5 . . ?
C44E C46E H46B 109.5 . . ?
C44E C46E H46C 109.5 . . ?
H46A C46E H46B 109.5 . . ?
H46A C46E H46C 109.5 . . ?
H46B C46E H46C 109.5 . . ?
C44E C47E H47A 109.5 . . ?
C44E C47E H47B 109.5 . . ?
C44E C47E H47C 109.5 . . ?
H47A C47E H47B 109.5 . . ?
H47A C47E H47C 109.5 . . ?
H47B C47E H47C 109.5 . . ?
C48E O7E Cu2E 122.6(6) . . ?
C48E O8E Cu1E 122.8(6) . . ?
O7E C48E C49E 117.1(9) . . ?
O8E C48E O7E 124.5(9) . . ?
O8E C48E C49E 118.2(9) . . ?
C50E C49E C48E 110.7(10) . . ?
C50E C49E C51E 110.8(12) . . ?
C50E C49E C52E 109.9(13) . . ?
C51E C49E C48E 107.5(11) . . ?
C52E C49E C48E 113.1(11) . . ?
C52E C49E C51E 104.6(13) . . ?
C49E C50E H50A 109.5 . . ?
C49E C50E H50B 109.5 . . ?
C49E C50E H50C 109.5 . . ?
H50A C50E H50B 109.5 . . ?
H50A C50E H50C 109.5 . . ?
H50B C50E H50C 109.5 . . ?
C49E C51E H51A 109.5 . . ?
C49E C51E H51B 109.5 . . ?
C49E C51E H51C 109.5 . . ?
H51A C51E H51B 109.5 . . ?
H51A C51E H51C 109.5 . . ?
H51B C51E H51C 109.5 . . ?
C49E C52E H52A 109.5 . . ?
C49E C52E H52B 109.5 . . ?
C49E C52E H52C 109.5 . . ?
H52A C52E H52B 109.5 . . ?
H52A C52E H52C 109.5 . . ?
H52B C52E H52C 109.5 . . ?
C53E O9E Cu2E 121.6(7) . . ?
C53E O10E Cu1E 124.1(6) . . ?
O9E C53E C54E 117.9(9) . . ?
O10E C53E O9E 125.1(9) . . ?
O10E C53E C54E 116.9(9) . . ?
C55E C54E C53E 108.4(10) . . ?
C55E C54E C56E 107.9(12) . . ?
C56E C54E C53E 106.3(11) . . ?
C57E C54E C53E 111.5(10) . . ?
C57E C54E C55E 113.0(13) . . ?
C57E C54E C56E 109.4(13) . . ?
C54E C55E H55A 109.5 . . ?
C54E C55E H55B 109.5 . . ?
C54E C55E H55C 109.5 . . ?
H55A C55E H55B 109.5 . . ?
H55A C55E H55C 109.5 . . ?
H55B C55E H55C 109.5 . . ?
C54E C56E H56A 109.5 . . ?
C54E C56E H56B 109.5 . . ?
C54E C56E H56C 109.5 . . ?
H56A C56E H56B 109.5 . . ?
H56A C56E H56C 109.5 . . ?
H56B C56E H56C 109.5 . . ?
C54E C57E H57A 109.5 . . ?
C54E C57E H57B 109.5 . . ?
C54E C57E H57C 109.5 . . ?
H57A C57E H57B 109.5 . . ?
H57A C57E H57C 109.5 . . ?
H57B C57E H57C 109.5 . . ?
C58E O11E Cu2E 123.3(6) . . ?
C58E O12E Cu1E 122.6(6) . . ?
O11E C58E C59E 116.4(8) . . ?
O12E C58E O11E 124.1(9) . . ?
O12E C58E C59E 119.4(9) . . ?
C60E C59E C58E 110.3(10) . . ?
C60E C59E C61E 109.9(11) . . ?
C60E C59E C62E 112.6(12) . . ?
C61E C59E C58E 106.4(10) . . ?
C61E C59E C62E 109.2(12) . . ?
C62E C59E C58E 108.3(10) . . ?
C59E C60E H60A 109.5 . . ?
C59E C60E H60B 109.5 . . ?
C59E C60E H60C 109.5 . . ?
H60A C60E H60B 109.5 . . ?
H60A C60E H60C 109.5 . . ?
H60B C60E H60C 109.5 . . ?
C59E C61E H61A 109.5 . . ?
C59E C61E H61B 109.5 . . ?
C59E C61E H61C 109.5 . . ?
H61A C61E H61B 109.5 . . ?
H61A C61E H61C 109.5 . . ?
H61B C61E H61C 109.5 . . ?
C59E C62E H62A 109.5 . . ?
C59E C62E H62B 109.5 . . ?
C59E C62E H62C 109.5 . . ?
H62A C62E H62B 109.5 . . ?
H62A C62E H62C 109.5 . . ?
H62B C62E H62C 109.5 . . ?
C63E O13E Cu4E 123.8(6) . . ?
C63E O14E Cu3E 124.0(6) . . ?
O13E C63E C64E 117.3(9) . . ?
O14E C63E O13E 122.8(9) . . ?
O14E C63E C64E 119.9(9) . . ?
C65E C64E C63E 110.0(10) . . ?
C65E C64E C66E 110.9(11) . . ?
C65E C64E C67E 108.7(11) . . ?
C66E C64E C63E 107.3(9) . . ?
C67E C64E C63E 110.8(10) . . ?
C67E C64E C66E 109.1(11) . . ?
C64E C65E H65A 109.5 . . ?
C64E C65E H65B 109.5 . . ?
C64E C65E H65C 109.5 . . ?
H65A C65E H65B 109.5 . . ?
H65A C65E H65C 109.5 . . ?
H65B C65E H65C 109.5 . . ?
C64E C66E H66A 109.5 . . ?
C64E C66E H66B 109.5 . . ?
C64E C66E H66C 109.5 . . ?
H66A C66E H66B 109.5 . . ?
H66A C66E H66C 109.5 . . ?
H66B C66E H66C 109.5 . . ?
C64E C67E H67A 109.5 . . ?
C64E C67E H67B 109.5 . . ?
C64E C67E H67C 109.5 . . ?
H67A C67E H67B 109.5 . . ?
H67A C67E H67C 109.5 . . ?
H67B C67E H67C 109.5 . . ?
C68E O15E Cu4E 121.2(6) . . ?
C68E O16E Cu3E 125.3(6) . . ?
O15E C68E C69E 117.8(8) . . ?
O16E C68E O15E 124.2(8) . . ?
O16E C68E C69E 118.0(8) . . ?
C70E C69E C68E 111.9(10) . . ?
C70E C69E C71E 111.4(13) . . ?
C70E C69E C72E 108.8(14) . . ?
C71E C69E C68E 110.3(10) . . ?
C72E C69E C68E 108.3(10) . . ?
C72E C69E C71E 105.9(14) . . ?
C69E C70E H70A 109.5 . . ?
C69E C70E H70B 109.5 . . ?
C69E C70E H70C 109.5 . . ?
H70A C70E H70B 109.5 . . ?
H70A C70E H70C 109.5 . . ?
H70B C70E H70C 109.5 . . ?
C69E C71E H71A 109.5 . . ?
C69E C71E H71B 109.5 . . ?
C69E C71E H71C 109.5 . . ?
H71A C71E H71B 109.5 . . ?
H71A C71E H71C 109.5 . . ?
H71B C71E H71C 109.5 . . ?
C69E C72E H72A 109.5 . . ?
C69E C72E H72B 109.5 . . ?
C69E C72E H72C 109.5 . . ?
H72A C72E H72B 109.5 . . ?
H72A C72E H72C 109.5 . . ?
H72B C72E H72C 109.5 . . ?
C73E O17E Cu4E 125.4(6) . . ?
C73E O18E Cu3E 121.8(7) . . ?
O17E C73E O18E 123.5(9) . . ?
O17E C73E C74E 120.2(9) . . ?
O18E C73E C74E 116.3(9) . . ?
C75E C74E C73E 108.1(10) . . ?
C75E C74E C77E 112.4(13) . . ?
C76E C74E C73E 110.3(11) . . ?
C76E C74E C75E 111.0(11) . . ?
C76E C74E C77E 107.0(13) . . ?
C77E C74E C73E 108.0(10) . . ?
C74E C75E H75A 109.5 . . ?
C74E C75E H75B 109.5 . . ?
C74E C75E H75C 109.5 . . ?
H75A C75E H75B 109.5 . . ?
H75A C75E H75C 109.5 . . ?
H75B C75E H75C 109.5 . . ?
C74E C76E H76A 109.5 . . ?
C74E C76E H76B 109.5 . . ?
C74E C76E H76C 109.5 . . ?
H76A C76E H76B 109.5 . . ?
H76A C76E H76C 109.5 . . ?
H76B C76E H76C 109.5 . . ?
C74E C77E H77A 109.5 . . ?
C74E C77E H77B 109.5 . . ?
C74E C77E H77C 109.5 . . ?
H77A C77E H77B 109.5 . . ?
H77A C77E H77C 109.5 . . ?
H77B C77E H77C 109.5 . . ?
C78E O19E Cu4E 123.6(5) . . ?
C78E O20E Cu3E 123.2(6) . . ?
O19E C78E C79E 117.6(7) . . ?
O20E C78E O19E 123.8(8) . . ?
O20E C78E C79E 118.6(8) . . ?
C80E C79E C78E 109.0(9) . . ?
C81E C79E C78E 112.3(8) . . ?
C81E C79E C80E 107.5(11) . . ?
C82E C79E C78E 108.5(9) . . ?
C82E C79E C80E 107.6(10) . . ?
C82E C79E C81E 111.8(10) . . ?
C79E C80E H80A 109.5 . . ?
C79E C80E H80B 109.5 . . ?
C79E C80E H80C 109.5 . . ?
H80A C80E H80B 109.5 . . ?
H80A C80E H80C 109.5 . . ?
H80B C80E H80C 109.5 . . ?
C79E C81E H81A 109.5 . . ?
C79E C81E H81B 109.5 . . ?
C79E C81E H81C 109.5 . . ?
H81A C81E H81B 109.5 . . ?
H81A C81E H81C 109.5 . . ?
H81B C81E H81C 109.5 . . ?
C79E C82E H82A 109.5 . . ?
C79E C82E H82B 109.5 . . ?
C79E C82E H82C 109.5 . . ?
H82A C82E H82B 109.5 . . ?
H82A C82E H82C 109.5 . . ?
H82B C82E H82C 109.5 . . ?
H0AA C0AQ H0AB 109.5 . . ?
H0AA C0AQ H0AC 109.5 . . ?
H0AB C0AQ H0AC 109.5 . . ?
C080 C0AQ H0AA 109.5 . . ?
C080 C0AQ H0AB 109.5 . . ?
C080 C0AQ H0AC 109.5 . . ?
C0BJ C080 C0AQ 118.7(8) . . ?
C0BJ C080 C076 120.0 . . ?
C076 C080 C0AQ 121.3(8) . . ?
C080 C0BJ H0BJ 120.0 . . ?
C080 C0BJ C06Z 120.0 . . ?
C06Z C0BJ H0BJ 120.0 . . ?
C0BJ C06Z H06Z 120.0 . . ?
C08S C06Z C0BJ 120.0 . . ?
C08S C06Z H06Z 120.0 . . ?
C06Z C08S H08S 120.0 . . ?
C06Z C08S C092 120.0 . . ?
C092 C08S H08S 120.0 . . ?
C08S C092 H092 120.0 . . ?
C076 C092 C08S 120.0 . . ?
C076 C092 H092 120.0 . . ?
C080 C076 H076 120.0 . . ?
C092 C076 C080 120.0 . . ?
C092 C076 H076 120.0 . . ?
C07W C084 C08L 120.0 . . ?
C07W C084 C7 120.4(8) . . ?
C08L C084 C7 119.6(8) . . ?
C084 C07W H07W 120.0 . . ?
C07V C07W C084 120.0 . . ?
C07V C07W H07W 120.0 . . ?
C07W C07V H07V 120.0 . . ?
C09W C07V C07W 120.0 . . ?
C09W C07V H07V 120.0 . . ?
C07V C09W H09W 120.0 . . ?
C07V C09W C0AY 120.0 . . ?
C0AY C09W H09W 120.0 . . ?
C09W C0AY H0AY 120.0 . . ?
C09W C0AY C08L 120.0 . . ?
C08L C0AY H0AY 120.0 . . ?
C084 C08L H08L 120.0 . . ?
C0AY C08L C084 120.0 . . ?
C0AY C08L H08L 120.0 . . ?
H0BH C0B0 H0BI 109.5 . . ?
H0BH C0B0 H0BK 109.5 . . ?
H0BI C0B0 H0BK 109.5 . . ?
C183 C0B0 H0BH 109.5 . . ?
C183 C0B0 H0BI 109.5 . . ?
C183 C0B0 H0BK 109.5 . . ?
H0BA C0B5 H0BB 109.5 . . ?
H0BA C0B5 H0BC 109.5 . . ?
H0BB C0B5 H0BC 109.5 . . ?
C81 C0B5 H0BA 109.5 . . ?
C81 C0B5 H0BB 109.5 . . ?
C81 C0B5 H0BC 109.5 . . ?
C05B C04Y H04Y 117.6 . . ?
C05B C04Y C058 124.9(13) . . ?
C058 C04Y H04Y 117.6 . . ?
C04Y C05B H05B 120.4 . . ?
C04Y C05B C81 119.1(12) . . ?
C81 C05B H05B 120.4 . . ?
C04Y C058 H058 120.9 . . ?
C04Y C058 C83 118.2(13) . . ?
C83 C058 H058 120.9 . . ?
C0B5 C81 C05B 124(2) . . ?
C0B5 C81 C82 119(2) . . ?
C05B C81 H81 121.6 . . ?
C82 C81 C05B 116.8(12) . . ?
C82 C81 H81 121.6 . . ?
C81 C82 H82 118.3 . . ?
C83 C82 C81 123.4(14) . . ?
C83 C82 H82 118.3 . . ?
C058 C83 H83 121.2 . . ?
C058 C83 C84 124.4(16) . . ?
C82 C83 C058 117.5(14) . . ?
C82 C83 H83 121.2 . . ?
C82 C83 C84 117.6(17) . . ?
C83 C84 H84A 109.5 . . ?
C83 C84 H84B 109.5 . . ?
C83 C84 H84C 109.5 . . ?
H84A C84 H84B 109.5 . . ?
H84A C84 H84C 109.5 . . ?
H84B C84 H84C 109.5 . . ?
H0BD C0B6 H0BE 109.5 . . ?
H0BD C0B6 H0BF 109.5 . . ?
H0BE C0B6 H0BF 109.5 . . ?
C081 C0B6 H0BD 109.5 . . ?
C081 C0B6 H0BE 109.5 . . ?
C081 C0B6 H0BF 109.5 . . ?
C06M C05X H05X 119.4 . . ?
C06O C05X H05X 119.4 . . ?
C06O C05X C06M 121.2(15) . . ?
C06O C06G C1 119.4(17) . . ?
C06R C06G C06O 118.5(16) . . ?
C06R C06G C1 121.6(18) . . ?
C05X C06M H06M 120.6 . . ?
C05X C06M C081 118.7(15) . . ?
C081 C06M H06M 120.6 . . ?
C05X C06O C06G 118.6(16) . . ?
C05X C06O H06O 120.7 . . ?
C06G C06O H06O 120.7 . . ?
C06G C06R H06R 117.0 . . ?
C081 C06R C06G 126.0(17) . . ?
C081 C06R H06R 117.0 . . ?
C06M C081 C0B6 120.6(18) . . ?
C06R C081 C0B6 122.0(19) . . ?
C06R C081 C06M 116.9(16) . . ?
C09Q C0BK C0BL 120.0 . . ?
C09Q C0BK C38 119.7(8) . . ?
C0BL C0BK C38 120.3(8) . . ?
C0BK C09Q H09Q 120.0 . . ?
C0BK C09Q C098 120.0 . . ?
C098 C09Q H09Q 120.0 . . ?
C09Q C098 H098 120.0 . . ?
C09Q C098 C0 120.0 . . ?
C0 C098 H098 120.0 . . ?
C098 C0 H0 120.0 . . ?
C09R C0 C098 120.0 . . ?
C09R C0 H0 120.0 . . ?
C0 C09R H09R 120.0 . . ?
C0 C09R C0BL 120.0 . . ?
C0BL C09R H09R 120.0 . . ?
C0BK C0BL H0BL 120.0 . . ?
C09R C0BL C0BK 120.0 . . ?
C09R C0BL H0BL 120.0 . . ?
C7F C6F O1E 136(3) . . ?
C11F C6F O1E 105(2) . . ?
C11F C6F C7F 118.7(16) . . ?
C6F C7F H7F 119.3 . . ?
C8F C7F C6F 121(2) . . ?
C8F C7F H7F 119.3 . . ?
C7F C8F H8F 120.2 . . ?
C7F C8F C9F 120(2) . . ?
C9F C8F H8F 120.2 . . ?
C8F C9F C10F 111.9(17) . . ?
C8F C9F C12F 121.1(13) . . ?
C10F C9F C12F 122.3(12) . . ?
C9F C10F H10F 120.2 . . ?
C11F C10F C9F 120(2) . . ?
C11F C10F H10F 120.2 . . ?
C6F C11F C10F 117(2) . . ?
C6F C11F H11F 121.5 . . ?
C10F C11F H11F 121.5 . . ?
C9F C12F H12C 107.2 . . ?
C9F C12F H12D 107.2 . . ?
H12C C12F H12D 106.9 . . ?
C13F C12F C9F 120.4(15) . . ?
C13F C12F H12C 107.2 . . ?
C13F C12F H12D 107.2 . . ?
C12F C13F H13C 113.0 . . ?
C12F C13F H13D 113.0 . . ?
C12F C13F N3F 93.4(15) . . ?
H13C C13F H13D 110.4 . . ?
N3F C13F H13C 113.0 . . ?
N3F C13F H13D 113.0 . . ?
C13F N3F H3FA 112.8 . . ?
C13F N3F H3FB 112.8 . . ?
H3FA N3F H3FB 110.3 . . ?
C14F N3F C13F 94.7(15) . . ?
C14F N3F H3FA 112.8 . . ?
C14F N3F H3FB 112.8 . . ?
N3F C14F H14C 108.1 . . ?
N3F C14F H14D 108.1 . . ?
N3F C14F C15F 116.8(13) . . ?
H14C C14F H14D 107.3 . . ?
C15F C14F H14C 108.1 . . ?
C15F C14F H14D 108.1 . . ?
C16F C15F C14F 123.3(18) . . ?
C16F C15F C20F 120.0 . . ?
C20F C15F C14F 116.7(18) . . ?
C15F C16F H16F 120.0 . . ?
C17F C16F C15F 120.0 . . ?
C17F C16F H16F 120.0 . . ?
C16F C17F H17F 120.0 . . ?
C16F C17F C18F 120.0 . . ?
C18F C17F H17F 120.0 . . ?
C17F C18F S21F 128.2(15) . . ?
C19F C18F C17F 120.0 . . ?
C19F C18F S21F 111.8(15) . . ?
C18F C19F H19F 120.0 . . ?
C20F C19F C18F 120.0 . . ?
C20F C19F H19F 120.0 . . ?
C15F C20F H20F 120.0 . . ?
C19F C20F C15F 120.0 . . ?
C19F C20F H20F 120.0 . . ?
C79 S21F C18F 115.8(11) . . ?
C28F C27F O3E 110.2(19) . . ?
C32F C27F O3E 127.9(19) . . ?
C32F C27F C28F 121.8(15) . . ?
C27F C28F H28F 119.5 . . ?
C29F C28F C27F 121(2) . . ?
C29F C28F H28F 119.5 . . ?
C28F C29F H29F 119.3 . . ?
C28F C29F C30F 121.3(18) . . ?
C30F C29F H29F 119.3 . . ?
C29F C30F C31F 116.8(14) . . ?
C29F C30F C33F 120.7(15) . . ?
C31F C30F C33F 122.5(15) . . ?
C30F C31F H31F 118.5 . . ?
C32F C31F C30F 123.1(16) . . ?
C32F C31F H31F 118.5 . . ?
C27F C32F C31F 116.0(17) . . ?
C27F C32F H32F 122.0 . . ?
C31F C32F H32F 122.0 . . ?
C30F C33F H33C 108.1 . . ?
C30F C33F H33D 108.1 . . ?
H33C C33F H33D 107.3 . . ?
C34F C33F C30F 116.6(10) . . ?
C34F C33F H33C 108.1 . . ?
C34F C33F H33D 108.1 . . ?
C33F C34F H34C 113.3 . . ?
C33F C34F H34D 113.3 . . ?
C33F C34F N6F 91.7(12) . . ?
H34C C34F H34D 110.7 . . ?
N6F C34F H34C 113.3 . . ?
N6F C34F H34D 113.3 . . ?
C34F N6F H6FA 112.5 . . ?
C34F N6F H6FB 112.5 . . ?
H6FA N6F H6FB 110.0 . . ?
C35F N6F C34F 96.3(12) . . ?
C35F N6F H6FA 112.5 . . ?
C35F N6F H6FB 112.5 . . ?
N6F C35F H35C 107.6 . . ?
N6F C35F H35D 107.6 . . ?
N6F C35F C36F 118.9(10) . . ?
H35C C35F H35D 107.0 . . ?
C36F C35F H35C 107.6 . . ?
C36F C35F H35D 107.6 . . ?
C37F C36F C35F 120.3(17) . . ?
C37F C36F C41F 120.0 . . ?
C41F C36F C35F 119.7(17) . . ?
C36F C37F H37F 120.0 . . ?
C38F C37F C36F 120.0 . . ?
C38F C37F H37F 120.0 . . ?
C37F C38F H38F 120.0 . . ?
C37F C38F C39F 120.0 . . ?
C39F C38F H38F 120.0 . . ?
C38F C39F S42F 125.1(12) . . ?
C40F C39F C38F 120.0 . . ?
C40F C39F S42F 114.9(12) . . ?
C39F C40F H40F 120.0 . . ?
C39F C40F C41F 120.0 . . ?
C41F C40F H40F 120.0 . . ?
C36F C41F H41F 120.0 . . ?
C40F C41F C36F 120.0 . . ?
C40F C41F H41F 120.0 . . ?
C39F S42F C93 114.4(12) . . ?
C0AK C183 C0B0 120.4(8) . . ?
C0AK C183 C0A4 120.0 . . ?
C0A4 C183 C0B0 119.6(8) . . ?
C183 C0AK H0AK 120.0 . . ?
C183 C0AK C160 120.0 . . ?
C160 C0AK H0AK 120.0 . . ?
C0AK C160 H160 120.0 . . ?
C0B3 C160 C0AK 120.0 . . ?
C0B3 C160 H160 120.0 . . ?
C160 C0B3 H0B3 120.0 . . ?
C160 C0B3 C170 120.0 . . ?
C170 C0B3 H0B3 120.0 . . ?
C0B3 C170 H170 120.0 . . ?
C0A4 C170 C0B3 120.0 . . ?
C0A4 C170 H170 120.0 . . ?
C183 C0A4 H0A4 120.0 . . ?
C170 C0A4 C183 120.0 . . ?
C170 C0A4 H0A4 120.0 . . ?
C06G C1 H1A 109.5 . . ?
C06G C1 H1B 109.5 . . ?
C06G C1 H1C 109.5 . . ?
H1A C1 H1B 109.5 . . ?
H1A C1 H1C 109.5 . . ?
H1B C1 H1C 109.5 . . ?
C084 C7 H7A 109.5 . . ?
C084 C7 H7B 109.5 . . ?
C084 C7 H7C 109.5 . . ?
H7A C7 H7B 109.5 . . ?
H7A C7 H7C 109.5 . . ?
H7B C7 H7C 109.5 . . ?
C0AP C189 H18J 109.5 . . ?
C0AP C189 H18K 109.5 . . ?
C0AP C189 H18L 109.5 . . ?
H18J C189 H18K 109.5 . . ?
H18J C189 H18L 109.5 . . ?
H18K C189 H18L 109.5 . . ?
C0BK C38 H38I 109.5 . . ?
C0BK C38 H38J 109.5 . . ?
C0BK C38 H38K 109.5 . . ?
H38I C38 H38J 109.5 . . ?
H38I C38 H38K 109.5 . . ?
H38J C38 H38K 109.5 . . ?
S21E C18 H18A 109.5 . . ?
S21E C18 H18B 109.5 . . ?
S21E C18 H18C 109.5 . . ?
H18A C18 H18B 109.5 . . ?
H18A C18 H18C 109.5 . . ?
H18B C18 H18C 109.5 . . ?
S21F C79 H79A 109.5 . . ?
S21F C79 H79B 109.5 . . ?
S21F C79 H79C 109.5 . . ?
H79A C79 H79B 109.5 . . ?
H79A C79 H79C 109.5 . . ?
H79B C79 H79C 109.5 . . ?
S42F C93 H93A 109.5 . . ?
S42F C93 H93B 109.5 . . ?
S42F C93 H93C 109.5 . . ?
H93A C93 H93B 109.5 . . ?
H93A C93 H93C 109.5 . . ?
H93B C93 H93C 109.5 . . ?
S42E C313 H31A 109.5 . . ?
S42E C313 H31B 109.5 . . ?
S42E C313 H31C 109.5 . . ?
H31A C313 H31B 109.5 . . ?
H31A C313 H31C 109.5 . . ?
H31B C313 H31C 109.5 . . ?
C1S O1S H1S 107.6 . . ?
O1S C1S C2S 117(2) . . ?
O2S C1S O1S 122(2) . . ?
O2S C1S C2S 118(2) . . ?
C3S C2S C1S 110.1(18) . . ?
C3S C2S C4S 108.0(18) . . ?
C3S C2S C5S 115(2) . . ?
C4S C2S C1S 111.7(19) . . ?
C5S C2S C1S 108.2(17) . . ?
C5S C2S C4S 103.9(18) . . ?
C2S C3S H3SA 109.5 . . ?
C2S C3S H3SB 109.5 . . ?
C2S C3S H3SC 109.5 . . ?
H3SA C3S H3SB 109.5 . . ?
H3SA C3S H3SC 109.5 . . ?
H3SB C3S H3SC 109.5 . . ?
C2S C4S H4SA 109.5 . . ?
C2S C4S H4SB 109.5 . . ?
C2S C4S H4SC 109.5 . . ?
H4SA C4S H4SB 109.5 . . ?
H4SA C4S H4SC 109.5 . . ?
H4SB C4S H4SC 109.5 . . ?
C2S C5S H5SA 109.5 . . ?
C2S C5S H5SB 109.5 . . ?
C2S C5S H5SC 109.5 . . ?
H5SA C5S H5SB 109.5 . . ?
H5SA C5S H5SC 109.5 . . ?
H5SB C5S H5SC 109.5 . . ?
C8 C3 C4 120.0 . . ?
C8 C3 C0AR 119.2(8) . . ?
C4 C3 C0AR 120.7(8) . . ?
C3 C8 H8 120.0 . . ?
C3 C8 C6 120.0 . . ?
C6 C8 H8 120.0 . . ?
C8 C6 H6 120.0 . . ?
C08T C6 C8 120.0 . . ?
C08T C6 H6 120.0 . . ?
C6 C08T H08T 120.0 . . ?
C6 C08T C5 120.0 . . ?
C5 C08T H08T 120.0 . . ?
C08T C5 H5 120.0 . . ?
C08T C5 C4 120.0 . . ?
C4 C5 H5 120.0 . . ?
C3 C4 H4 120.0 . . ?
C5 C4 C3 120.0 . . ?
C5 C4 H4 120.0 . . ?
C3 C0AR H0AD 109.5 . . ?
C3 C0AR H0AE 109.5 . . ?
C3 C0AR H0AF 109.5 . . ?
H0AD C0AR H0AE 109.5 . . ?
H0AD C0AR H0AF 109.5 . . ?
H0AE C0AR H0AF 109.5 . . ?
C10 C9 C11 120.0 . . ?
C10 C9 C12 119.6(8) . . ?
C11 C9 C12 120.4(8) . . ?
C9 C10 H10 120.0 . . ?
C9 C10 C13 120.0 . . ?
C13 C10 H10 120.0 . . ?
C10 C13 H13 120.0 . . ?
C14 C13 C10 120.0 . . ?
C14 C13 H13 120.0 . . ?
C13 C14 H14 120.0 . . ?
C0BC C14 C13 120.0 . . ?
C0BC C14 H14 120.0 . . ?
C14 C0BC H0BM 120.0 . . ?
C14 C0BC C11 120.0 . . ?
C11 C0BC H0BM 120.0 . . ?
C9 C11 H11 120.0 . . ?
C0BC C11 C9 120.0 . . ?
C0BC C11 H11 120.0 . . ?
C9 C12 H12E 109.5 . . ?
C9 C12 H12F 109.5 . . ?
C9 C12 H12G 109.5 . . ?
H12E C12 H12F 109.5 . . ?
H12E C12 H12G 109.5 . . ?
H12F C12 H12G 109.5 . . ?

loop_
_geom_bond_atom_site_label_1
_geom_bond_atom_site_label_2
_geom_bond_distance
_geom_bond_site_symmetry_2
_geom_bond_publ_flag
Cr1A F1A 1.904(6) . ?
Cr1A F8A 1.913(6) . ?
Cr1A O1A 1.923(8) . ?
Cr1A O3A 1.950(9) . ?
Cr1A O30A 1.923(8) . ?
Cr1A O32A 1.962(8) . ?
Cr2A F1A 1.920(7) . ?
Cr2A F2A 1.889(6) . ?
Cr2A O2A 1.953(9) . ?
Cr2A O4A 1.904(10) . ?
Cr2A O5A 1.919(10) . ?
Cr2A O7A 1.922(9) . ?
Cr3A F2A 1.929(5) . ?
Cr3A F3A 1.915(5) . ?
Cr3A O6A 1.935(8) . ?
Cr3A O8A 1.959(8) . ?
Cr3A O9A 1.923(8) . ?
Cr3A O11A 1.931(8) . ?
Cr4A F3A 1.954(5) . ?
Cr4A F4A 1.951(5) . ?
Cr4A O10A 1.962(7) . ?
Cr4A O12A 2.003(8) . ?
Cr4A O13A 1.958(7) . ?
Cr4A O15A 1.943(8) . ?
Cr5A F4A 1.965(6) . ?
Cr5A F5A 1.935(5) . ?
Cr5A O14A 1.937(8) . ?
Cr5A O16A 1.955(8) . ?
Cr5A O17A 1.967(8) . ?
Cr5A O19A 1.980(8) . ?
Cr6A F5A 1.895(5) . ?
Cr6A F6A 1.932(6) . ?
Cr6A O18A 1.918(8) . ?
Cr6A O20A 1.928(7) . ?
Cr6A O21A 1.968(7) . ?
Cr6A O23A 1.973(7) . ?
Cr7A F6A 1.933(5) . ?
Cr7A F7A 1.918(5) . ?
Cr7A O22A 1.925(8) . ?
Cr7A O24A 1.936(7) . ?
Cr7A O25A 1.948(8) . ?
Cr7A O27A 1.941(8) . ?
Cr8A F7A 1.924(5) . ?
Cr8A F8A 1.933(6) . ?
Cr8A O26A 1.929(8) . ?
Cr8A O28A 1.947(8) . ?
Cr8A O29A 1.952(8) . ?
Cr8A O31A 1.975(8) . ?
O1A C1A 1.251(10) . ?
O2A C1A 1.231(10) . ?
C1A C2A 1.503(11) . ?
C2A C3A 1.432(11) . ?
C2A C4A 1.474(12) . ?
C2A C5A 1.494(13) . ?
C3A H3AA 0.9800 . ?
C3A H3AB 0.9800 . ?
C3A H3AC 0.9800 . ?
C4A H4AA 0.9800 . ?
C4A H4AB 0.9800 . ?
C4A H4AC 0.9800 . ?
C5A H5AA 0.9800 . ?
C5A H5AB 0.9800 . ?
C5A H5AC 0.9800 . ?
O3A C6A 1.240(10) . ?
O4A C6A 1.222(10) . ?
C6A C7A 1.519(11) . ?
C7A C8A 1.462(12) . ?
C7A C9A 1.482(12) . ?
C7A C10A 1.492(13) . ?
C8A H8AA 0.9800 . ?
C8A H8AB 0.9800 . ?
C8A H8AC 0.9800 . ?
C9A H9AA 0.9800 . ?
C9A H9AB 0.9800 . ?
C9A H9AC 0.9800 . ?
C10A H10D 0.9800 . ?
C10A H10G 0.9800 . ?
C10A H10H 0.9800 . ?
O5A C11A 1.242(10) . ?
O6A C11A 1.236(10) . ?
C11A C12A 1.521(11) . ?
C12A C13A 1.462(12) . ?
C12A C14A 1.466(12) . ?
C12A C15A 1.513(12) . ?
C13A H13H 0.9800 . ?
C13A H13I 0.9800 . ?
C13A H13J 0.9800 . ?
C14A H14H 0.9800 . ?
C14A H14I 0.9800 . ?
C14A H14J 0.9800 . ?
C15A H15D 0.9800 . ?
C15A H15E 0.9800 . ?
C15A H15F 0.9800 . ?
O7A C16A 1.243(10) . ?
O8A C16A 1.230(9) . ?
C16A C17A 1.515(11) . ?
C17A C18A 1.493(11) . ?
C17A C19A 1.502(12) . ?
C17A C20A 1.469(12) . ?
C18A H18G 0.9800 . ?
C18A H18H 0.9800 . ?
C18A H18I 0.9800 . ?
C19A H19D 0.9800 . ?
C19A H19G 0.9800 . ?
C19A H19H 0.9800 . ?
C20A H20D 0.9800 . ?
C20A H20G 0.9800 . ?
C20A H20H 0.9800 . ?
O9A C21A 1.244(9) . ?
O10A C21A 1.220(9) . ?
C21A C22A 1.512(10) . ?
C22A C23A 1.467(11) . ?
C22A C24A 1.493(11) . ?
C22A C25A 1.482(12) . ?
C23A H23D 0.9800 . ?
C23A H23F 0.9800 . ?
C23A H23G 0.9800 . ?
C24A H24D 0.9800 . ?
C24A H24E 0.9800 . ?
C24A H24F 0.9800 . ?
C25A H25D 0.9800 . ?
C25A H25F 0.9800 . ?
C25A H25G 0.9800 . ?
O11A C26A 1.265(10) . ?
O12A C26A 1.237(9) . ?
C26A C27A 1.498(10) . ?
C27A C28A 1.504(12) . ?
C27A C29A 1.500(11) . ?
C27A C30A 1.488(11) . ?
C28A H28D 0.9800 . ?
C28A H28G 0.9800 . ?
C28A H28H 0.9800 . ?
C29A H29D 0.9800 . ?
C29A H29G 0.9800 . ?
C29A H29H 0.9800 . ?
C30A H30D 0.9800 . ?
C30A H30E 0.9800 . ?
C30A H30F 0.9800 . ?
O13A C31A 1.236(9) . ?
O14A C31A 1.224(9) . ?
C31A C32A 1.524(10) . ?
C32A C33A 1.487(11) . ?
C32A C34A 1.510(11) . ?
C32A C35A 1.503(11) . ?
C33A H33H 0.9800 . ?
C33A H33I 0.9800 . ?
C33A H33J 0.9800 . ?
C34A H34H 0.9800 . ?
C34A H34I 0.9800 . ?
C34A H34J 0.9800 . ?
C35A H35H 0.9800 . ?
C35A H35I 0.9800 . ?
C35A H35J 0.9800 . ?
O15A C36A 1.219(9) . ?
O16A C36A 1.246(9) . ?
C36A C37A 1.510(10) . ?
C37A C38A 1.489(11) . ?
C37A C39A 1.514(12) . ?
C37A C40A 1.496(11) . ?
C38A H38D 0.9800 . ?
C38A H38G 0.9800 . ?
C38A H38H 0.9800 . ?
C39A H39D 0.9800 . ?
C39A H39E 0.9800 . ?
C39A H39F 0.9800 . ?
C40A H40D 0.9800 . ?
C40A H40G 0.9800 . ?
C40A H40H 0.9800 . ?
O17A C41A 1.221(10) . ?
O18A C41A 1.237(9) . ?
C41A C42A 1.529(11) . ?
C42A C43A 1.467(12) . ?
C42A C44A 1.515(12) . ?
C42A C45A 1.482(12) . ?
C43A H43D 0.9800 . ?
C43A H43E 0.9800 . ?
C43A H43F 0.9800 . ?
C44A H44D 0.9800 . ?
C44A H44E 0.9800 . ?
C44A H44F 0.9800 . ?
C45A H45G 0.9800 . ?
C45A H45H 0.9800 . ?
C45A H45I 0.9800 . ?
O19A C46A 1.233(9) . ?
O20A C46A 1.232(9) . ?
C46A C47A 1.506(10) . ?
C47A C48A 1.474(12) . ?
C47A C49A 1.502(13) . ?
C47A C50A 1.467(12) . ?
C48A H48D 0.9800 . ?
C48A H48E 0.9800 . ?
C48A H48F 0.9800 . ?
C49A H49D 0.9800 . ?
C49A H49E 0.9800 . ?
C49A H49F 0.9800 . ?
C50A H50G 0.9800 . ?
C50A H50H 0.9800 . ?
C50A H50I 0.9800 . ?
O21A C51A 1.234(9) . ?
O22A C51A 1.257(9) . ?
C51A C52A 1.506(10) . ?
C52A C53A 1.450(12) . ?
C52A C54A 1.466(12) . ?
C52A C55A 1.492(12) . ?
C53A H53D 0.9800 . ?
C53A H53E 0.9800 . ?
C53A H53F 0.9800 . ?
C54A H54D 0.9800 . ?
C54A H54E 0.9800 . ?
C54A H54F 0.9800 . ?
C55A H55G 0.9800 . ?
C55A H55H 0.9800 . ?
C55A H55I 0.9800 . ?
O23A C56A 1.242(9) . ?
O24A C56A 1.245(8) . ?
C56A C57A 1.529(10) . ?
C57A C58A 1.483(10) . ?
C57A C59A 1.521(10) . ?
C57A C60A 1.513(10) . ?
C58A H58D 0.9800 . ?
C58A H58E 0.9800 . ?
C58A H58F 0.9800 . ?
C59A H59D 0.9800 . ?
C59A H59E 0.9800 . ?
C59A H59F 0.9800 . ?
C60A H60G 0.9800 . ?
C60A H60H 0.9800 . ?
C60A H60I 0.9800 . ?
O25A C61A 1.245(10) . ?
O26A C61A 1.227(10) . ?
C61A C62A 1.526(11) . ?
C62A C63A 1.470(12) . ?
C62A C64A 1.489(12) . ?
C62A C65A 1.494(12) . ?
C63A H63D 0.9800 . ?
C63A H63E 0.9800 . ?
C63A H63F 0.9800 . ?
C64A H64D 0.9800 . ?
C64A H64E 0.9800 . ?
C64A H64F 0.9800 . ?
C65A H65G 0.9800 . ?
C65A H65H 0.9800 . ?
C65A H65I 0.9800 . ?
O27A C66A 1.254(10) . ?
O28A C66A 1.238(10) . ?
C66A C67A 1.508(11) . ?
C67A C68A 1.452(12) . ?
C67A C69A 1.503(12) . ?
C67A C70A 1.504(13) . ?
C68A H68D 0.9800 . ?
C68A H68E 0.9800 . ?
C68A H68F 0.9800 . ?
C69A H69D 0.9800 . ?
C69A H69E 0.9800 . ?
C69A H69F 0.9800 . ?
C70A H70G 0.9800 . ?
C70A H70H 0.9800 . ?
C70A H70I 0.9800 . ?
O29A C71A 1.240(10) . ?
O30A C71A 1.233(10) . ?
C71A C72A 1.520(11) . ?
C72A C73A 1.457(12) . ?
C72A C74A 1.478(12) . ?
C72A C75A 1.478(12) . ?
C73A H73D 0.9800 . ?
C73A H73E 0.9800 . ?
C73A H73F 0.9800 . ?
C74A H74D 0.9800 . ?
C74A H74E 0.9800 . ?
C74A H74F 0.9800 . ?
C75A H75G 0.9800 . ?
C75A H75H 0.9800 . ?
C75A H75I 0.9800 . ?
O31A C76A 1.252(10) . ?
O32A C76A 1.242(10) . ?
C76A C77A 1.521(10) . ?
C77A C78A 1.503(11) . ?
C77A C79A 1.505(11) . ?
C77A C80A 1.491(11) . ?
C78A H78D 0.9800 . ?
C78A H78E 0.9800 . ?
C78A H78F 0.9800 . ?
C79A H79G 0.9800 . ?
C79A H79H 0.9800 . ?
C79A H79I 0.9800 . ?
C80A H80G 0.9800 . ?
C80A H80H 0.9800 . ?
C80A H80I 0.9800 . ?
Cr1C F1C 1.910(6) . ?
Cr1C F8C 1.895(6) . ?
Cr1C O1C 1.946(8) . ?
Cr1C O3C 1.936(8) . ?
Cr1C O30C 1.940(8) . ?
Cr1C O32C 1.920(8) . ?
Cr2C F1C 1.937(6) . ?
Cr2C F2C 1.925(5) . ?
Cr2C O2C 1.931(7) . ?
Cr2C O4C 1.957(8) . ?
Cr2C O5C 1.950(8) . ?
Cr2C O7C 1.908(9) . ?
Cr3C F2C 1.937(5) . ?
Cr3C F3C 1.930(5) . ?
Cr3C O6C 1.934(7) . ?
Cr3C O8C 1.939(9) . ?
Cr3C O9C 1.954(7) . ?
Cr3C O11C 1.966(8) . ?
Cr4C F3C 1.941(6) . ?
Cr4C F4C 1.928(6) . ?
Cr4C O10C 1.951(9) . ?
Cr4C O12C 1.953(9) . ?
Cr4C O13C 1.949(8) . ?
Cr4C O15C 1.908(10) . ?
Cr5C F4C 1.894(6) . ?
Cr5C F5C 1.900(6) . ?
Cr5C O14C 1.910(8) . ?
Cr5C O16C 1.951(10) . ?
Cr5C O17C 1.937(8) . ?
Cr5C O19C 1.943(8) . ?
Cr6C F5C 1.952(6) . ?
Cr6C F6C 1.917(6) . ?
Cr6C O18C 1.966(8) . ?
Cr6C O20C 1.947(8) . ?
Cr6C O21C 1.910(9) . ?
Cr6C O23C 1.949(8) . ?
Cr7C F6C 1.938(5) . ?
Cr7C F7C 1.957(6) . ?
Cr7C O22C 1.961(8) . ?
Cr7C O24C 1.976(8) . ?
Cr7C O25C 1.946(7) . ?
Cr7C O27C 1.973(8) . ?
Cr8C F7C 1.913(6) . ?
Cr8C F8C 1.925(6) . ?
Cr8C O26C 1.951(8) . ?
Cr8C O28C 1.950(8) . ?
Cr8C O29C 1.946(8) . ?
Cr8C O31C 1.975(9) . ?
O1C C1C 1.236(9) . ?
O2C C1C 1.241(9) . ?
C1C C2C 1.523(10) . ?
C2C C3C 1.476(12) . ?
C2C C4C 1.500(12) . ?
C2C C5C 1.479(12) . ?
C3C H3CA 0.9800 . ?
C3C H3CB 0.9800 . ?
C3C H3CC 0.9800 . ?
C4C H4CA 0.9800 . ?
C4C H4CB 0.9800 . ?
C4C H4CC 0.9800 . ?
C5C H5CA 0.9800 . ?
C5C H5CB 0.9800 . ?
C5C H5CC 0.9800 . ?
O3C C6C 1.253(9) . ?
O4C C6C 1.233(9) . ?
C6C C7C 1.519(11) . ?
C7C C8C 1.502(12) . ?
C7C C9C 1.480(12) . ?
C7C C10C 1.505(12) . ?
C8C H8CA 0.9800 . ?
C8C H8CB 0.9800 . ?
C8C H8CC 0.9800 . ?
C9C H9CA 0.9800 . ?
C9C H9CB 0.9800 . ?
C9C H9CC 0.9800 . ?
C10C H10A 0.9800 . ?
C10C H10B 0.9800 . ?
C10C H10C 0.9800 . ?
O5C C11C 1.251(9) . ?
O6C C11C 1.226(9) . ?
C11C C12C 1.509(11) . ?
C12C C13C 1.487(12) . ?
C12C C14C 1.474(12) . ?
C12C C15C 1.507(12) . ?
C13C H13E 0.9800 . ?
C13C H13F 0.9800 . ?
C13C H13G 0.9800 . ?
C14C H14E 0.9800 . ?
C14C H14F 0.9800 . ?
C14C H14G 0.9800 . ?
C15C H15A 0.9800 . ?
C15C H15B 0.9800 . ?
C15C H15C 0.9800 . ?
O7C C16C 1.288(10) . ?
O8C C16C 1.248(10) . ?
C16C C17C 1.514(11) . ?
C17C C18C 1.457(12) . ?
C17C C19C 1.517(12) . ?
C17C C20C 1.488(12) . ?
C18C H18D 0.9800 . ?
C18C H18E 0.9800 . ?
C18C H18F 0.9800 . ?
C19C H19A 0.9800 . ?
C19C H19B 0.9800 . ?
C19C H19C 0.9800 . ?
C20C H20A 0.9800 . ?
C20C H20B 0.9800 . ?
C20C H20C 0.9800 . ?
O9C C21C 1.250(10) . ?
O10C C21C 1.234(10) . ?
C21C C22C 1.516(10) . ?
C22C C23C 1.477(11) . ?
C22C C24C 1.501(11) . ?
C22C C25C 1.491(11) . ?
C23C H23A 0.9800 . ?
C23C H23B 0.9800 . ?
C23C H23C 0.9800 . ?
C24C H24A 0.9800 . ?
C24C H24B 0.9800 . ?
C24C H24C 0.9800 . ?
C25C H25A 0.9800 . ?
C25C H25B 0.9800 . ?
C25C H25C 0.9800 . ?
O11C C26C 1.252(10) . ?
O12C C26C 1.238(10) . ?
C26C C27C 1.516(11) . ?
C27C C28C 1.504(11) . ?
C27C C29C 1.500(12) . ?
C27C C30C 1.503(11) . ?
C28C H28A 0.9800 . ?
C28C H28B 0.9800 . ?
C28C H28C 0.9800 . ?
C29C H29A 0.9800 . ?
C29C H29B 0.9800 . ?
C29C H29C 0.9800 . ?
C30C H30A 0.9800 . ?
C30C H30B 0.9800 . ?
C30C H30C 0.9800 . ?
O13C C31C 1.250(10) . ?
O14C C31C 1.239(10) . ?
C31C C32C 1.503(11) . ?
C32C C33C 1.443(12) . ?
C32C C34C 1.536(13) . ?
C32C C35C 1.491(12) . ?
C33C H33E 0.9800 . ?
C33C H33F 0.9800 . ?
C33C H33G 0.9800 . ?
C34C H34E 0.9800 . ?
C34C H34F 0.9800 . ?
C34C H34G 0.9800 . ?
C35C H35E 0.9800 . ?
C35C H35F 0.9800 . ?
C35C H35G 0.9800 . ?
O15C C36C 1.268(11) . ?
O16C C36C 1.249(11) . ?
C36C C37C 1.519(12) . ?
C37C C38C 1.476(12) . ?
C37C C39C 1.508(13) . ?
C37C C40C 1.487(13) . ?
C38C H38A 0.9800 . ?
C38C H38B 0.9800 . ?
C38C H38C 0.9800 . ?
C39C H39A 0.9800 . ?
C39C H39B 0.9800 . ?
C39C H39C 0.9800 . ?
C40C H40A 0.9800 . ?
C40C H40B 0.9800 . ?
C40C H40C 0.9800 . ?
O17C C41C 1.235(10) . ?
O18C C41C 1.251(10) . ?
C41C C42C 1.517(11) . ?
C42C C43C 1.489(12) . ?
C42C C44C 1.500(12) . ?
C42C C45C 1.494(12) . ?
C43C H43A 0.9800 . ?
C43C H43B 0.9800 . ?
C43C H43C 0.9800 . ?
C44C H44A 0.9800 . ?
C44C H44B 0.9800 . ?
C44C H44C 0.9800 . ?
C45C H45D 0.9800 . ?
C45C H45E 0.9800 . ?
C45C H45F 0.9800 . ?
O19C C46C 1.257(9) . ?
O20C C46C 1.235(9) . ?
C46C C47C 1.529(11) . ?
C47C C48C 1.479(11) . ?
C47C C49C 1.508(11) . ?
C47C C50C 1.485(11) . ?
C48C H48A 0.9800 . ?
C48C H48B 0.9800 . ?
C48C H48C 0.9800 . ?
C49C H49A 0.9800 . ?
C49C H49B 0.9800 . ?
C49C H49C 0.9800 . ?
C50C H50D 0.9800 . ?
C50C H50E 0.9800 . ?
C50C H50F 0.9800 . ?
O21C C51C 1.240(9) . ?
O22C C51C 1.244(10) . ?
C51C C52C 1.519(11) . ?
C52C C53C 1.464(12) . ?
C52C C54C 1.483(12) . ?
C52C C55C 1.483(12) . ?
C53C H53A 0.9800 . ?
C53C H53B 0.9800 . ?
C53C H53C 0.9800 . ?
C54C H54A 0.9800 . ?
C54C H54B 0.9800 . ?
C54C H54C 0.9800 . ?
C55C H55D 0.9800 . ?
C55C H55E 0.9800 . ?
C55C H55F 0.9800 . ?
O23C C56C 1.224(9) . ?
O24C C56C 1.247(9) . ?
C56C C57C 1.504(11) . ?
C57C C58C 1.474(11) . ?
C57C C59C 1.546(12) . ?
C57C C60C 1.474(12) . ?
C58C H58A 0.9800 . ?
C58C H58B 0.9800 . ?
C58C H58C 0.9800 . ?
C59C H59A 0.9800 . ?
C59C H59B 0.9800 . ?
C59C H59C 0.9800 . ?
C60C H60D 0.9800 . ?
C60C H60E 0.9800 . ?
C60C H60F 0.9800 . ?
O25C C61C 1.240(10) . ?
O26C C61C 1.227(10) . ?
C61C C62C 1.531(11) . ?
C62C C63C 1.482(12) . ?
C62C C64C 1.485(12) . ?
C62C C65C 1.475(12) . ?
C63C H63A 0.9800 . ?
C63C H63B 0.9800 . ?
C63C H63C 0.9800 . ?
C64C H64A 0.9800 . ?
C64C H64B 0.9800 . ?
C64C H64C 0.9800 . ?
C65C H65D 0.9800 . ?
C65C H65E 0.9800 . ?
C65C H65F 0.9800 . ?
O27C C66C 1.249(9) . ?
O28C C66C 1.248(9) . ?
C66C C67C 1.510(10) . ?
C67C C68C 1.482(10) . ?
C67C C69C 1.512(10) . ?
C67C C70C 1.519(10) . ?
C68C H68A 0.9800 . ?
C68C H68B 0.9800 . ?
C68C H68C 0.9800 . ?
C69C H69A 0.9800 . ?
C69C H69B 0.9800 . ?
C69C H69C 0.9800 . ?
C70C H70D 0.9800 . ?
C70C H70E 0.9800 . ?
C70C H70F 0.9800 . ?
O29C C71C 1.240(10) . ?
O30C C71C 1.220(10) . ?
C71C C72C 1.523(10) . ?
C72C C73C 1.473(11) . ?
C72C C74C 1.510(12) . ?
C72C C75C 1.493(12) . ?
C73C H73A 0.9800 . ?
C73C H73B 0.9800 . ?
C73C H73C 0.9800 . ?
C74C H74A 0.9800 . ?
C74C H74B 0.9800 . ?
C74C H74C 0.9800 . ?
C75C H75D 0.9800 . ?
C75C H75E 0.9800 . ?
C75C H75F 0.9800 . ?
O31C C76C 1.247(9) . ?
O32C C76C 1.251(9) . ?
C76C C77C 1.525(10) . ?
C77C C78C 1.488(11) . ?
C77C C79C 1.493(11) . ?
C77C C80C 1.503(11) . ?
C78C H78A 0.9800 . ?
C78C H78B 0.9800 . ?
C78C H78C 0.9800 . ?
C79C H79D 0.9800 . ?
C79C H79E 0.9800 . ?
C79C H79F 0.9800 . ?
C80C H80D 0.9800 . ?
C80C H80E 0.9800 . ?
C80C H80F 0.9800 . ?
Cu1E Cu2E 2.5725(17) . ?
Cu1E N1E 2.187(8) . ?
Cu1E O6E 1.962(7) . ?
Cu1E O8E 1.946(8) . ?
Cu1E O10E 1.944(8) . ?
Cu1E O12E 1.940(8) . ?
Cu2E N5E 2.170(7) . ?
Cu2E O5E 1.942(7) . ?
Cu2E O7E 1.972(7) . ?
Cu2E O9E 1.935(7) . ?
Cu2E O11E 1.968(7) . ?
Cu3E Cu4E 2.5618(16) . ?
Cu3E N4E 2.162(7) . ?
Cu3E O14E 1.911(7) . ?
Cu3E O16E 1.948(7) . ?
Cu3E O18E 1.956(8) . ?
Cu3E O20E 1.974(6) . ?
Cu4E N2E 2.185(7) 1_455 ?
Cu4E O13E 1.947(8) . ?
Cu4E O15E 1.926(6) . ?
Cu4E O17E 1.976(8) . ?
Cu4E O19E 1.954(7) . ?
C0AP C30 1.3900 . ?
C0AP C77 1.3900 . ?
C0AP C189 1.53(2) . ?
C30 H30 0.9500 . ?
C30 C0A1 1.3900 . ?
C0A1 H0A1 0.9500 . ?
C0A1 C2 1.3900 . ?
C2 H2 0.9500 . ?
C2 C0BB 1.3900 . ?
C0BB H0BG 0.9500 . ?
C0BB C77 1.3900 . ?
C77 H77 0.9500 . ?
O1E C5E 1.361(10) . ?
O1E C6E 1.404(13) . ?
O1E C6F 1.426(16) . ?
O2E C5E 1.187(10) . ?
N1E C1E 1.340(10) . ?
N1E C4E 1.314(11) . ?
N2E C1E 1.351(11) . ?
N2E C2E 1.301(10) . ?
C1E H1E 0.9500 . ?
C2E H2E 0.9500 . ?
C2E C3E 1.379(11) . ?
C3E C4E 1.353(11) . ?
C3E C5E 1.453(12) . ?
C4E H4E 0.9500 . ?
C6E C7E 1.36(2) . ?
C6E C11E 1.36(2) . ?
C7E H7E 0.9500 . ?
C7E C8E 1.308(18) . ?
C8E H8E 0.9500 . ?
C8E C9E 1.358(16) . ?
C9E C10E 1.400(16) . ?
C9E C12E 1.514(14) . ?
C10E H10E 0.9500 . ?
C10E C11E 1.388(19) . ?
C11E H11E 0.9500 . ?
C12E H12A 0.9900 . ?
C12E H12B 0.9900 . ?
C12E C13E 1.412(14) . ?
C13E H13A 0.9900 . ?
C13E H13B 0.9900 . ?
C13E N3E 1.666(14) . ?
N3E H3EA 0.9100 . ?
N3E H3EB 0.9100 . ?
N3E C14E 1.380(13) . ?
C14E H14A 0.9900 . ?
C14E H14B 0.9900 . ?
C14E C15E 1.483(14) . ?
C15E C16E 1.3900 . ?
C15E C20E 1.3900 . ?
C16E H16E 0.9500 . ?
C16E C17E 1.3900 . ?
C17E H17E 0.9500 . ?
C17E C18E 1.3900 . ?
C18E C19E 1.3900 . ?
C18E S21E 1.820(10) . ?
C19E H19E 0.9500 . ?
C19E C20E 1.3900 . ?
C20E H20E 0.9500 . ?
S21E C18 1.800(16) . ?
O3E C26E 1.373(10) . ?
O3E C27E 1.403(15) . ?
O3E C27F 1.397(19) . ?
O4E C26E 1.187(10) . ?
N4E C22E 1.329(10) . ?
N4E C25E 1.336(10) . ?
N5E C22E 1.336(10) . ?
N5E C23E 1.319(10) . ?
C22E H22E 0.9500 . ?
C23E H23E 0.9500 . ?
C23E C24E 1.390(11) . ?
C24E C25E 1.347(11) . ?
C24E C26E 1.452(12) . ?
C25E H25E 0.9500 . ?
C27E C28E 1.37(2) . ?
C27E C32E 1.36(2) . ?
C28E H28E 0.9500 . ?
C28E C29E 1.31(2) . ?
C29E H29E 0.9500 . ?
C29E C30E 1.363(18) . ?
C30E C31E 1.392(18) . ?
C30E C33E 1.534(17) . ?
C31E H31E 0.9500 . ?
C31E C32E 1.38(2) . ?
C32E H32E 0.9500 . ?
C33E H33A 0.9900 . ?
C33E H33B 0.9900 . ?
C33E C34E 1.403(16) . ?
C34E H34A 0.9900 . ?
C34E H34B 0.9900 . ?
C34E N6E 1.705(17) . ?
N6E H6EA 0.9100 . ?
N6E H6EB 0.9100 . ?
N6E C35E 1.411(16) . ?
C35E H35A 0.9900 . ?
C35E H35B 0.9900 . ?
C35E C36E 1.476(16) . ?
C36E C37E 1.3900 . ?
C36E C41E 1.3900 . ?
C37E H37E 0.9500 . ?
C37E C38E 1.3900 . ?
C38E H38E 0.9500 . ?
C38E C39E 1.3900 . ?
C39E C40E 1.3900 . ?
C39E S42E 1.769(12) . ?
C40E H40E 0.9500 . ?
C40E C41E 1.3900 . ?
C41E H41E 0.9500 . ?
S42E C313 1.782(16) . ?
O5E C43E 1.259(9) . ?
O6E C43E 1.254(9) . ?
C43E C44E 1.501(10) . ?
C44E C45E 1.477(11) . ?
C44E C46E 1.479(11) . ?
C44E C47E 1.482(11) . ?
C45E H45A 0.9800 . ?
C45E H45B 0.9800 . ?
C45E H45C 0.9800 . ?
C46E H46A 0.9800 . ?
C46E H46B 0.9800 . ?
C46E H46C 0.9800 . ?
C47E H47A 0.9800 . ?
C47E H47B 0.9800 . ?
C47E H47C 0.9800 . ?
O7E C48E 1.257(9) . ?
O8E C48E 1.251(9) . ?
C48E C49E 1.528(11) . ?
C49E C50E 1.452(12) . ?
C49E C51E 1.503(12) . ?
C49E C52E 1.489(12) . ?
C50E H50A 0.9800 . ?
C50E H50B 0.9800 . ?
C50E H50C 0.9800 . ?
C51E H51A 0.9800 . ?
C51E H51B 0.9800 . ?
C51E H51C 0.9800 . ?
C52E H52A 0.9800 . ?
C52E H52B 0.9800 . ?
C52E H52C 0.9800 . ?
O9E C53E 1.243(9) . ?
O10E C53E 1.232(9) . ?
C53E C54E 1.517(11) . ?
C54E C55E 1.494(12) . ?
C54E C56E 1.512(12) . ?
C54E C57E 1.471(12) . ?
C55E H55A 0.9800 . ?
C55E H55B 0.9800 . ?
C55E H55C 0.9800 . ?
C56E H56A 0.9800 . ?
C56E H56B 0.9800 . ?
C56E H56C 0.9800 . ?
C57E H57A 0.9800 . ?
C57E H57B 0.9800 . ?
C57E H57C 0.9800 . ?
O11E C58E 1.257(9) . ?
O12E C58E 1.243(9) . ?
C58E C59E 1.526(10) . ?
C59E C60E 1.485(11) . ?
C59E C61E 1.492(12) . ?
C59E C62E 1.498(12) . ?
C60E H60A 0.9800 . ?
C60E H60B 0.9800 . ?
C60E H60C 0.9800 . ?
C61E H61A 0.9800 . ?
C61E H61B 0.9800 . ?
C61E H61C 0.9800 . ?
C62E H62A 0.9800 . ?
C62E H62B 0.9800 . ?
C62E H62C 0.9800 . ?
O13E C63E 1.274(9) . ?
O14E C63E 1.240(9) . ?
C63E C64E 1.514(10) . ?
C64E C65E 1.491(11) . ?
C64E C66E 1.503(11) . ?
C64E C67E 1.503(11) . ?
C65E H65A 0.9800 . ?
C65E H65B 0.9800 . ?
C65E H65C 0.9800 . ?
C66E H66A 0.9800 . ?
C66E H66B 0.9800 . ?
C66E H66C 0.9800 . ?
C67E H67A 0.9800 . ?
C67E H67B 0.9800 . ?
C67E H67C 0.9800 . ?
O15E C68E 1.249(9) . ?
O16E C68E 1.242(9) . ?
C68E C69E 1.520(10) . ?
C69E C70E 1.458(12) . ?
C69E C71E 1.472(12) . ?
C69E C72E 1.470(12) . ?
C70E H70A 0.9800 . ?
C70E H70B 0.9800 . ?
C70E H70C 0.9800 . ?
C71E H71A 0.9800 . ?
C71E H71B 0.9800 . ?
C71E H71C 0.9800 . ?
C72E H72A 0.9800 . ?
C72E H72B 0.9800 . ?
C72E H72C 0.9800 . ?
O17E C73E 1.243(10) . ?
O18E C73E 1.248(10) . ?
C73E C74E 1.512(11) . ?
C74E C75E 1.479(11) . ?
C74E C76E 1.474(12) . ?
C74E C77E 1.496(12) . ?
C75E H75A 0.9800 . ?
C75E H75B 0.9800 . ?
C75E H75C 0.9800 . ?
C76E H76A 0.9800 . ?
C76E H76B 0.9800 . ?
C76E H76C 0.9800 . ?
C77E H77A 0.9800 . ?
C77E H77B 0.9800 . ?
C77E H77C 0.9800 . ?
O19E C78E 1.247(9) . ?
O20E C78E 1.245(8) . ?
C78E C79E 1.518(10) . ?
C79E C80E 1.499(11) . ?
C79E C81E 1.495(10) . ?
C79E C82E 1.492(11) . ?
C80E H80A 0.9800 . ?
C80E H80B 0.9800 . ?
C80E H80C 0.9800 . ?
C81E H81A 0.9800 . ?
C81E H81B 0.9800 . ?
C81E H81C 0.9800 . ?
C82E H82A 0.9800 . ?
C82E H82B 0.9800 . ?
C82E H82C 0.9800 . ?
C0AQ H0AA 0.9800 . ?
C0AQ H0AB 0.9800 . ?
C0AQ H0AC 0.9800 . ?
C0AQ C080 1.51(2) . ?
C080 C0BJ 1.3900 . ?
C080 C076 1.3900 . ?
C0BJ H0BJ 0.9500 . ?
C0BJ C06Z 1.3900 . ?
C06Z H06Z 0.9500 . ?
C06Z C08S 1.3900 . ?
C08S H08S 0.9500 . ?
C08S C092 1.3900 . ?
C092 H092 0.9500 . ?
C092 C076 1.3900 . ?
C076 H076 0.9500 . ?
C084 C07W 1.3900 . ?
C084 C08L 1.3900 . ?
C084 C7 1.467(17) . ?
C07W H07W 0.9500 . ?
C07W C07V 1.3900 . ?
C07V H07V 0.9500 . ?
C07V C09W 1.3900 . ?
C09W H09W 0.9500 . ?
C09W C0AY 1.3900 . ?
C0AY H0AY 0.9500 . ?
C0AY C08L 1.3900 . ?
C08L H08L 0.9500 . ?
C0B0 H0BH 0.9800 . ?
C0B0 H0BI 0.9800 . ?
C0B0 H0BK 0.9800 . ?
C0B0 C183 1.551(17) . ?
C0B5 H0BA 0.9800 . ?
C0B5 H0BB 0.9800 . ?
C0B5 H0BC 0.9800 . ?
C0B5 C81 1.39(4) . ?
C04Y H04Y 0.9500 . ?
C04Y C05B 1.317(14) . ?
C04Y C058 1.353(15) . ?
C05B H05B 0.9500 . ?
C05B C81 1.399(15) . ?
C058 H058 0.9500 . ?
C058 C83 1.398(17) . ?
C81 H81 0.9500 . ?
C81 C82 1.387(16) . ?
C82 H82 0.9500 . ?
C82 C83 1.363(17) . ?
C83 H83 0.9500 . ?
C83 C84 1.46(3) . ?
C84 H84A 0.9800 . ?
C84 H84B 0.9800 . ?
C84 H84C 0.9800 . ?
C0B6 H0BD 0.9800 . ?
C0B6 H0BE 0.9800 . ?
C0B6 H0BF 0.9800 . ?
C0B6 C081 1.44(3) . ?
C05X H05X 0.9500 . ?
C05X C06M 1.394(18) . ?
C05X C06O 1.359(17) . ?
C06G C06O 1.383(19) . ?
C06G C06R 1.327(18) . ?
C06G C1 1.43(3) . ?
C06M H06M 0.9500 . ?
C06M C081 1.400(19) . ?
C06O H06O 0.9500 . ?
C06R H06R 0.9500 . ?
C06R C081 1.325(18) . ?
C0BK C09Q 1.3900 . ?
C0BK C0BL 1.3900 . ?
C0BK C38 1.54(2) . ?
C09Q H09Q 0.9500 . ?
C09Q C098 1.3900 . ?
C098 H098 0.9500 . ?
C098 C0 1.3900 . ?
C0 H0 0.9500 . ?
C0 C09R 1.3900 . ?
C09R H09R 0.9500 . ?
C09R C0BL 1.3900 . ?
C0BL H0BL 0.9500 . ?
C6F C7F 1.39(2) . ?
C6F C11F 1.35(3) . ?
C7F H7F 0.9500 . ?
C7F C8F 1.32(2) . ?
C8F H8F 0.9500 . ?
C8F C9F 1.383(19) . ?
C9F C10F 1.40(2) . ?
C9F C12F 1.532(18) . ?
C10F H10F 0.9500 . ?
C10F C11F 1.38(2) . ?
C11F H11F 0.9500 . ?
C12F H12C 0.9900 . ?
C12F H12D 0.9900 . ?
C12F C13F 1.360(18) . ?
C13F H13C 0.9900 . ?
C13F H13D 0.9900 . ?
C13F N3F 1.710(18) . ?
N3F H3FA 0.9100 . ?
N3F H3FB 0.9100 . ?
N3F C14F 1.391(16) . ?
C14F H14C 0.9900 . ?
C14F H14D 0.9900 . ?
C14F C15F 1.456(16) . ?
C15F C16F 1.3900 . ?
C15F C20F 1.3900 . ?
C16F H16F 0.9500 . ?
C16F C17F 1.3900 . ?
C17F H17F 0.9500 . ?
C17F C18F 1.3900 . ?
C18F C19F 1.3900 . ?
C18F S21F 1.796(13) . ?
C19F H19F 0.9500 . ?
C19F C20F 1.3900 . ?
C20F H20F 0.9500 . ?
S21F C79 1.778(17) . ?
C27F C28F 1.38(2) . ?
C27F C32F 1.35(2) . ?
C28F H28F 0.9500 . ?
C28F C29F 1.31(2) . ?
C29F H29F 0.9500 . ?
C29F C30F 1.370(18) . ?
C30F C31F 1.398(18) . ?
C30F C33F 1.529(17) . ?
C31F H31F 0.9500 . ?
C31F C32F 1.38(2) . ?
C32F H32F 0.9500 . ?
C33F H33C 0.9900 . ?
C33F H33D 0.9900 . ?
C33F C34F 1.388(16) . ?
C34F H34C 0.9900 . ?
C34F H34D 0.9900 . ?
C34F N6F 1.727(17) . ?
N6F H6FA 0.9100 . ?
N6F H6FB 0.9100 . ?
N6F C35F 1.385(16) . ?
C35F H35C 0.9900 . ?
C35F H35D 0.9900 . ?
C35F C36F 1.462(15) . ?
C36F C37F 1.3900 . ?
C36F C41F 1.3900 . ?
C37F H37F 0.9500 . ?
C37F C38F 1.3900 . ?
C38F H38F 0.9500 . ?
C38F C39F 1.3900 . ?
C39F C40F 1.3900 . ?
C39F S42F 1.769(12) . ?
C40F H40F 0.9500 . ?
C40F C41F 1.3900 . ?
C41F H41F 0.9500 . ?
S42F C93 1.803(17) . ?
C183 C0AK 1.3900 . ?
C183 C0A4 1.3900 . ?
C0AK H0AK 0.9500 . ?
C0AK C160 1.3900 . ?
C160 H160 0.9500 . ?
C160 C0B3 1.3900 . ?
C0B3 H0B3 0.9500 . ?
C0B3 C170 1.3900 . ?
C170 H170 0.9500 . ?
C170 C0A4 1.3900 . ?
C0A4 H0A4 0.9500 . ?
C1 H1A 0.9800 . ?
C1 H1B 0.9800 . ?
C1 H1C 0.9800 . ?
C7 H7A 0.9800 . ?
C7 H7B 0.9800 . ?
C7 H7C 0.9800 . ?
C189 H18J 0.9800 . ?
C189 H18K 0.9800 . ?
C189 H18L 0.9800 . ?
C38 H38I 0.9800 . ?
C38 H38J 0.9800 . ?
C38 H38K 0.9800 . ?
C18 H18A 0.9800 . ?
C18 H18B 0.9800 . ?
C18 H18C 0.9800 . ?
C79 H79A 0.9800 . ?
C79 H79B 0.9800 . ?
C79 H79C 0.9800 . ?
C93 H93A 0.9800 . ?
C93 H93B 0.9800 . ?
C93 H93C 0.9800 . ?
C313 H31A 0.9800 . ?
C313 H31B 0.9800 . ?
C313 H31C 0.9800 . ?
O1S H1S 0.8201 . ?
O1S C1S 1.250(14) . ?
O2S C1S 1.246(14) . ?
C1S C2S 1.509(14) . ?
C2S C3S 1.478(14) . ?
C2S C4S 1.494(14) . ?
C2S C5S 1.481(14) . ?
C3S H3SA 0.9800 . ?
C3S H3SB 0.9800 . ?
C3S H3SC 0.9800 . ?
C4S H4SA 0.9800 . ?
C4S H4SB 0.9800 . ?
C4S H4SC 0.9800 . ?
C5S H5SA 0.9800 . ?
C5S H5SB 0.9800 . ?
C5S H5SC 0.9800 . ?
C3 C8 1.3900 . ?
C3 C4 1.3900 . ?
C3 C0AR 1.54(2) . ?
C8 H8 0.9500 . ?
C8 C6 1.3900 . ?
C6 H6 0.9500 . ?
C6 C08T 1.3900 . ?
C08T H08T 0.9500 . ?
C08T C5 1.3900 . ?
C5 H5 0.9500 . ?
C5 C4 1.3900 . ?
C4 H4 0.9500 . ?
C0AR H0AD 0.9800 . ?
C0AR H0AE 0.9800 . ?
C0AR H0AF 0.9800 . ?
C9 C10 1.3900 . ?
C9 C11 1.3900 . ?
C9 C12 1.57(2) . ?
C10 H10 0.9500 . ?
C10 C13 1.3900 . ?
C13 H13 0.9500 . ?
C13 C14 1.3900 . ?
C14 H14 0.9500 . ?
C14 C0BC 1.3900 . ?
C0BC H0BM 0.9500 . ?
C0BC C11 1.3900 . ?
C11 H11 0.9500 . ?
C12 H12E 0.9800 . ?
C12 H12F 0.9800 . ?
C12 H12G 0.9800 . ?

loop_
_geom_torsion_atom_site_label_1
_geom_torsion_atom_site_label_2
_geom_torsion_atom_site_label_3
_geom_torsion_atom_site_label_4
_geom_torsion
_geom_torsion_site_symmetry_1
_geom_torsion_site_symmetry_2
_geom_torsion_site_symmetry_3
_geom_torsion_site_symmetry_4
_geom_torsion_publ_flag
Cr1A O1A C1A O2A -16(3) . . . . ?
Cr1A O1A C1A C2A 164.7(9) . . . . ?
Cr1A O3A C6A O4A -10(2) . . . . ?
Cr1A O3A C6A C7A 170.0(8) . . . . ?
Cr1A O30A C71A O29A 17(2) . . . . ?
Cr1A O30A C71A C72A -164.5(9) . . . . ?
Cr1A O32A C76A O31A -2(2) . . . . ?
Cr1A O32A C76A C77A 176.3(7) . . . . ?
Cr2A O2A C1A O1A -1(3) . . . . ?
Cr2A O2A C1A C2A 178.7(11) . . . . ?
Cr2A O4A C6A O3A -8(2) . . . . ?
Cr2A O4A C6A C7A 171.6(9) . . . . ?
Cr2A O5A C11A O6A 8(3) . . . . ?
Cr2A O5A C11A C12A -179.4(11) . . . . ?
Cr2A O7A C16A O8A -10.4(19) . . . . ?
Cr2A O7A C16A C17A 171.1(9) . . . . ?
Cr3A O6A C11A O5A -23(2) . . . . ?
Cr3A O6A C11A C12A 165.0(9) . . . . ?
Cr3A O8A C16A O7A -0.6(18) . . . . ?
Cr3A O8A C16A C17A 177.9(7) . . . . ?
Cr3A O9A C21A O10A 13(2) . . . . ?
Cr3A O9A C21A C22A -168.5(9) . . . . ?
Cr3A O11A C26A O12A 5(2) . . . . ?
Cr3A O11A C26A C27A 177.0(9) . . . . ?
Cr4A O10A C21A O9A 9(2) . . . . ?
Cr4A O10A C21A C22A -169.5(9) . . . . ?
Cr4A O12A C26A O11A 15.9(19) . . . . ?
Cr4A O12A C26A C27A -156.0(8) . . . . ?
Cr4A O13A C31A O14A 2(2) . . . . ?
Cr4A O13A C31A C32A -177.9(8) . . . . ?
Cr4A O15A C36A O16A 16(2) . . . . ?
Cr4A O15A C36A C37A -161.3(8) . . . . ?
Cr5A O14A C31A O13A -7(2) . . . . ?
Cr5A O14A C31A C32A 173.2(9) . . . . ?
Cr5A O16A C36A O15A -20.6(19) . . . . ?
Cr5A O16A C36A C37A 156.7(8) . . . . ?
Cr5A O17A C41A O18A 2(2) . . . . ?
Cr5A O17A C41A C42A -177.3(9) . . . . ?
Cr5A O19A C46A O20A -9(2) . . . . ?
Cr5A O19A C46A C47A 160.3(10) . . . . ?
Cr6A O18A C41A O17A 4(2) . . . . ?
Cr6A O18A C41A C42A -177.0(8) . . . . ?
Cr6A O20A C46A O19A 14(2) . . . . ?
Cr6A O20A C46A C47A -155.9(10) . . . . ?
Cr6A O21A C51A O22A -6(2) . . . . ?
Cr6A O21A C51A C52A 165.6(8) . . . . ?
Cr6A O23A C56A O24A -1.3(16) . . . . ?
Cr6A O23A C56A C57A 179.6(7) . . . . ?
Cr7A O22A C51A O21A -15(2) . . . . ?
Cr7A O22A C51A C52A 173.0(8) . . . . ?
Cr7A O24A C56A O23A -19.5(15) . . . . ?
Cr7A O24A C56A C57A 159.6(6) . . . . ?
Cr7A O25A C61A O26A 2(2) . . . . ?
Cr7A O25A C61A C62A -173.3(9) . . . . ?
Cr7A O27A C66A O28A 6(2) . . . . ?
Cr7A O27A C66A C67A 168.8(9) . . . . ?
Cr8A O26A C61A O25A 15(2) . . . . ?
Cr8A O26A C61A C62A -169.9(10) . . . . ?
Cr8A O28A C66A O27A 13(2) . . . . ?
Cr8A O28A C66A C67A -151.0(9) . . . . ?
Cr8A O29A C71A O30A 4(2) . . . . ?
Cr8A O29A C71A C72A -174.8(10) . . . . ?
Cr8A O31A C76A O32A 21.4(17) . . . . ?
Cr8A O31A C76A C77A -157.5(7) . . . . ?
F1A Cr2A F2A Cr3A 133.6(4) . . . . ?
F6A Cr6A F5A Cr5A 138.9(4) . . . . ?
O1A C1A C2A C3A 26(2) . . . . ?
O1A C1A C2A C4A 151.7(17) . . . . ?
O1A C1A C2A C5A -96.0(19) . . . . ?
O2A C1A C2A C3A -153.6(17) . . . . ?
O2A C1A C2A C4A -28(2) . . . . ?
O2A C1A C2A C5A 85(2) . . . . ?
O3A C6A C7A C8A -131.9(16) . . . . ?
O3A C6A C7A C9A 106.6(16) . . . . ?
O3A C6A C7A C10A -9.9(18) . . . . ?
O4A Cr2A F2A Cr3A -135.3(4) . . . . ?
O4A C6A C7A C8A 48.0(19) . . . . ?
O4A C6A C7A C9A -73.5(17) . . . . ?
O4A C6A C7A C10A 170.0(14) . . . . ?
O5A Cr2A F2A Cr3A -47.2(5) . . . . ?
O5A C11A C12A C13A 75.2(18) . . . . ?
O5A C11A C12A C14A -51.3(19) . . . . ?
O5A C11A C12A C15A -166.0(16) . . . . ?
O6A C11A C12A C13A -112.1(15) . . . . ?
O6A C11A C12A C14A 121.3(16) . . . . ?
O6A C11A C12A C15A 6.7(18) . . . . ?
O7A Cr2A F2A Cr3A 44.2(5) . . . . ?
O7A C16A C17A C18A -59.5(15) . . . . ?
O7A C16A C17A C19A 59.6(15) . . . . ?
O7A C16A C17A C20A 179.6(13) . . . . ?
O8A C16A C17A C18A 121.8(13) . . . . ?
O8A C16A C17A C19A -119.0(14) . . . . ?
O8A C16A C17A C20A 1.0(16) . . . . ?
O9A C21A C22A C23A -6.8(18) . . . . ?
O9A C21A C22A C24A -127.6(13) . . . . ?
O9A C21A C22A C25A 115.4(14) . . . . ?
O10A C21A C22A C23A 172.2(14) . . . . ?
O10A C21A C22A C24A 51.4(15) . . . . ?
O10A C21A C22A C25A -65.5(16) . . . . ?
O11A C26A C27A C28A -61.3(14) . . . . ?
O11A C26A C27A C29A 178.1(12) . . . . ?
O11A C26A C27A C30A 55.6(16) . . . . ?
O12A C26A C27A C28A 111.1(13) . . . . ?
O12A C26A C27A C29A -9.5(17) . . . . ?
O12A C26A C27A C30A -132.0(14) . . . . ?
O13A C31A C32A C33A -33.2(16) . . . . ?
O13A C31A C32A C34A -154.4(11) . . . . ?
O13A C31A C32A C35A 87.8(12) . . . . ?
O14A C31A C32A C33A 147.0(13) . . . . ?
O14A C31A C32A C34A 25.9(15) . . . . ?
O14A C31A C32A C35A -91.9(14) . . . . ?
O15A C36A C37A C38A -25.1(15) . . . . ?
O15A C36A C37A C39A 95.7(14) . . . . ?
O15A C36A C37A C40A -147.1(12) . . . . ?
O16A C36A C37A C38A 157.5(11) . . . . ?
O16A C36A C37A C39A -81.7(14) . . . . ?
O16A C36A C37A C40A 35.5(15) . . . . ?
O17A C41A C42A C43A -20.5(19) . . . . ?
O17A C41A C42A C44A 97.0(16) . . . . ?
O17A C41A C42A C45A -145.5(15) . . . . ?
O18A Cr6A F5A Cr5A -41.8(4) . . . . ?
O18A C41A C42A C43A 160.0(15) . . . . ?
O18A C41A C42A C44A -82.5(17) . . . . ?
O18A C41A C42A C45A 35.0(17) . . . . ?
O19A C46A C47A C48A 29.9(19) . . . . ?
O19A C46A C47A C49A -91.3(16) . . . . ?
O19A C46A C47A C50A 154.6(15) . . . . ?
O20A Cr6A F5A Cr5A 48.3(4) . . . . ?
O20A C46A C47A C48A -159.6(15) . . . . ?
O20A C46A C47A C49A 79.2(17) . . . . ?
O20A C46A C47A C50A -34.9(19) . . . . ?
O21A C51A C52A C53A -65.4(17) . . . . ?
O21A C51A C52A C54A 55.5(18) . . . . ?
O21A C51A C52A C55A 173.8(15) . . . . ?
O22A C51A C52A C53A 107.5(15) . . . . ?
O22A C51A C52A C54A -131.6(16) . . . . ?
O22A C51A C52A C55A -13.4(18) . . . . ?
O23A Cr6A F5A Cr5A -129.7(4) . . . . ?
O23A C56A C57A C58A -177.6(9) . . . . ?
O23A C56A C57A C59A -56.4(11) . . . . ?
O23A C56A C57A C60A 61.9(10) . . . . ?
O24A C56A C57A C58A 3.3(12) . . . . ?
O24A C56A C57A C59A 124.4(10) . . . . ?
O24A C56A C57A C60A -117.2(9) . . . . ?
O25A C61A C62A C63A 37.3(18) . . . . ?
O25A C61A C62A C64A -81.5(16) . . . . ?
O25A C61A C62A C65A 160.1(15) . . . . ?
O26A C61A C62A C63A -138.4(16) . . . . ?
O26A C61A C62A C64A 102.8(16) . . . . ?
O26A C61A C62A C65A -16(2) . . . . ?
O27A C66A C67A C68A 28.7(19) . . . . ?
O27A C66A C67A C69A 151.5(14) . . . . ?
O27A C66A C67A C70A -92.7(16) . . . . ?
O28A C66A C67A C68A -166.5(14) . . . . ?
O28A C66A C67A C69A -43.7(17) . . . . ?
O28A C66A C67A C70A 72.1(16) . . . . ?
O29A C71A C72A C73A -4(2) . . . . ?
O29A C71A C72A C74A -127.8(18) . . . . ?
O29A C71A C72A C75A 117.8(16) . . . . ?
O30A C71A C72A C73A 177.3(16) . . . . ?
O30A C71A C72A C74A 53.5(19) . . . . ?
O30A C71A C72A C75A -60.9(17) . . . . ?
O31A C76A C77A C78A -5.0(14) . . . . ?
O31A C76A C77A C79A 114.1(12) . . . . ?
O31A C76A C77A C80A -126.4(11) . . . . ?
O32A C76A C77A C78A 176.1(10) . . . . ?
O32A C76A C77A C79A -64.8(13) . . . . ?
O32A C76A C77A C80A 54.7(14) . . . . ?
Cr1C O1C C1C O2C -10(2) . . . . ?
Cr1C O1C C1C C2C 176.9(8) . . . . ?
Cr1C O3C C6C O4C -2.6(19) . . . . ?
Cr1C O3C C6C C7C 178.7(8) . . . . ?
Cr1C O30C C71C O29C 2(2) . . . . ?
Cr1C O30C C71C C72C -174.2(8) . . . . ?
Cr1C O32C C76C O31C -5.3(19) . . . . ?
Cr1C O32C C76C C77C 173.4(8) . . . . ?
Cr2C O2C C1C O1C 22(2) . . . . ?
Cr2C O2C C1C C2C -164.8(9) . . . . ?
Cr2C O4C C6C O3C 11.8(17) . . . . ?
Cr2C O4C C6C C7C -169.7(8) . . . . ?
Cr2C O5C C11C O6C -17(2) . . . . ?
Cr2C O5C C11C C12C 166.3(10) . . . . ?
Cr2C O7C C16C O8C -7(2) . . . . ?
Cr2C O7C C16C C17C -177.7(9) . . . . ?
Cr3C O6C C11C O5C -10(3) . . . . ?
Cr3C O6C C11C C12C 166.8(10) . . . . ?
Cr3C O8C C16C O7C -20.6(18) . . . . ?
Cr3C O8C C16C C17C 150.5(9) . . . . ?
Cr3C O9C C21C O10C -5(2) . . . . ?
Cr3C O9C C21C C22C -177.2(8) . . . . ?
Cr3C O11C C26C O12C -3.6(19) . . . . ?
Cr3C O11C C26C C27C 170.4(7) . . . . ?
Cr4C O10C C21C O9C 25(2) . . . . ?
Cr4C O10C C21C C22C -163.1(9) . . . . ?
Cr4C O12C C26C O11C 17.6(19) . . . . ?
Cr4C O12C C26C C27C -156.4(8) . . . . ?
Cr4C O13C C31C O14C 6(3) . . . . ?
Cr4C O13C C31C C32C 173.3(11) . . . . ?
Cr4C O15C C36C O16C 2(3) . . . . ?
Cr4C O15C C36C C37C -169.3(11) . . . . ?
Cr5C O14C C31C O13C -25(3) . . . . ?
Cr5C O14C C31C C32C 167.1(11) . . . . ?
Cr5C O16C C36C O15C -13(3) . . . . ?
Cr5C O16C C36C C37C 157.5(11) . . . . ?
Cr5C O17C C41C O18C 13(2) . . . . ?
Cr5C O17C C41C C42C -164.3(9) . . . . ?
Cr5C O19C C46C O20C 9.1(18) . . . . ?
Cr5C O19C C46C C47C -171.6(7) . . . . ?
Cr6C O18C C41C O17C 15(2) . . . . ?
Cr6C O18C C41C C42C -167.4(8) . . . . ?
Cr6C O20C C46C O19C 17.4(16) . . . . ?
Cr6C O20C C46C C47C -161.8(7) . . . . ?
Cr6C O21C C51C O22C -8(2) . . . . ?
Cr6C O21C C51C C52C 171.1(8) . . . . ?
Cr6C O23C C56C O24C -15(2) . . . . ?
Cr6C O23C C56C C57C 167.1(9) . . . . ?
Cr7C O22C C51C O21C -13(2) . . . . ?
Cr7C O22C C51C C52C 168.0(9) . . . . ?
Cr7C O24C C56C O23C -9(2) . . . . ?
Cr7C O24C C56C C57C 168.3(9) . . . . ?
Cr7C O25C C61C O26C -14(2) . . . . ?
Cr7C O25C C61C C62C 169.7(9) . . . . ?
Cr7C O27C C66C O28C -21.3(15) . . . . ?
Cr7C O27C C66C C67C 157.4(6) . . . . ?
Cr8C O26C C61C O25C -5(2) . . . . ?
Cr8C O26C C61C C62C 170.9(9) . . . . ?
Cr8C O28C C66C O27C 3.3(18) . . . . ?
Cr8C O28C C66C C67C -175.4(7) . . . . ?
Cr8C O29C C71C O30C 18(2) . . . . ?
Cr8C O29C C71C C72C -165.5(8) . . . . ?
Cr8C O31C C76C O32C 21.6(17) . . . . ?
Cr8C O31C C76C C77C -157.0(8) . . . . ?
F1C Cr1C F8C Cr8C -132.9(4) . . . . ?
F5C Cr5C F4C Cr4C -140.1(4) . . . . ?
O1C C1C C2C C3C 50.0(17) . . . . ?
O1C C1C C2C C4C 167.0(12) . . . . ?
O1C C1C C2C C5C -74.0(15) . . . . ?
O2C C1C C2C C3C -123.7(16) . . . . ?
O2C C1C C2C C4C -6.7(17) . . . . ?
O2C C1C C2C C5C 112.2(15) . . . . ?
O3C Cr1C F8C Cr8C 136.0(4) . . . . ?
O3C C6C C7C C8C -63.0(14) . . . . ?
O3C C6C C7C C9C 178.2(11) . . . . ?
O3C C6C C7C C10C 55.6(15) . . . . ?
O4C C6C C7C C8C 118.4(13) . . . . ?
O4C C6C C7C C9C -0.5(16) . . . . ?
O4C C6C C7C C10C -123.0(13) . . . . ?
O5C C11C C12C C13C 115.2(15) . . . . ?
O5C C11C C12C C14C -11(2) . . . . ?
O5C C11C C12C C15C -132.2(15) . . . . ?
O6C C11C C12C C13C -61.8(18) . . . . ?
O6C C11C C12C C14C 172.1(16) . . . . ?
O6C C11C C12C C15C 50.7(18) . . . . ?
O7C C16C C17C C18C -51.3(17) . . . . ?
O7C C16C C17C C19C 65.9(15) . . . . ?
O7C C16C C17C C20C -176.3(13) . . . . ?
O8C C16C C17C C18C 137.0(15) . . . . ?
O8C C16C C17C C19C -105.7(14) . . . . ?
O8C C16C C17C C20C 12.1(18) . . . . ?
O9C C21C C22C C23C -54.1(16) . . . . ?
O9C C21C C22C C24C -174.3(12) . . . . ?
O9C C21C C22C C25C 66.1(15) . . . . ?
O10C C21C C22C C23C 133.4(15) . . . . ?
O10C C21C C22C C24C 13.2(17) . . . . ?
O10C C21C C22C C25C -106.5(15) . . . . ?
O11C C26C C27C C28C -91.3(14) . . . . ?
O11C C26C C27C C29C 149.2(12) . . . . ?
O11C C26C C27C C30C 26.6(15) . . . . ?
O12C C26C C27C C28C 82.9(15) . . . . ?
O12C C26C C27C C29C -36.5(16) . . . . ?
O12C C26C C27C C30C -159.2(12) . . . . ?
O13C C31C C32C C33C 10(2) . . . . ?
O13C C31C C32C C34C -106.3(19) . . . . ?
O13C C31C C32C C35C 140.6(18) . . . . ?
O14C Cr5C F4C Cr4C 39.1(5) . . . . ?
O14C C31C C32C C33C 178.5(17) . . . . ?
O14C C31C C32C C34C 62.5(19) . . . . ?
O14C C31C C32C C35C -51(2) . . . . ?
O15C C36C C37C C38C -29(2) . . . . ?
O15C C36C C37C C39C 91(2) . . . . ?
O15C C36C C37C C40C -153.6(19) . . . . ?
O16C Cr5C F4C Cr4C -50.3(4) . . . . ?
O16C C36C C37C C38C 158.9(18) . . . . ?
O16C C36C C37C C39C -80(2) . . . . ?
O16C C36C C37C C40C 35(2) . . . . ?
O17C C41C C42C C43C -1.4(18) . . . . ?
O17C C41C C42C C44C 116.1(15) . . . . ?
O17C C41C C42C C45C -124.0(15) . . . . ?
O18C C41C C42C C43C -179.2(12) . . . . ?
O18C C41C C42C C44C -61.6(15) . . . . ?
O18C C41C C42C C45C 58.2(17) . . . . ?
O19C Cr5C F4C Cr4C 127.2(4) . . . . ?
O19C C46C C47C C48C 58.3(14) . . . . ?
O19C C46C C47C C49C -60.0(13) . . . . ?
O19C C46C C47C C50C -179.3(10) . . . . ?
O20C C46C C47C C48C -122.4(12) . . . . ?
O20C C46C C47C C49C 119.3(12) . . . . ?
O20C C46C C47C C50C 0.0(14) . . . . ?
O21C C51C C52C C53C -31.6(18) . . . . ?
O21C C51C C52C C54C 88.7(16) . . . . ?
O21C C51C C52C C55C -153.4(15) . . . . ?
O22C C51C C52C C53C 147.1(16) . . . . ?
O22C C51C C52C C54C -92.5(16) . . . . ?
O22C C51C C52C C55C 25.3(18) . . . . ?
O23C C56C C57C C58C -177.1(13) . . . . ?
O23C C56C C57C C59C -59.6(15) . . . . ?
O23C C56C C57C C60C 48.9(17) . . . . ?
O24C C56C C57C C58C 5.0(19) . . . . ?
O24C C56C C57C C59C 122.5(14) . . . . ?
O24C C56C C57C C60C -129.0(14) . . . . ?
O25C C61C C62C C63C 44.3(17) . . . . ?
O25C C61C C62C C64C -71.3(17) . . . . ?
O25C C61C C62C C65C 164.1(14) . . . . ?
O26C C61C C62C C63C -132.4(14) . . . . ?
O26C C61C C62C C64C 112.0(17) . . . . ?
O26C C61C C62C C65C -12.6(19) . . . . ?
O27C C66C C67C C68C 7.9(12) . . . . ?
O27C C66C C67C C69C 132.5(10) . . . . ?
O27C C66C C67C C70C -112.7(10) . . . . ?
O28C C66C C67C C68C -173.3(9) . . . . ?
O28C C66C C67C C69C -48.7(12) . . . . ?
O28C C66C C67C C70C 66.1(11) . . . . ?
O29C C71C C72C C73C 56.4(16) . . . . ?
O29C C71C C72C C74C -65.1(15) . . . . ?
O29C C71C C72C C75C 180.0(12) . . . . ?
O30C Cr1C F8C Cr8C 48.1(5) . . . . ?
O30C C71C C72C C73C -127.1(14) . . . . ?
O30C C71C C72C C74C 111.4(14) . . . . ?
O30C C71C C72C C75C -3.6(16) . . . . ?
O31C C76C C77C C78C 0.6(16) . . . . ?
O31C C76C C77C C79C 118.7(13) . . . . ?
O31C C76C C77C C80C -125.2(12) . . . . ?
O32C Cr1C F8C Cr8C -42.6(4) . . . . ?
O32C C76C C77C C78C -178.1(11) . . . . ?
O32C C76C C77C C79C -60.0(13) . . . . ?
O32C C76C C77C C80C 56.1(14) . . . . ?
Cu1E N1E C1E N2E -176.9(7) . . . . ?
Cu1E N1E C4E C3E 177.3(8) . . . . ?
Cu1E O6E C43E O5E 5.1(15) . . . . ?
Cu1E O6E C43E C44E -176.5(7) . . . . ?
Cu1E O8E C48E O7E 8.2(17) . . . . ?
Cu1E O8E C48E C49E -176.8(8) . . . . ?
Cu1E O10E C53E O9E 7(2) . . . . ?
Cu1E O10E C53E C54E -174.3(8) . . . . ?
Cu1E O12E C58E O11E -7.5(18) . . . . ?
Cu1E O12E C58E C59E 174.7(8) . . . . ?
Cu2E N5E C22E N4E 179.3(7) . . . . ?
Cu2E N5E C23E C24E -180.0(7) . . . . ?
Cu2E O5E C43E O6E -1.3(15) . . . . ?
Cu2E O5E C43E C44E -179.7(7) . . . . ?
Cu2E O7E C48E O8E -4.7(17) . . . . ?
Cu2E O7E C48E C49E -179.8(8) . . . . ?
Cu2E O9E C53E O10E -1.5(18) . . . . ?
Cu2E O9E C53E C54E 179.3(9) . . . . ?
Cu2E O11E C58E O12E 11.0(18) . . . . ?
Cu2E O11E C58E C59E -171.2(8) . . . . ?
Cu3E N4E C22E N5E -177.8(7) . . . . ?
Cu3E N4E C25E C24E 177.6(7) . . . . ?
Cu3E O14E C63E O13E 1.9(15) . . . . ?
Cu3E O14E C63E C64E -177.4(7) . . . . ?
Cu3E O16E C68E O15E -2.0(17) . . . . ?
Cu3E O16E C68E C69E 177.4(8) . . . . ?
Cu3E O18E C73E O17E -1.9(17) . . . . ?
Cu3E O18E C73E C74E 176.5(7) . . . . ?
Cu3E O20E C78E O19E -1.0(15) . . . . ?
Cu3E O20E C78E C79E 177.8(7) . . . . ?
Cu4E N2E C1E N1E 177.2(8) 1_655 . . . ?
Cu4E N2E C2E C3E -177.5(7) 1_655 . . . ?
Cu4E O13E C63E O14E -3.1(15) . . . . ?
Cu4E O13E C63E C64E 176.2(7) . . . . ?
Cu4E O15E C68E O16E 1.6(16) . . . . ?
Cu4E O15E C68E C69E -177.9(8) . . . . ?
Cu4E O17E C73E O18E 0.7(18) . . . . ?
Cu4E O17E C73E C74E -177.7(7) . . . . ?
Cu4E O19E C78E O20E 0.5(16) . . . . ?
Cu4E O19E C78E C79E -178.3(7) . . . . ?
C0AP C30 C0A1 C2 0.0 . . . . ?
C30 C0AP C77 C0BB 0.0 . . . . ?
C30 C0A1 C2 C0BB 0.0 . . . . ?
C0A1 C2 C0BB C77 0.0 . . . . ?
C2 C0BB C77 C0AP 0.0 . . . . ?
C77 C0AP C30 C0A1 0.0 . . . . ?
O1E C6E C7E C8E 179.92(17) . . . . ?
O1E C6E C11E C10E -179.94(16) . . . . ?
O1E C6F C7F C8F -168(3) . . . . ?
O1E C6F C11F C10F 164(3) . . . . ?
N2E C2E C3E C4E 0.7(16) . . . . ?
N2E C2E C3E C5E 178.6(10) . . . . ?
C1E N1E C4E C3E -0.2(16) . . . . ?
C1E N2E C2E C3E -0.5(16) . . . . ?
C2E N2E C1E N1E -0.1(16) . . . . ?
C2E C3E C4E N1E -0.3(16) . . . . ?
C2E C3E C5E O1E -179.0(9) . . . . ?
C2E C3E C5E O2E 3.3(18) . . . . ?
C4E N1E C1E N2E 0.5(15) . . . . ?
C4E C3E C5E O1E -1.2(15) . . . . ?
C4E C3E C5E O2E -178.9(12) . . . . ?
C5E O1E C6E C7E 137.1(11) . . . . ?
C5E O1E C6E C11E -42.9(11) . . . . ?
C5E O1E C6F C7F -49(5) . . . . ?
C5E O1E C6F C11F 136(2) . . . . ?
C5E C3E C4E N1E -178.2(10) . . . . ?
C6E O1E C5E O2E -6.9(18) . . . . ?
C6E O1E C5E C3E 175.3(10) . . . . ?
C6E C7E C8E C9E 0.1(2) . . . . ?
C7E C6E C11E C10E 0.0(3) . . . . ?
C7E C8E C9E C10E -0.1(2) . . . . ?
C7E C8E C9E C12E -179.99(13) . . . . ?
C8E C9E C10E C11E 0.1(2) . . . . ?
C8E C9E C12E C13E -62.8(14) . . . . ?
C9E C10E C11E C6E 0.0(2) . . . . ?
C9E C12E C13E N3E 167.4(12) . . . . ?
C10E C9E C12E C13E 117.3(14) . . . . ?
C11E C6E C7E C8E 0.0(3) . . . . ?
C12E C9E C10E C11E 179.97(13) . . . . ?
C12E C13E N3E C14E 170.0(14) . . . . ?
C13E N3E C14E C15E 173.6(14) . . . . ?
N3E C14E C15E C16E -92.0(16) . . . . ?
N3E C14E C15E C20E 88.1(16) . . . . ?
C14E C15E C16E C17E -179.99(9) . . . . ?
C14E C15E C20E C19E 179.99(9) . . . . ?
C15E C16E C17E C18E 0.0 . . . . ?
C16E C15E C20E C19E 0.0 . . . . ?
C16E C17E C18E C19E 0.0 . . . . ?
C16E C17E C18E S21E 180.0(3) . . . . ?
C17E C18E C19E C20E 0.0 . . . . ?
C17E C18E S21E C18 19(2) . . . . ?
C18E C19E C20E C15E 0.0 . . . . ?
C19E C18E S21E C18 -161(2) . . . . ?
C20E C15E C16E C17E 0.0 . . . . ?
S21E C18E C19E C20E -180.0(2) . . . . ?
O3E C27E C28E C29E 179.9(3) . . . . ?
O3E C27E C32E C31E -179.9(5) . . . . ?
O3E C27F C28F C29F -179.8(3) . . . . ?
O3E C27F C32F C31F 179.8(3) . . . . ?
N5E C23E C24E C25E -1.0(15) . . . . ?
N5E C23E C24E C26E 179.1(9) . . . . ?
C22E N4E C25E C24E -2.3(14) . . . . ?
C22E N5E C23E C24E 0.8(14) . . . . ?
C23E N5E C22E N4E -1.4(14) . . . . ?
C23E C24E C25E N4E 1.8(14) . . . . ?
C23E C24E C26E O3E 178.9(9) . . . . ?
C23E C24E C26E O4E -5.7(18) . . . . ?
C25E N4E C22E N5E 2.2(14) . . . . ?
C25E C24E C26E O3E -1.1(14) . . . . ?
C25E C24E C26E O4E 174.3(11) . . . . ?
C26E O3E C27E C28E 48.2(14) . . . . ?
C26E O3E C27E C32E -132.0(14) . . . . ?
C26E O3E C27F C28F -133.5(10) . . . . ?
C26E O3E C27F C32F 46.5(10) . . . . ?
C26E C24E C25E N4E -178.2(9) . . . . ?
C27E O3E C26E O4E -2(2) . . . . ?
C27E O3E C26E C24E 174.1(14) . . . . ?
C27E C28E C29E C30E 0.1(3) . . . . ?
C28E C27E C32E C31E 0.0(7) . . . . ?
C28E C29E C30E C31E -0.1(7) . . . . ?
C28E C29E C30E C33E -179.8(4) . . . . ?
C29E C30E C31E C32E 0.1(9) . . . . ?
C29E C30E C33E C34E -115(2) . . . . ?
C30E C31E C32E C27E 0.0(9) . . . . ?
C30E C33E C34E N6E -154.6(17) . . . . ?
C31E C30E C33E C34E 65(2) . . . . ?
C32E C27E C28E C29E 0.0(3) . . . . ?
C33E C30E C31E C32E 179.8(6) . . . . ?
C33E C34E N6E C35E -140(2) . . . . ?
C34E N6E C35E C36E -174(2) . . . . ?
N6E C35E C36E C37E -85(2) . . . . ?
N6E C35E C36E C41E 95(2) . . . . ?
C35E C36E C37E C38E 180.0(3) . . . . ?
C35E C36E C41E C40E -180.0(3) . . . . ?
C36E C37E C38E C39E 0.0 . . . . ?
C37E C36E C41E C40E 0.0 . . . . ?
C37E C38E C39E C40E 0.0 . . . . ?
C37E C38E C39E S42E 179.9(3) . . . . ?
C38E C39E C40E C41E 0.0 . . . . ?
C38E C39E S42E C313 77(2) . . . . ?
C39E C40E C41E C36E 0.0 . . . . ?
C40E C39E S42E C313 -103(2) . . . . ?
C41E C36E C37E C38E 0.0 . . . . ?
S42E C39E C40E C41E -179.9(2) . . . . ?
O5E C43E C44E C45E -109.0(13) . . . . ?
O5E C43E C44E C46E 132.5(11) . . . . ?
O5E C43E C44E C47E 12.4(16) . . . . ?
O6E C43E C44E C45E 72.5(14) . . . . ?
O6E C43E C44E C46E -46.0(14) . . . . ?
O6E C43E C44E C47E -166.0(13) . . . . ?
O7E C48E C49E C50E 110.6(14) . . . . ?
O7E C48E C49E C51E -128.3(15) . . . . ?
O7E C48E C49E C52E -13.2(19) . . . . ?
O8E C48E C49E C50E -64.8(17) . . . . ?
O8E C48E C49E C51E 56.4(17) . . . . ?
O8E C48E C49E C52E 171.4(16) . . . . ?
O9E C53E C54E C55E 140.0(14) . . . . ?
O9E C53E C54E C56E -104.2(15) . . . . ?
O9E C53E C54E C57E 15.0(19) . . . . ?
O10E C53E C54E C55E -39.3(17) . . . . ?
O10E C53E C54E C56E 76.5(16) . . . . ?
O10E C53E C54E C57E -164.3(15) . . . . ?
O11E C58E C59E C60E 178.0(12) . . . . ?
O11E C58E C59E C61E -62.8(14) . . . . ?
O11E C58E C59E C62E 54.4(16) . . . . ?
O12E C58E C59E C60E -4.1(17) . . . . ?
O12E C58E C59E C61E 115.1(14) . . . . ?
O12E C58E C59E C62E -127.7(14) . . . . ?
O13E C63E C64E C65E -170.7(11) . . . . ?
O13E C63E C64E C66E 68.6(13) . . . . ?
O13E C63E C64E C67E -50.4(14) . . . . ?
O14E C63E C64E C65E 8.7(15) . . . . ?
O14E C63E C64E C66E -112.0(12) . . . . ?
O14E C63E C64E C67E 129.0(12) . . . . ?
O15E C68E C69E C70E -177.3(15) . . . . ?
O15E C68E C69E C71E -52.7(17) . . . . ?
O15E C68E C69E C72E 62.7(17) . . . . ?
O16E C68E C69E C70E 3.2(19) . . . . ?
O16E C68E C69E C71E 127.8(15) . . . . ?
O16E C68E C69E C72E -116.8(16) . . . . ?
O17E C73E C74E C75E -93.6(14) . . . . ?
O17E C73E C74E C76E 27.9(17) . . . . ?
O17E C73E C74E C77E 144.6(14) . . . . ?
O18E C73E C74E C75E 87.9(13) . . . . ?
O18E C73E C74E C76E -150.6(13) . . . . ?
O18E C73E C74E C77E -33.9(17) . . . . ?
O19E C78E C79E C80E 112.4(12) . . . . ?
O19E C78E C79E C81E -6.7(16) . . . . ?
O19E C78E C79E C82E -130.7(11) . . . . ?
O20E C78E C79E C80E -66.5(13) . . . . ?
O20E C78E C79E C81E 174.5(12) . . . . ?
O20E C78E C79E C82E 50.4(13) . . . . ?
C0AQ C080 C0BJ C06Z -179.9(8) . . . . ?
C0AQ C080 C076 C092 179.9(8) . . . . ?
C080 C0BJ C06Z C08S 0.0 . . . . ?
C0BJ C080 C076 C092 0.0 . . . . ?
C0BJ C06Z C08S C092 0.0 . . . . ?
C06Z C08S C092 C076 0.0 . . . . ?
C08S C092 C076 C080 0.0 . . . . ?
C076 C080 C0BJ C06Z 0.0 . . . . ?
C084 C07W C07V C09W 0.0 . . . . ?
C07W C084 C08L C0AY 0.0 . . . . ?
C07W C07V C09W C0AY 0.0 . . . . ?
C07V C09W C0AY C08L 0.0 . . . . ?
C09W C0AY C08L C084 0.0 . . . . ?
C08L C084 C07W C07V 0.0 . . . . ?
C0B0 C183 C0AK C160 -179.0(6) . . . . ?
C0B0 C183 C0A4 C170 179.0(6) . . . . ?
C0B5 C81 C82 C83 -179(2) . . . . ?
C04Y C05B C81 C0B5 180(2) . . . . ?
C04Y C05B C81 C82 -2.3(16) . . . . ?
C04Y C058 C83 C82 0.8(19) . . . . ?
C04Y C058 C83 C84 173.4(16) . . . . ?
C05B C04Y C058 C83 -0.4(19) . . . . ?
C05B C81 C82 C83 2.9(19) . . . . ?
C058 C04Y C05B C81 1.2(18) . . . . ?
C81 C82 C83 C058 -2(2) . . . . ?
C81 C82 C83 C84 -175.3(15) . . . . ?
C05X C06M C081 C0B6 -172.3(18) . . . . ?
C05X C06M C081 C06R -1(2) . . . . ?
C06G C06R C081 C0B6 174.0(19) . . . . ?
C06G C06R C081 C06M 3(3) . . . . ?
C06M C05X C06O C06G 3(2) . . . . ?
C06O C05X C06M C081 -2(2) . . . . ?
C06O C06G C06R C081 -2(3) . . . . ?
C06R C06G C06O C05X -1(2) . . . . ?
C0BK C09Q C098 C0 0.0 . . . . ?
C09Q C0BK C0BL C09R 0.0 . . . . ?
C09Q C098 C0 C09R 0.0 . . . . ?
C098 C0 C09R C0BL 0.0 . . . . ?
C0 C09R C0BL C0BK 0.0 . . . . ?
C0BL C0BK C09Q C098 0.0 . . . . ?
C6F O1E C5E O2E 2(2) . . . . ?
C6F O1E C5E C3E -175.9(18) . . . . ?
C6F C7F C8F C9F -19(5) . . . . ?
C7F C6F C11F C10F -12(5) . . . . ?
C7F C8F C9F C10F 33(4) . . . . ?
C7F C8F C9F C12F -171(3) . . . . ?
C8F C9F C10F C11F -39(4) . . . . ?
C8F C9F C12F C13F -71(3) . . . . ?
C9F C10F C11F C6F 29(5) . . . . ?
C9F C12F C13F N3F 169.3(17) . . . . ?
C10F C9F C12F C13F 83(4) . . . . ?
C11F C6F C7F C8F 7(5) . . . . ?
C12F C9F C10F C11F 165(2) . . . . ?
C12F C13F N3F C14F 144(3) . . . . ?
C13F N3F C14F C15F 165(2) . . . . ?
N3F C14F C15F C16F -64(3) . . . . ?
N3F C14F C15F C20F 116(3) . . . . ?
C14F C15F C16F C17F 179.98(9) . . . . ?
C14F C15F C20F C19F -179.98(9) . . . . ?
C15F C16F C17F C18F 0.0 . . . . ?
C16F C15F C20F C19F 0.0 . . . . ?
C16F C17F C18F C19F 0.0 . . . . ?
C16F C17F C18F S21F 179.9(4) . . . . ?
C17F C18F C19F C20F 0.0 . . . . ?
C17F C18F S21F C79 65(2) . . . . ?
C18F C19F C20F C15F 0.0 . . . . ?
C19F C18F S21F C79 -115(2) . . . . ?
C20F C15F C16F C17F 0.0 . . . . ?
S21F C18F C19F C20F -179.9(3) . . . . ?
C27F O3E C26E O4E -9.3(17) . . . . ?
C27F O3E C26E C24E 166.4(11) . . . . ?
C27F C28F C29F C30F -0.5(6) . . . . ?
C28F C27F C32F C31F -0.2(6) . . . . ?
C28F C29F C30F C31F 0.6(8) . . . . ?
C28F C29F C30F C33F -179.5(5) . . . . ?
C29F C30F C31F C32F -0.6(8) . . . . ?
C29F C30F C33F C34F -96(2) . . . . ?
C30F C31F C32F C27F 0.4(8) . . . . ?
C30F C33F C34F N6F -166.9(18) . . . . ?
C31F C30F C33F C34F 84(2) . . . . ?
C32F C27F C28F C29F 0.3(4) . . . . ?
C33F C30F C31F C32F 179.5(5) . . . . ?
C33F C34F N6F C35F -160(2) . . . . ?
C34F N6F C35F C36F 178(2) . . . . ?
N6F C35F C36F C37F -87(2) . . . . ?
N6F C35F C36F C41F 93(2) . . . . ?
C35F C36F C37F C38F 179.99(9) . . . . ?
C35F C36F C41F C40F -179.99(9) . . . . ?
C36F C37F C38F C39F 0.0 . . . . ?
C37F C36F C41F C40F 0.0 . . . . ?
C37F C38F C39F C40F 0.0 . . . . ?
C37F C38F C39F S42F 179.9(3) . . . . ?
C38F C39F C40F C41F 0.0 . . . . ?
C38F C39F S42F C93 144(2) . . . . ?
C39F C40F C41F C36F 0.0 . . . . ?
C40F C39F S42F C93 -36(2) . . . . ?
C41F C36F C37F C38F 0.0 . . . . ?
S42F C39F C40F C41F -179.9(3) . . . . ?
C183 C0AK C160 C0B3 0.0 . . . . ?
C0AK C183 C0A4 C170 0.0 . . . . ?
C0AK C160 C0B3 C170 0.0 . . . . ?
C160 C0B3 C170 C0A4 0.0 . . . . ?
C0B3 C170 C0A4 C183 0.0 . . . . ?
C0A4 C183 C0AK C160 0.0 . . . . ?
C1 C06G C06O C05X -173.4(17) . . . . ?
C1 C06G C06R C081 170.4(18) . . . . ?
C7 C084 C07W C07V 178.5(15) . . . . ?
C7 C084 C08L C0AY -178.5(15) . . . . ?
C189 C0AP C30 C0A1 -174(2) . . . . ?
C189 C0AP C77 C0BB 174(2) . . . . ?
C38 C0BK C09Q C098 180.0(8) . . . . ?
C38 C0BK C0BL C09R -180.0(8) . . . . ?
O1S C1S C2S C3S -34(6) . . . . ?
O1S C1S C2S C4S 86(6) . . . . ?
O1S C1S C2S C5S -161(5) . . . . ?
O2S C1S C2S C3S 128(5) . . . . ?
O2S C1S C2S C4S -112(5) . . . . ?
O2S C1S C2S C5S 2(5) . . . . ?
C3 C8 C6 C08T 0.0 . . . . ?
C8 C3 C4 C5 0.0 . . . . ?
C8 C6 C08T C5 0.0 . . . . ?
C6 C08T C5 C4 0.0 . . . . ?
C08T C5 C4 C3 0.0 . . . . ?
C4 C3 C8 C6 0.0 . . . . ?
C0AR C3 C8 C6 -177(2) . . . . ?
C0AR C3 C4 C5 177(2) . . . . ?
C9 C10 C13 C14 0.0 . . . . ?
C10 C9 C11 C0BC 0.0 . . . . ?
C10 C13 C14 C0BC 0.0 . . . . ?
C13 C14 C0BC C11 0.0 . . . . ?
C14 C0BC C11 C9 0.0 . . . . ?
C11 C9 C10 C13 0.0 . . . . ?
C12 C9 C10 C13 -179.3(8) . . . . ?
C12 C9 C11 C0BC 179.3(8) . . . . ?

loop_
_smtbx_masks_void_nr
_smtbx_masks_void_average_x
_smtbx_masks_void_average_y
_smtbx_masks_void_average_z
_smtbx_masks_void_volume
_smtbx_masks_void_count_electrons
_smtbx_masks_void_content
1 -0.382 0.124 0.842 682.6 136.3 '2.5 toluene'
2 0.085 0.094 0.602 20.7 0.0 '0.5 ?'
3 0.029 0.189 0.769 9.4 0.0 '0.25 ?'
4 0.019 0.299 0.907 10.7 1.3 '0.5 ?'
5 -0.424 0.500 0.000 1187.7 209.2 '4 toluene'
6 -0.019 0.701 0.093 10.7 1.6 '0.5 ?'
7 -0.029 0.811 0.231 9.4 0.0 '0.25 ?'
8 0.382 0.876 0.158 682.6 134.8 '2.5 toluene'
9 -0.085 0.906 0.398 20.7 0.0 '0.5 ?'
10 0.089 0.291 0.687 11.5 0.0 '0.25 ?'
11 0.124 0.177 0.169 14.8 0.0 '0.5 ?'
12 0.089 0.644 0.364 8.1 0.0 ?
13 0.217 0.497 0.250 9.9 1.4 '0.25 ?'
14 0.226 0.170 0.325 9.4 1.3 '0.25 ?'
15 0.500 0.500 0.500 188.9 36.7 '1 ?'
16 0.324 0.652 0.350 24.5 0.0 '0.5 ?'
17 0.364 0.881 0.667 10.3 0.0 '0.25 ?'
18 0.398 0.155 0.142 11.7 0.0 '0.25 ?'
19 0.456 0.567 0.267 7.2 0.3 ?
20 0.544 0.433 0.733 7.2 0.3 ?
21 0.602 0.845 0.858 11.7 0.0 '0.25 ?'
22 0.636 0.119 0.333 10.3 0.0 '0.25 ?'
23 0.676 0.348 0.650 24.5 0.0 '0.5 ?'
24 0.774 0.830 0.675 9.4 1.2 '0.25 ?'
25 0.783 0.503 0.750 9.9 1.4 '0.25 ?'
26 0.876 0.823 0.831 14.8 0.0 '0.5 ?'
27 0.911 0.709 0.313 11.5 0.0 '0.25 ?'
28 0.911 0.356 0.636 8.1 0.0 ?
